data_7715635
loop_
_publ_author_name
'Ikeshita, Masahiro'
'Ma, Shing Cho'
'Muller, Gilles'
'Naota, Takeshi'

_publ_section_title
;
 Linker-dependent control of the chiroptical properties of
 polymethylene-vaulted
 <i>trans</i>-bis[(&#x3b2;-iminomethyl)naphthoxy]platinum(II) complexes.
;
_journal_issue 18
_journal_name_full 'Dalton transactions (Cambridge, England : 2003)'
_journal_page_first 7775
_journal_page_last 7787
_journal_paper_doi 10.1039/d4dt00273c
_journal_volume 53
_journal_year 2024
_chemical_absolute_configuration 'CHOOSE rm ad rmad syn or unk'
_chemical_formula_moiety 'C36 H42 N2 O2 Pt'
_chemical_formula_sum 'C36 H42 N2 O2 Pt'
_chemical_formula_weight 729.83
_space_group_crystal_system orthorhombic
_space_group_IT_number 19
_space_group_name_Hall 'P 2ac 2ab'
_space_group_name_H-M_alt 'P 21 21 21'
_atom_sites_solution_hydrogens geom
_atom_sites_solution_primary direct
_atom_sites_solution_secondary difmap
_audit_update_record
;
2020-09-26 deposited with the CCDC.	2024-04-03 downloaded from the CCDC.
;
_cell_angle_alpha 90.0000
_cell_angle_beta 90.0000
_cell_angle_gamma 90.0000
_cell_formula_units_Z 32
_cell_length_a 22.1932(6)
_cell_length_b 32.7977(7)
_cell_length_c 32.8261(9)
_cell_measurement_reflns_used 28844
_cell_measurement_temperature 113
_cell_measurement_theta_max 28.76
_cell_measurement_theta_min 2.02
_cell_volume 23893.7(11)
_computing_cell_refinement 'CrysAlisPro 1.171.38.41 (Rigaku OD, 2015)'
_computing_data_collection 'CrysAlisPro 1.171.38.41 (Rigaku OD, 2015)'
_computing_data_reduction 'CrysAlisPro 1.171.38.41 (Rigaku OD, 2015)'
_computing_molecular_graphics 'CrystalStructure 4.3'
_computing_publication_material 'CrystalStructure 4.3 (Rigaku, 2019)'
_computing_structure_refinement 'SHELXL Version 2016/4 (Sheldrick, 2008)'
_computing_structure_solution 'SHELXT Version 2014/5 (Sheldrick, 2014)'
_diffrn_ambient_temperature 113
_diffrn_detector_area_resol_mean 5.811
_diffrn_measured_fraction_theta_full 0.995
_diffrn_measured_fraction_theta_max 0.993
_diffrn_measurement_device_type 'Rigaku XtaLAB P200'
_diffrn_measurement_method \w
_diffrn_radiation_type 'Mo K\a'
_diffrn_radiation_wavelength 0.71075
_diffrn_reflns_av_R_equivalents 0.0746
_diffrn_reflns_av_unetI/netI 0.1457
_diffrn_reflns_Laue_measured_fraction_full 0.995
_diffrn_reflns_Laue_measured_fraction_max 0.993
_diffrn_reflns_limit_h_max 20
_diffrn_reflns_limit_h_min -28
_diffrn_reflns_limit_k_max 42
_diffrn_reflns_limit_k_min -28
_diffrn_reflns_limit_l_max 42
_diffrn_reflns_limit_l_min -37
_diffrn_reflns_number 120429
_diffrn_reflns_point_group_measured_fraction_full 0.979
_diffrn_reflns_point_group_measured_fraction_max 0.961
_diffrn_reflns_theta_full 25.242
_diffrn_reflns_theta_max 27.500
_diffrn_reflns_theta_min 2.540
_diffrn_standards_number 0
_exptl_absorpt_coefficient_mu 4.715
_exptl_absorpt_correction_T_max 0.389
_exptl_absorpt_correction_T_min 0.218
_exptl_absorpt_correction_type multi-scan
_exptl_absorpt_process_details
;
CrysAlisPro 1.171.38.41 (Rigaku Oxford Diffraction, 2015)
Empirical absorption correction using spherical harmonics,
 implemented in SCALE3 ABSPACK scaling algorithm.
;
_exptl_crystal_colour red
_exptl_crystal_density_diffrn 1.623
_exptl_crystal_density_method 'not measured'
_exptl_crystal_description needle
_exptl_crystal_F_000 11712.00
_exptl_crystal_size_max 0.200
_exptl_crystal_size_mid 0.200
_exptl_crystal_size_min 0.200
_refine_diff_density_max 1.61
_refine_diff_density_min -1.40
_refine_ls_abs_structure_details
;
 Flack x determined using 11006 quotients [(I+)-(I-)]/[(I+)+(I-)]
 (Parsons, Flack and Wagner, Acta Cryst. B69 (2013) 249-259).
;
_refine_ls_abs_structure_Flack -0.024(5)
_refine_ls_extinction_method none
_refine_ls_goodness_of_fit_ref 0.969
_refine_ls_hydrogen_treatment constr
_refine_ls_number_parameters 2953
_refine_ls_number_reflns 52747
_refine_ls_number_restraints 2635
_refine_ls_R_factor_all 0.1163
_refine_ls_R_factor_gt 0.0579
_refine_ls_shift/su_max 0.001
_refine_ls_structure_factor_coef Fsqd
_refine_ls_weighting_details 'w = 1/[\s^2^(Fo^2^)+(0.0247P)^2^] where P=(Fo^2^+2Fc^2^)/3'
_refine_ls_weighting_scheme calc
_refine_ls_wR_factor_gt 0.0884
_refine_ls_wR_factor_ref 0.1049
_reflns_Friedel_coverage 0.824
_reflns_Friedel_fraction_full 0.961
_reflns_Friedel_fraction_max 0.923
_reflns_number_gt 33486
_reflns_number_total 52747
_reflns_threshold_expression F^2^>2.0\s(F^2^)
_cod_data_source_file d4dt00273c2.cif
_cod_data_source_block xcalibur_CCDC7
_cod_depositor_comments 'Adding full bibliography for 7715625--7715636.cif.'
_cod_database_code 7715635

loop_
_space_group_symop_id
_space_group_symop_operation_xyz
1 +X,+Y,+Z
2 1/2-X,-Y,1/2+Z
3 1/2+X,1/2-Y,-Z
4 -X,1/2+Y,1/2-Z

loop_
_atom_site_label
_atom_site_type_symbol
_atom_site_fract_x
_atom_site_fract_y
_atom_site_fract_z
_atom_site_U_iso_or_equiv
_atom_site_adp_type
_atom_site_occupancy
_atom_site_site_symmetry_order
_atom_site_calc_flag
_atom_site_refinement_flags_posn
_atom_site_refinement_flags_adp
_atom_site_refinement_flags_occupancy
_atom_site_disorder_assembly
_atom_site_disorder_group
PT1 Pt 0.21414(3) 0.50076(2) 0.55068(2) 0.01490(13) Uani 1 1 d . . . . .
PT2 Pt 0.50384(3) 0.54783(2) 0.24759(2) 0.01545(13) Uani 1 1 d . . . . .
PT3 Pt 0.28195(2) 0.74836(2) 0.30170(2) 0.01664(13) Uani 1 1 d . . . . .
PT4 Pt 0.49823(2) 0.80228(2) 0.50262(2) 0.01555(13) Uani 1 1 d . . . . .
PT5 Pt -0.28738(3) 0.49895(2) 0.44479(2) 0.01719(13) Uani 1 1 d . . . . .
PT6 Pt 0.79586(2) 0.74311(2) 0.20034(2) 0.01799(14) Uani 1 1 d . . . . .
PT7 Pt 0.42579(2) 0.30201(2) 0.50265(2) 0.01728(13) Uani 1 1 d . . . . .
PT8 Pt -0.00923(3) 0.44447(2) 0.24705(2) 0.01856(14) Uani 1 1 d . . . . .
O1 O 0.1258(4) 0.4895(3) 0.5528(3) 0.017(2) Uani 1 1 d . U . . .
O2 O 0.3021(4) 0.5110(2) 0.5550(3) 0.019(2) Uani 1 1 d . U . . .
O3 O -0.3749(4) 0.5136(3) 0.4436(3) 0.021(2) Uani 1 1 d . U . . .
O4 O -0.2000(4) 0.4857(3) 0.4402(3) 0.020(2) Uani 1 1 d . U . . .
O5 O 0.7082(4) 0.7546(2) 0.1959(3) 0.019(2) Uani 1 1 d . U . . .
O6 O 0.8836(4) 0.7308(3) 0.1981(3) 0.023(2) Uani 1 1 d . U . . .
O7 O 0.4160(4) 0.5554(3) 0.2582(3) 0.020(2) Uani 1 1 d . U . . .
O8 O 0.1939(4) 0.7371(2) 0.2989(3) 0.021(2) Uani 1 1 d . U . . .
O10 O 0.3689(4) 0.7603(3) 0.3108(3) 0.021(2) Uani 1 1 d . U . . .
O11 O 0.5924(4) 0.5485(3) 0.2376(3) 0.018(2) Uani 1 1 d . U . . .
O12 O 0.5136(4) 0.3038(3) 0.4915(2) 0.021(2) Uani 1 1 d . U . . .
O15 O 0.3383(4) 0.3070(3) 0.5154(2) 0.020(2) Uani 1 1 d . U . . .
O16 O 0.5862(4) 0.8013(3) 0.4914(3) 0.022(2) Uani 1 1 d . U . . .
O22 O 0.4108(4) 0.8093(3) 0.5136(3) 0.021(2) Uani 1 1 d . U . . .
O24 O -0.0969(4) 0.4451(3) 0.2333(3) 0.025(2) Uani 1 1 d . U . . .
O79 O 0.0783(4) 0.4376(3) 0.2604(3) 0.022(2) Uani 1 1 d . U . . .
N9 N 0.5157(5) 0.5485(3) 0.3089(3) 0.017(2) Uani 1 1 d . U . . .
N13 N 0.2024(5) 0.5617(3) 0.5509(3) 0.013(2) Uani 1 1 d . U . . .
N17 N 0.2264(5) 0.4406(3) 0.5435(3) 0.014(2) Uani 1 1 d . U . . .
N18 N 0.4395(5) 0.2961(3) 0.5630(3) 0.017(2) Uani 1 1 d . U . . .
N19 N 0.7821(5) 0.6829(3) 0.2068(3) 0.019(2) Uani 1 1 d . U . . .
N20 N -0.2701(5) 0.5588(3) 0.4527(3) 0.021(3) Uani 1 1 d . U . . .
N21 N 0.2965(5) 0.6886(3) 0.2926(3) 0.019(2) Uani 1 1 d . U . . .
N26 N 0.5113(5) 0.8050(3) 0.5637(3) 0.018(2) Uani 1 1 d . U . . .
N27 N 0.4841(5) 0.7933(3) 0.4423(3) 0.016(2) Uani 1 1 d . U . . .
N29 N 0.8101(5) 0.8043(3) 0.2006(3) 0.018(2) Uani 1 1 d . U . . .
N34 N 0.2686(5) 0.8085(3) 0.3040(3) 0.020(2) Uani 1 1 d . U . . .
N35 N -0.3038(5) 0.4385(3) 0.4436(3) 0.019(2) Uani 1 1 d . U . . .
N54 N 0.0074(5) 0.4524(3) 0.1870(3) 0.021(2) Uani 1 1 d . U . . .
N56 N 0.4907(5) 0.5413(3) 0.1866(3) 0.0131(19) Uani 1 1 d . U . . .
N58 N -0.0266(5) 0.4431(3) 0.3071(3) 0.020(3) Uani 1 1 d . U . . .
N59 N 0.4114(5) 0.3014(3) 0.4416(3) 0.018(2) Uani 1 1 d . U . . .
C14 C 0.1818(6) 0.4387(4) 0.2520(4) 0.019(3) Uani 1 1 d . U . . .
H14 H 0.186537 0.436618 0.280718 0.023 Uiso 1 1 calc R U . . .
C25 C 0.1507(6) 0.5794(4) 0.5520(4) 0.017(3) Uani 1 1 d . U . . .
H25 H 0.151114 0.608312 0.551293 0.020 Uiso 1 1 calc R U . . .
C28 C 0.2211(6) 0.5463(4) 0.1497(4) 0.022(2) Uani 1 1 d . U . . .
H28 H 0.227251 0.545000 0.121050 0.027 Uiso 1 1 calc R U . . .
C30 C 0.4763(6) 0.4669(4) 0.3322(4) 0.019(3) Uani 1 1 d . U . . .
H30A H 0.497377 0.466449 0.358722 0.023 Uiso 1 1 calc R U . . .
H30B H 0.507015 0.470553 0.310626 0.023 Uiso 1 1 calc R U . . .
C31 C 0.3358(6) 0.4416(4) 0.5492(4) 0.013(2) Uani 1 1 d . U . . .
C32 C 0.0232(6) 0.5029(4) 0.5530(4) 0.016(2) Uani 1 1 d . U . . .
H32 H 0.016042 0.474315 0.553179 0.019 Uiso 1 1 calc R U . . .
C33 C 1.0977(6) 0.7528(5) 0.1967(4) 0.020(2) Uani 1 1 d . U . . .
H33 H 1.103976 0.724125 0.195647 0.024 Uiso 1 1 calc R U . . .
C36 C 0.9281(6) 0.7574(4) 0.1976(4) 0.017(2) Uani 1 1 d . U . . .
C37 C 0.4052(6) 0.4981(4) 0.5575(4) 0.018(3) Uani 1 1 d . U . . .
H37 H 0.411930 0.526299 0.561990 0.022 Uiso 1 1 calc R U . . .
C38 C -0.2536(6) 0.4078(4) 0.4489(5) 0.022(3) Uani 1 1 d . U . . .
H38A H -0.221786 0.412748 0.428356 0.026 Uiso 1 1 calc R U . . .
H38B H -0.269523 0.379877 0.444692 0.026 Uiso 1 1 calc R U . . .
C39 C 1.0381(6) 0.7676(4) 0.1965(4) 0.020(2) Uani 1 1 d . U . . .
C40 C 0.4137(6) 0.7334(4) 0.3070(4) 0.020(2) Uani 1 1 d . U . . .
C41 C 0.3859(6) 0.4162(4) 0.5480(4) 0.016(2) Uani 1 1 d . U . . .
H41 H 0.379185 0.387600 0.546368 0.019 Uiso 1 1 calc R U . . .
C42 C 0.1502(6) 0.7640(4) 0.3027(4) 0.021(2) Uani 1 1 d . U . . .
C43 C 0.3455(6) 0.4833(4) 0.5547(4) 0.016(2) Uani 1 1 d . U . . .
C44 C 0.7481(6) 0.6898(4) 0.3793(4) 0.025(3) Uani 1 1 d . U . . .
H44A H 0.724614 0.683272 0.404130 0.029 Uiso 1 1 calc R U . . .
H44B H 0.720307 0.688076 0.355819 0.029 Uiso 1 1 calc R U . . .
C45 C 0.2141(6) 0.7931(4) 0.4102(4) 0.018(2) Uani 1 1 d . U . . .
H45 H 0.219974 0.788794 0.381859 0.021 Uiso 1 1 calc R U . . .
C46 C 0.3272(7) 0.8065(4) 0.1068(4) 0.028(3) Uani 1 1 d . U . . .
H46A H 0.297763 0.808979 0.084240 0.033 Uiso 1 1 calc R U . . .
H46B H 0.362099 0.824065 0.100001 0.033 Uiso 1 1 calc R U . . .
C47 C 0.9866(6) 0.7424(4) 0.1951(4) 0.017(2) Uani 1 1 d . U . . .
H47 H 0.992163 0.713869 0.192192 0.021 Uiso 1 1 calc R U . . .
C48 C -0.0448(6) 0.5187(4) 0.4418(4) 0.020(3) Uani 1 1 d . U . . .
C49 C 0.2773(6) 0.4231(4) 0.5441(4) 0.017(3) Uani 1 1 d . U . . .
H49 H 0.276894 0.394276 0.540857 0.020 Uiso 1 1 calc R U . . .
C50 C -0.4789(6) 0.5033(4) 0.4430(4) 0.021(3) Uani 1 1 d . U . . .
H50 H -0.484194 0.531999 0.443814 0.025 Uiso 1 1 calc R U . . .
C51 C 0.5203(6) 0.7068(4) 0.4156(4) 0.017(3) Uani 1 1 d . U . . .
H51A H 0.497007 0.710474 0.390146 0.020 Uiso 1 1 calc R U . . .
H51B H 0.491258 0.705953 0.438530 0.020 Uiso 1 1 calc R U . . .
C52 C -0.0970(6) 0.4954(4) 0.4394(4) 0.020(3) Uani 1 1 d . U . . .
H52 H -0.092645 0.466819 0.435862 0.024 Uiso 1 1 calc R U . . .
C53 C 0.0830(6) 0.5168(4) 0.5539(4) 0.015(2) Uani 1 1 d . U . . .
C55 C 0.2554(6) 0.5890(4) 0.5439(5) 0.022(3) Uani 1 1 d . U . . .
H55A H 0.243068 0.617745 0.547918 0.026 Uiso 1 1 calc R U . . .
H55B H 0.287265 0.582654 0.564022 0.026 Uiso 1 1 calc R U . . .
C57 C 0.4393(6) 0.5426(4) 0.1691(4) 0.015(2) Uani 1 1 d . U . . .
H57 H 0.438827 0.538492 0.140486 0.018 Uiso 1 1 calc R U . . .
C60 C -0.3118(6) 0.4428(4) 0.2510(4) 0.020(3) Uani 1 1 d . U . . .
H60 H -0.317909 0.443176 0.222338 0.024 Uiso 1 1 calc R U . . .
C61 C 0.1242(6) 0.4399(4) 0.2352(4) 0.020(2) Uani 1 1 d . U . . .
C62 C 0.5220(6) 0.4517(4) 0.1637(4) 0.013(3) Uani 1 1 d . U . . .
H62A H 0.492994 0.452823 0.186632 0.015 Uiso 1 1 calc R U . . .
H62B H 0.498926 0.454647 0.138080 0.015 Uiso 1 1 calc R U . . .
C63 C 0.5237(6) 0.7246(4) 0.3046(4) 0.0174(19) Uani 1 1 d . U . . .
C64 C 0.0920(6) 0.7486(5) 0.3039(4) 0.022(3) Uani 1 1 d . U . . .
H64 H 0.086530 0.719842 0.303784 0.026 Uiso 1 1 calc R U . . .
C65 C -0.0206(6) 0.7593(4) 0.3033(4) 0.020(3) Uani 1 1 d . U . . .
H65 H -0.027679 0.730856 0.301170 0.024 Uiso 1 1 calc R U . . .
C66 C 0.7990(6) 0.8010(4) 0.5159(4) 0.019(2) Uani 1 1 d . U . . .
H66 H 0.806290 0.797389 0.487620 0.022 Uiso 1 1 calc R U . . .
C67 C 0.8325(6) 0.6550(4) 0.2182(4) 0.022(3) Uani 1 1 d . U . . .
H67A H 0.866313 0.658780 0.198918 0.026 Uiso 1 1 calc R U . . .
H67B H 0.818679 0.626389 0.216132 0.026 Uiso 1 1 calc R U . . .
C68 C -0.1545(6) 0.5109(4) 0.4417(4) 0.020(2) Uani 1 1 d . U . . .
C69 C 0.6896(5) 0.8034(3) 0.5035(4) 0.015(2) Uani 1 1 d . U . . .
H69 H 0.696266 0.800752 0.475089 0.018 Uiso 1 1 calc R U . . .
C70 C 0.4724(5) 0.7505(5) 0.3087(4) 0.018(2) Uani 1 1 d . U . . .
H70 H 0.477511 0.779013 0.312619 0.021 Uiso 1 1 calc R U . . .
C71 C 0.0404(6) 0.7739(4) 0.3052(4) 0.018(2) Uani 1 1 d . U . . .
C72 C 0.4074(6) 0.6907(4) 0.3005(4) 0.0176(19) Uani 1 1 d . U . . .
C73 C 0.1732(6) 0.4140(4) 0.5350(4) 0.018(3) Uani 1 1 d . U . . .
H73A H 0.185368 0.385050 0.537661 0.022 Uiso 1 1 calc R U . . .
H73B H 0.141639 0.419414 0.555615 0.022 Uiso 1 1 calc R U . . .
C74 C 0.0148(7) 0.5023(5) 0.4426(4) 0.023(3) Uani 1 1 d . U . . .
H74 H 0.020627 0.473614 0.441233 0.028 Uiso 1 1 calc R U . . .
C75 C -0.2502(6) 0.5602(4) 0.6236(5) 0.024(3) Uani 1 1 d . U . . .
H75A H -0.228252 0.566872 0.648927 0.029 Uiso 1 1 calc R U . . .
H75B H -0.221021 0.561496 0.600808 0.029 Uiso 1 1 calc R U . . .
C76 C 0.0910(6) 0.5600(4) 0.5542(4) 0.016(2) Uani 1 1 d . U . . .
C77 C -0.0861(6) 0.5151(4) 0.5480(4) 0.020(2) Uani 1 1 d . U . . .
H77 H -0.093608 0.486632 0.546742 0.024 Uiso 1 1 calc R U . . .
C78 C -0.3605(6) 0.4434(4) 0.2758(4) 0.024(3) Uani 1 1 d . U . . .
H78 H -0.399698 0.444925 0.264270 0.029 Uiso 1 1 calc R U . . .
C80 C -0.0674(6) 0.7846(4) 0.3045(4) 0.026(3) Uani 1 1 d . U . . .
H80 H -0.107085 0.773993 0.302141 0.031 Uiso 1 1 calc R U . . .
C81 C 0.6360(6) 0.5507(4) 0.2648(4) 0.019(2) Uani 1 1 d . U . . .
C82 C 0.5618(6) 0.7428(4) 0.4212(4) 0.019(3) Uani 1 1 d . U . . .
H82A H 0.596137 0.739365 0.402266 0.023 Uiso 1 1 calc R U . . .
H82B H 0.578381 0.741419 0.449221 0.023 Uiso 1 1 calc R U . . .
C83 C 0.4541(6) 0.4720(4) 0.5537(4) 0.017(2) Uani 1 1 d . U . . .
C84 C -0.0264(6) 0.5293(4) 0.5519(4) 0.016(2) Uani 1 1 d . U . . .
C85 C 0.6949(6) 0.5518(4) 0.2501(5) 0.020(3) Uani 1 1 d . U . . .
H85 H 0.701706 0.552868 0.221553 0.023 Uiso 1 1 calc R U . . .
C86 C 0.2916(6) 0.3061(4) 0.4891(4) 0.017(2) Uani 1 1 d . U . . .
C87 C 0.1957(6) 0.8058(4) 0.4930(4) 0.021(3) Uani 1 1 d . U . . .
H87 H 0.189118 0.809922 0.521273 0.025 Uiso 1 1 calc R U . . .
C88 C -0.1335(6) 0.5420(4) 0.5460(4) 0.023(3) Uani 1 1 d . U . . .
H88 H -0.173204 0.531896 0.542333 0.028 Uiso 1 1 calc R U . . .
C89 C -0.6382(6) 0.4682(4) 0.4489(4) 0.027(3) Uani 1 1 d . U . . .
H89 H -0.677520 0.478959 0.452585 0.032 Uiso 1 1 calc R U . . .
C90 C -0.2179(6) 0.5743(4) 0.4529(4) 0.017(3) Uani 1 1 d . U . . .
H90 H -0.215974 0.602872 0.457273 0.020 Uiso 1 1 calc R U . . .
C91 C 0.4312(6) 0.7921(4) 0.4257(4) 0.019(3) Uani 1 1 d . U . . .
H91 H 0.429851 0.786354 0.397338 0.022 Uiso 1 1 calc R U . . .
C92 C 0.4953(6) 0.7317(4) 0.1972(4) 0.022(3) Uani 1 1 d . U . . .
H92 H 0.488009 0.760151 0.198818 0.026 Uiso 1 1 calc R U . . .
C93 C 0.8622(6) 0.8193(4) 0.2011(4) 0.015(2) Uani 1 1 d . U . . .
H93 H 0.863247 0.848183 0.202996 0.018 Uiso 1 1 calc R U . . .
C94 C -0.2001(6) 0.4416(4) 0.2429(4) 0.020(3) Uani 1 1 d . U . . .
H94 H -0.204806 0.440443 0.214122 0.024 Uiso 1 1 calc R U . . .
C95 C 0.7447(6) 0.5512(4) 0.2769(4) 0.016(2) Uani 1 1 d . U . . .
C96 C -0.1241(6) 0.5840(4) 0.5492(4) 0.022(3) Uani 1 1 d . U . . .
H96 H -0.157561 0.602011 0.549975 0.026 Uiso 1 1 calc R U . . .
C97 C 0.5663(5) 0.4872(4) 0.1675(4) 0.015(3) Uani 1 1 d . U . . .
H97A H 0.599742 0.482180 0.148261 0.018 Uiso 1 1 calc R U . . .
H97B H 0.583539 0.486379 0.195327 0.018 Uiso 1 1 calc R U . . .
C98 C 0.6643(6) 0.7280(4) 0.1947(4) 0.017(2) Uani 1 1 d . U . . .
C99 C 1.0813(6) 0.8351(4) 0.2011(4) 0.021(3) Uani 1 1 d . U . . .
H99 H 1.075715 0.863709 0.202988 0.025 Uiso 1 1 calc R U . . .
C100 C 0.5678(6) 0.5486(4) 0.3254(4) 0.019(3) Uani 1 1 d . U . . .
H100 H 0.567836 0.547292 0.354295 0.023 Uiso 1 1 calc R U . . .
C101 C 0.5542(6) 0.7168(4) 0.1946(4) 0.017(2) Uani 1 1 d . U . . .
C102 C 0.4569(6) 0.6659(4) 0.2972(4) 0.016(2) Uani 1 1 d . U . . .
H102 H 0.451147 0.637400 0.294005 0.020 Uiso 1 1 calc R U . . .
C103 C 1.0307(6) 0.8095(4) 0.1991(4) 0.019(2) Uani 1 1 d . U . . .
C104 C -0.0655(6) 0.5079(4) 0.1657(4) 0.026(3) Uani 1 1 d . U . . .
H10A H -0.097791 0.513392 0.145646 0.032 Uiso 1 1 calc R U . . .
H10B H -0.083960 0.508653 0.193117 0.032 Uiso 1 1 calc R U . . .
C105 C 0.0387(6) 0.6243(4) 0.1910(4) 0.025(3) Uani 1 1 d . U . . .
H10C H 0.060644 0.649917 0.185142 0.030 Uiso 1 1 calc R U . . .
H10D H 0.067889 0.601616 0.188629 0.030 Uiso 1 1 calc R U . . .
C106 C -0.0511(6) 0.5617(4) 0.4453(4) 0.022(2) Uani 1 1 d . U . . .
C107 C 0.3818(6) 0.5499(4) 0.1886(4) 0.0160(19) Uani 1 1 d . U . . .
C108 C 0.2348(6) 0.3063(4) 0.5038(5) 0.019(3) Uani 1 1 d . U . . .
H108 H 0.229128 0.308027 0.532405 0.023 Uiso 1 1 calc R U . . .
C109 C -0.0193(6) 0.5420(4) 0.1629(5) 0.025(3) Uani 1 1 d . U . . .
H10E H 0.009360 0.539901 0.185931 0.030 Uiso 1 1 calc R U . . .
H10F H 0.003660 0.539503 0.137216 0.030 Uiso 1 1 calc R U . . .
C110 C 0.6730(6) 0.6843(4) 0.1953(4) 0.019(2) Uani 1 1 d . U . . .
C111 C 0.2915(6) 0.4427(4) 0.2437(4) 0.024(3) Uani 1 1 d . U . . .
H111 H 0.296718 0.441732 0.272420 0.029 Uiso 1 1 calc R U . . .
C112 C -0.0672(6) 0.5990(4) 0.5513(4) 0.018(3) Uani 1 1 d . U . . .
H112 H -0.060913 0.627614 0.551646 0.021 Uiso 1 1 calc R U . . .
C113 C 0.7576(6) 0.8320(4) 0.2039(4) 0.019(3) Uani 1 1 d . U . . .
H11A H 0.727829 0.824796 0.182598 0.022 Uiso 1 1 calc R U . . .
H11B H 0.770992 0.860348 0.198871 0.022 Uiso 1 1 calc R U . . .
C114 C 0.6054(6) 0.7429(4) 0.1943(4) 0.020(3) Uani 1 1 d . U . . .
H114 H 0.599279 0.771537 0.193672 0.024 Uiso 1 1 calc R U . . .
C115 C 0.4049(6) 0.2091(4) 0.5871(4) 0.023(3) Uani 1 1 d . U . . .
H11C H 0.426467 0.211404 0.613431 0.027 Uiso 1 1 calc R U . . .
H11D H 0.435173 0.210251 0.564975 0.027 Uiso 1 1 calc R U . . .
C116 C 0.4456(6) 0.4299(4) 0.5490(4) 0.019(2) Uani 1 1 d . U . . .
C117 C -0.5301(6) 0.4784(4) 0.4432(4) 0.017(2) Uani 1 1 d . U . . .
C118 C 0.7233(6) 0.7655(4) 0.3929(4) 0.022(3) Uani 1 1 d . U . . .
H11E H 0.692138 0.764667 0.371343 0.027 Uiso 1 1 calc R U . . .
H11F H 0.703729 0.757462 0.418777 0.027 Uiso 1 1 calc R U . . .
C119 C 0.9205(6) 0.8003(4) 0.1994(4) 0.018(2) Uani 1 1 d . U . . .
C120 C -0.3203(6) 0.5873(4) 0.4623(4) 0.023(3) Uani 1 1 d . U . . .
H12A H -0.352793 0.583482 0.441987 0.027 Uiso 1 1 calc R U . . .
H12B H -0.305462 0.615694 0.459657 0.027 Uiso 1 1 calc R U . . .
C121 C 0.6265(6) 0.5504(4) 0.3067(4) 0.017(2) Uani 1 1 d . U . . .
C122 C 0.6308(6) 0.8050(4) 0.5178(4) 0.017(2) Uani 1 1 d . U . . .
C123 C 0.2723(6) 0.5494(4) 0.1772(4) 0.0188(19) Uani 1 1 d . U . . .
C124 C 0.0487(6) 0.8161(4) 0.3090(4) 0.016(2) Uani 1 1 d . U . . .
C125 C -0.2266(6) 0.4839(4) 0.6384(4) 0.026(3) Uani 1 1 d . U . . .
H12C H -0.193768 0.484455 0.618023 0.032 Uiso 1 1 calc R U . . .
H12D H -0.208935 0.491190 0.665123 0.032 Uiso 1 1 calc R U . . .
C126 C 0.5149(7) 0.4873(4) 0.5537(4) 0.021(3) Uani 1 1 d . U . . .
H126 H 0.521899 0.515694 0.556781 0.026 Uiso 1 1 calc R U . . .
C127 C 0.3073(6) 0.8090(3) 0.5026(5) 0.018(2) Uani 1 1 d . U . . .
H127 H 0.301541 0.814321 0.530758 0.021 Uiso 1 1 calc R U . . .
C128 C 0.6207(6) 0.8101(4) 0.5609(4) 0.018(2) Uani 1 1 d . U . . .
C129 C 0.2989(6) 0.7320(4) 0.1179(4) 0.023(3) Uani 1 1 d . U . . .
H12E H 0.267478 0.734212 0.096657 0.027 Uiso 1 1 calc R U . . .
H12F H 0.280031 0.738827 0.144382 0.027 Uiso 1 1 calc R U . . .
C130 C 0.8467(6) 0.8016(4) 0.5420(4) 0.020(3) Uani 1 1 d . U . . .
H130 H 0.886535 0.798123 0.532003 0.024 Uiso 1 1 calc R U . . .
C131 C 0.6583(6) 0.3066(4) 0.5712(4) 0.021(2) Uani 1 1 d . U . . .
C132 C 0.2030(6) 0.5490(4) 0.2347(4) 0.019(2) Uani 1 1 d . U . . .
H132 H 0.195382 0.549080 0.263160 0.023 Uiso 1 1 calc R U . . .
C133 C 0.3206(6) 0.8367(4) 0.2986(4) 0.020(3) Uani 1 1 d . U . . .
H13A H 0.350872 0.831197 0.320013 0.024 Uiso 1 1 calc R U . . .
H13B H 0.306487 0.865149 0.301944 0.024 Uiso 1 1 calc R U . . .
C134 C 0.5432(6) 0.5307(4) 0.1600(4) 0.016(2) Uani 1 1 d . U . . .
H13C H 0.576291 0.550240 0.165186 0.019 Uiso 1 1 calc R U . . .
H13D H 0.531106 0.533374 0.131136 0.019 Uiso 1 1 calc R U . . .
C135 C 0.5637(6) 0.8074(4) 0.5805(4) 0.021(3) Uani 1 1 d . U . . .
H135 H 0.564337 0.807481 0.609410 0.025 Uiso 1 1 calc R U . . .
C136 C 0.5569(6) 0.3049(4) 0.5174(4) 0.015(2) Uani 1 1 d . U . . .
C137 C 0.7392(6) 0.8056(4) 0.5296(4) 0.018(2) Uani 1 1 d . U . . .
C138 C -0.0172(6) 0.5723(4) 0.5529(4) 0.016(2) Uani 1 1 d . U . . .
C139 C 0.6243(6) 0.6723(4) 0.2953(4) 0.022(2) Uani 1 1 d . U . . .
H139 H 0.658547 0.655059 0.292895 0.026 Uiso 1 1 calc R U . . .
C140 C 0.2628(6) 0.5515(4) 0.2212(4) 0.0191(19) Uani 1 1 d . U . . .
C141 C 0.1580(6) 0.8065(4) 0.3065(4) 0.018(2) Uani 1 1 d . U . . .
C142 C 0.9716(6) 0.8248(4) 0.2008(4) 0.020(3) Uani 1 1 d . U . . .
H142 H 0.966270 0.853433 0.202943 0.024 Uiso 1 1 calc R U . . .
C143 C 0.2459(6) 0.6601(4) 0.2825(4) 0.019(3) Uani 1 1 d . U . . .
H14A H 0.260140 0.631588 0.285071 0.023 Uiso 1 1 calc R U . . .
H14B H 0.212693 0.664076 0.302268 0.023 Uiso 1 1 calc R U . . .
C144 C 0.8050(6) 0.5493(4) 0.2618(4) 0.017(3) Uani 1 1 d . U . . .
H144 H 0.811949 0.548681 0.233202 0.020 Uiso 1 1 calc R U . . .
C145 C 0.2161(6) 0.8258(4) 0.3043(4) 0.018(2) Uani 1 1 d . U . . .
H145 H 0.215952 0.854697 0.302788 0.021 Uiso 1 1 calc R U . . .
C146 C 0.3665(6) 0.8059(4) 0.4873(4) 0.018(2) Uani 1 1 d . U . . .
C147 C 0.5547(6) 0.6659(4) 0.4137(4) 0.023(3) Uani 1 1 d . U . . .
H14C H 0.576562 0.662164 0.439684 0.028 Uiso 1 1 calc R U . . .
H14D H 0.585157 0.667758 0.391750 0.028 Uiso 1 1 calc R U . . .
C148 C 0.1923(6) 0.4072(4) 0.3776(4) 0.026(3) Uani 1 1 d . U . . .
H14E H 0.164428 0.405979 0.354082 0.031 Uiso 1 1 calc R U . . .
H14F H 0.211843 0.380181 0.380002 0.031 Uiso 1 1 calc R U . . .
C149 C -0.2511(6) 0.4417(4) 0.2663(4) 0.019(3) Uani 1 1 d . U . . .
C150 C -0.4205(6) 0.4878(4) 0.4417(4) 0.019(2) Uani 1 1 d . U . . .
C151 C -0.1596(6) 0.5533(4) 0.4472(4) 0.019(2) Uani 1 1 d . U . . .
C152 C -0.5236(6) 0.4348(4) 0.4419(4) 0.018(2) Uani 1 1 d . U . . .
C153 C 0.3496(6) 0.6713(4) 0.2933(4) 0.018(2) Uani 1 1 d . U . . .
H153 H 0.350413 0.642712 0.288641 0.022 Uiso 1 1 calc R U . . .
C154 C 0.3505(6) 0.8320(4) 0.2562(4) 0.021(3) Uani 1 1 d . U . . .
H15A H 0.380328 0.854203 0.252812 0.026 Uiso 1 1 calc R U . . .
H15B H 0.372799 0.805891 0.255704 0.026 Uiso 1 1 calc R U . . .
C155 C 0.1894(6) 0.4157(4) 0.4572(4) 0.019(3) Uani 1 1 d . U . . .
H15C H 0.212523 0.390084 0.460211 0.023 Uiso 1 1 calc R U . . .
H15D H 0.218456 0.438605 0.456783 0.023 Uiso 1 1 calc R U . . .
C156 C 0.3891(6) 0.2860(4) 0.5900(4) 0.025(3) Uani 1 1 d . U . . .
H15E H 0.356934 0.306579 0.586365 0.030 Uiso 1 1 calc R U . . .
H15F H 0.403086 0.287673 0.618605 0.030 Uiso 1 1 calc R U . . .
C157 C -0.5762(6) 0.4101(4) 0.4427(4) 0.022(3) Uani 1 1 d . U . . .
H157 H -0.571934 0.381342 0.441086 0.027 Uiso 1 1 calc R U . . .
C158 C 0.5645(6) 0.6732(4) 0.1921(4) 0.020(2) Uani 1 1 d . U . . .
C159 C 0.0013(6) 0.5861(4) 0.4482(4) 0.024(3) Uani 1 1 d . U . . .
H159 H -0.002869 0.614793 0.451153 0.029 Uiso 1 1 calc R U . . .
C160 C 0.2419(6) 0.4395(4) 0.3682(4) 0.024(3) Uani 1 1 d . U . . .
H16A H 0.272794 0.438222 0.389926 0.028 Uiso 1 1 calc R U . . .
H16B H 0.261668 0.432177 0.342224 0.028 Uiso 1 1 calc R U . . .
C161 C 0.3715(6) 0.5533(4) 0.2312(4) 0.0171(19) Uani 1 1 d . U . . .
C162 C -0.6307(7) 0.4259(5) 0.4456(4) 0.028(3) Uani 1 1 d . U . . .
H162 H -0.665003 0.408537 0.445426 0.034 Uiso 1 1 calc R U . . .
C163 C 0.6001(6) 0.3043(4) 0.5858(4) 0.018(2) Uani 1 1 d . U . . .
H163 H 0.594259 0.303282 0.614440 0.021 Uiso 1 1 calc R U . . .
C164 C 0.8361(6) 0.8076(4) 0.5850(4) 0.026(3) Uani 1 1 d . U . . .
H164 H 0.869367 0.808671 0.603172 0.032 Uiso 1 1 calc R U . . .
C165 C 0.0423(6) 0.5867(4) 0.5539(4) 0.015(2) Uani 1 1 d . U . . .
H165 H 0.049486 0.615213 0.554371 0.018 Uiso 1 1 calc R U . . .
C166 C 0.4478(6) 0.7044(4) 0.1974(4) 0.026(3) Uani 1 1 d . U . . .
H166 H 0.407860 0.714570 0.199738 0.031 Uiso 1 1 calc R U . . .
C167 C 0.2660(6) 0.5134(4) 0.3526(4) 0.026(3) Uani 1 1 d . U . . .
H16C H 0.282119 0.505290 0.325665 0.032 Uiso 1 1 calc R U . . .
H16D H 0.299654 0.512238 0.372318 0.032 Uiso 1 1 calc R U . . .
C168 C 0.5677(6) 0.6559(4) 0.2949(4) 0.020(2) Uani 1 1 d . U . . .
H168 H 0.562835 0.627280 0.292127 0.024 Uiso 1 1 calc R U . . .
C169 C 0.3742(6) 0.7985(4) 0.4456(4) 0.018(2) Uani 1 1 d . U . . .
C170 C 0.7817(6) 0.8115(4) 0.5992(4) 0.022(3) Uani 1 1 d . U . . .
H170 H 0.776012 0.815036 0.627664 0.026 Uiso 1 1 calc R U . . .
C171 C 0.2568(6) 0.8043(4) 0.4775(4) 0.017(2) Uani 1 1 d . U . . .
C172 C 0.4339(6) 0.5029(4) 0.3313(4) 0.019(3) Uani 1 1 d . U . . .
H17A H 0.411328 0.502373 0.305348 0.023 Uiso 1 1 calc R U . . .
H17B H 0.404327 0.499696 0.353691 0.023 Uiso 1 1 calc R U . . .
C173 C 0.1571(6) 0.7946(4) 0.4256(4) 0.022(3) Uani 1 1 d . U . . .
H173 H 0.123539 0.791071 0.408003 0.026 Uiso 1 1 calc R U . . .
C174 C -0.1426(6) 0.4429(4) 0.2583(4) 0.021(2) Uani 1 1 d . U . . .
C175 C 0.1557(6) 0.5464(4) 0.2089(4) 0.021(2) Uani 1 1 d . U . . .
H175 H 0.115954 0.545268 0.219490 0.025 Uiso 1 1 calc R U . . .
C176 C 0.7451(6) 0.8088(5) 0.3970(4) 0.025(3) Uani 1 1 d . U . . .
H17C H 0.773041 0.810395 0.420459 0.031 Uiso 1 1 calc R U . . .
H17D H 0.710117 0.826526 0.403094 0.031 Uiso 1 1 calc R U . . .
C177 C -0.4649(6) 0.4191(4) 0.4394(4) 0.020(3) Uani 1 1 d . U . . .
H177 H -0.459629 0.390495 0.436836 0.024 Uiso 1 1 calc R U . . .
C178 C -0.3569(6) 0.4224(4) 0.4416(4) 0.020(3) Uani 1 1 d . U . . .
H178 H -0.358802 0.393462 0.440691 0.023 Uiso 1 1 calc R U . . .
C179 C 0.4600(6) 0.1235(4) 0.5587(4) 0.027(3) Uani 1 1 d . U . . .
H17E H 0.489659 0.145986 0.559804 0.032 Uiso 1 1 calc R U . . .
H17F H 0.481497 0.097952 0.565635 0.032 Uiso 1 1 calc R U . . .
C180 C 0.7299(6) 0.6657(4) 0.2023(4) 0.019(3) Uani 1 1 d . U . . .
H180 H 0.729683 0.636742 0.203936 0.023 Uiso 1 1 calc R U . . .
C181 C 0.5367(6) 0.7855(4) 0.4150(4) 0.022(3) Uani 1 1 d . U . . .
H18A H 0.568646 0.805771 0.420745 0.026 Uiso 1 1 calc R U . . .
H18B H 0.524169 0.788752 0.386288 0.026 Uiso 1 1 calc R U . . .
C182 C 0.2438(7) 0.5577(5) 0.3498(5) 0.030(3) Uani 1 1 d . U . . .
H18C H 0.212254 0.559463 0.328533 0.036 Uiso 1 1 calc R U . . .
H18D H 0.277761 0.575268 0.341225 0.036 Uiso 1 1 calc R U . . .
C183 C -0.2739(6) 0.5165(4) 0.6268(4) 0.026(3) Uani 1 1 d . U . . .
H18E H -0.291912 0.508814 0.600302 0.031 Uiso 1 1 calc R U . . .
H18F H -0.306489 0.515934 0.647384 0.031 Uiso 1 1 calc R U . . .
C184 C 0.3621(5) 0.2434(4) 0.5828(4) 0.024(3) Uani 1 1 d . U . . .
H18G H 0.328547 0.239321 0.602239 0.029 Uiso 1 1 calc R U . . .
H18H H 0.344845 0.242652 0.554979 0.029 Uiso 1 1 calc R U . . .
C185 C -0.2450(6) 0.4416(4) 0.3097(4) 0.018(2) Uani 1 1 d . U . . .
C186 C -0.0591(7) 0.8268(4) 0.3091(4) 0.026(3) Uani 1 1 d . U . . .
H186 H -0.092737 0.844607 0.311067 0.031 Uiso 1 1 calc R U . . .
C187 C 0.5520(7) 0.4189(4) 0.5467(4) 0.025(3) Uani 1 1 d . U . . .
H187 H 0.585510 0.400938 0.545054 0.029 Uiso 1 1 calc R U . . .
C188 C 0.0842(6) 0.2980(4) 0.4257(4) 0.025(3) Uani 1 1 d . U . . .
H188 H 0.050022 0.296750 0.408281 0.030 Uiso 1 1 calc R U . . .
C189 C 0.1474(6) 0.4206(4) 0.4935(4) 0.022(3) Uani 1 1 d . U . . .
H18I H 0.130524 0.448564 0.492678 0.027 Uiso 1 1 calc R U . . .
H18J H 0.113357 0.401463 0.489985 0.027 Uiso 1 1 calc R U . . .
C190 C -0.3465(5) 0.5815(4) 0.5049(4) 0.021(3) Uani 1 1 d . U . . .
H19A H -0.379303 0.601662 0.508610 0.026 Uiso 1 1 calc R U . . .
H19B H -0.364966 0.554096 0.506181 0.026 Uiso 1 1 calc R U . . .
C191 C 0.3128(6) 0.5541(4) 0.2463(4) 0.019(2) Uani 1 1 d . U . . .
H191 H 0.306931 0.556452 0.274852 0.023 Uiso 1 1 calc R U . . .
C192 C 0.8526(6) 0.5484(4) 0.2879(4) 0.022(3) Uani 1 1 d . U . . .
H192 H 0.892506 0.547334 0.277556 0.026 Uiso 1 1 calc R U . . .
C193 C 0.3021(6) 0.3033(4) 0.4457(4) 0.017(2) Uani 1 1 d . U . . .
C194 C 0.2799(5) 0.5839(4) 0.5020(4) 0.020(3) Uani 1 1 d . U . . .
H19C H 0.301932 0.557666 0.500768 0.025 Uiso 1 1 calc R U . . .
H19D H 0.309441 0.605919 0.496874 0.025 Uiso 1 1 calc R U . . .
C195 C -0.2979(6) 0.4414(4) 0.3341(4) 0.022(3) Uani 1 1 d . U . . .
H195 H -0.293568 0.440886 0.362855 0.026 Uiso 1 1 calc R U . . .
C196 C 0.1834(6) 0.3040(4) 0.4786(4) 0.018(2) Uani 1 1 d . U . . .
C197 C 0.1479(6) 0.8013(4) 0.4679(4) 0.022(3) Uani 1 1 d . U . . .
H197 H 0.108121 0.802561 0.478483 0.027 Uiso 1 1 calc R U . . .
C198 C -0.2807(6) 0.4249(4) 0.6033(4) 0.025(3) Uani 1 1 d . U . . .
H19E H -0.315666 0.442266 0.596456 0.030 Uiso 1 1 calc R U . . .
H19F H -0.295821 0.396995 0.608778 0.030 Uiso 1 1 calc R U . . .
C199 C 0.4681(6) 0.6191(4) 0.4390(4) 0.024(3) Uani 1 1 d . U . . .
H19G H 0.448112 0.592775 0.433107 0.029 Uiso 1 1 calc R U . . .
H19H H 0.436984 0.640684 0.437325 0.029 Uiso 1 1 calc R U . . .
C200 C 0.0633(6) 0.5275(4) 0.4454(4) 0.026(3) Uani 1 1 d . U . . .
H200 H 0.102568 0.515905 0.446407 0.031 Uiso 1 1 calc R U . . .
C201 C 0.7354(6) 0.5507(4) 0.3187(4) 0.020(2) Uani 1 1 d . U . . .
C202 C 0.2783(7) 0.4453(4) 0.1581(5) 0.026(3) Uani 1 1 d . U . . .
H202 H 0.273697 0.446017 0.129353 0.031 Uiso 1 1 calc R U . . .
C203 C 0.5158(6) 0.6814(4) 0.2985(4) 0.0184(19) Uani 1 1 d . U . . .
C204 C 0.4596(6) 0.7978(5) 0.5915(4) 0.023(3) Uani 1 1 d . U . . .
H20A H 0.427675 0.818057 0.585706 0.027 Uiso 1 1 calc R U . . .
H20B H 0.472898 0.801639 0.619974 0.027 Uiso 1 1 calc R U . . .
C205 C 0.2265(6) 0.4431(4) 0.1841(4) 0.021(2) Uani 1 1 d . U . . .
C206 C 0.5139(6) 0.6458(4) 0.1924(4) 0.025(3) Uani 1 1 d . U . . .
H206 H 0.520120 0.617120 0.191334 0.030 Uiso 1 1 calc R U . . .
C207 C 0.3577(6) 0.3017(4) 0.4251(4) 0.017(3) Uani 1 1 d . U . . .
H207 H 0.356126 0.300655 0.396246 0.021 Uiso 1 1 calc R U . . .
C208 C 0.6675(6) 0.3054(4) 0.5279(4) 0.018(2) Uani 1 1 d . U . . .
C209 C 0.6173(6) 0.3063(4) 0.5032(5) 0.019(2) Uani 1 1 d . U . . .
H209 H 0.623601 0.308029 0.474612 0.023 Uiso 1 1 calc R U . . .
C210 C 0.3236(6) 0.7946(4) 0.4206(4) 0.019(3) Uani 1 1 d . U . . .
H210 H 0.329344 0.789323 0.392406 0.023 Uiso 1 1 calc R U . . .
C211 C 0.3220(6) 0.6869(4) 0.1195(4) 0.024(3) Uani 1 1 d . U . . .
H21C H 0.343525 0.680965 0.093768 0.028 Uiso 1 1 calc R U . . .
H21D H 0.351614 0.684551 0.141940 0.028 Uiso 1 1 calc R U . . .
C212 C 0.4329(5) 0.7538(4) 0.5865(4) 0.022(3) Uani 1 1 d . U . . .
H21E H 0.404733 0.748549 0.609363 0.027 Uiso 1 1 calc R U . . .
H21F H 0.409259 0.752709 0.560966 0.027 Uiso 1 1 calc R U . . .
C213 C 0.8431(6) 0.5489(4) 0.3291(4) 0.022(3) Uani 1 1 d . U . . .
H213 H 0.876613 0.548861 0.347065 0.026 Uiso 1 1 calc R U . . .
C214 C 0.5535(6) 0.4104(4) 0.1639(4) 0.022(3) Uani 1 1 d . U . . .
H21G H 0.574346 0.407254 0.190421 0.027 Uiso 1 1 calc R U . . .
H21H H 0.584837 0.410673 0.142484 0.027 Uiso 1 1 calc R U . . .
C215 C 0.7857(6) 0.5496(4) 0.3447(4) 0.020(3) Uani 1 1 d . U . . .
H215 H 0.779941 0.549238 0.373361 0.024 Uiso 1 1 calc R U . . .
C216 C 0.4964(6) 0.4035(4) 0.5464(4) 0.022(3) Uani 1 1 d . U . . .
H216 H 0.490635 0.374859 0.544391 0.027 Uiso 1 1 calc R U . . .
C217 C 0.2509(6) 0.3014(5) 0.4204(4) 0.020(3) Uani 1 1 d . U . . .
H217 H 0.256809 0.300069 0.391743 0.024 Uiso 1 1 calc R U . . .
C218 C 0.4570(6) 0.6613(5) 0.1942(4) 0.025(3) Uani 1 1 d . U . . .
H218 H 0.423304 0.643517 0.193328 0.030 Uiso 1 1 calc R U . . .
C219 C -0.1092(6) 0.5780(4) 0.4483(4) 0.022(3) Uani 1 1 d . U . . .
H219 H -0.114057 0.606673 0.451141 0.026 Uiso 1 1 calc R U . . .
C220 C 0.7766(7) 0.8248(4) 0.3596(4) 0.026(3) Uani 1 1 d . U . . .
H22A H 0.812110 0.807502 0.353787 0.032 Uiso 1 1 calc R U . . .
H22B H 0.791293 0.852796 0.365179 0.032 Uiso 1 1 calc R U . . .
C221 C 0.4626(6) 0.3653(4) 0.1892(4) 0.024(3) Uani 1 1 d . U . . .
H22C H 0.433329 0.387963 0.187295 0.029 Uiso 1 1 calc R U . . .
H22D H 0.440950 0.339743 0.182495 0.029 Uiso 1 1 calc R U . . .
C222 C 0.1680(6) 0.4433(4) 0.1673(4) 0.022(3) Uani 1 1 d . U . . .
H222 H 0.163157 0.443521 0.138589 0.027 Uiso 1 1 calc R U . . .
C223 C 0.1231(6) 0.3026(4) 0.4939(5) 0.023(3) Uani 1 1 d . U . . .
H223 H 0.116431 0.304264 0.522426 0.028 Uiso 1 1 calc R U . . .
C224 C 0.2741(6) 0.6546(4) 0.1256(4) 0.026(3) Uani 1 1 d . U . . .
H22E H 0.294054 0.627698 0.128449 0.031 Uiso 1 1 calc R U . . .
H22F H 0.248377 0.653492 0.100991 0.031 Uiso 1 1 calc R U . . .
C225 C 0.5623(6) 0.4617(4) 0.5494(4) 0.023(3) Uani 1 1 d . U . . .
H225 H 0.602123 0.472208 0.548119 0.028 Uiso 1 1 calc R U . . .
C226 C 0.4637(6) 0.5439(4) 0.3356(4) 0.020(3) Uani 1 1 d . U . . .
H22G H 0.433938 0.565451 0.329224 0.024 Uiso 1 1 calc R U . . .
H22H H 0.476705 0.547612 0.364185 0.024 Uiso 1 1 calc R U . . .
C227 C -0.0784(6) 0.4447(4) 0.3224(4) 0.021(3) Uani 1 1 d . U . . .
H227 H -0.079960 0.447743 0.351126 0.025 Uiso 1 1 calc R U . . .
C228 C -0.0025(6) 0.8414(4) 0.3107(4) 0.024(3) Uani 1 1 d . U . . .
H228 H 0.003127 0.870034 0.313119 0.028 Uiso 1 1 calc R U . . .
C229 C 0.6231(6) 0.6586(4) 0.1929(4) 0.018(2) Uani 1 1 d . U . . .
H229 H 0.629498 0.629954 0.191899 0.022 Uiso 1 1 calc R U . . .
C230 C 0.4926(6) 0.2975(4) 0.5806(4) 0.023(3) Uani 1 1 d . U . . .
H230 H 0.493458 0.294194 0.609317 0.028 Uiso 1 1 calc R U . . .
C231 C 0.5155(6) 0.6271(4) 0.4059(4) 0.027(3) Uani 1 1 d . U . . .
H23A H 0.494771 0.630012 0.379387 0.032 Uiso 1 1 calc R U . . .
H23B H 0.542378 0.603066 0.404089 0.032 Uiso 1 1 calc R U . . .
C232 C -0.2987(6) 0.5923(4) 0.6166(4) 0.026(3) Uani 1 1 d . U . . .
H23C H -0.325190 0.593029 0.640886 0.032 Uiso 1 1 calc R U . . .
H23D H -0.278870 0.619282 0.614496 0.032 Uiso 1 1 calc R U . . .
C233 C 0.3720(6) 0.1687(4) 0.5854(4) 0.026(3) Uani 1 1 d . U . . .
H23E H 0.351521 0.166555 0.558649 0.031 Uiso 1 1 calc R U . . .
H23F H 0.340358 0.168646 0.606653 0.031 Uiso 1 1 calc R U . . .
C234 C 1.1469(6) 0.7778(4) 0.1982(4) 0.021(3) Uani 1 1 d . U . . .
H234 H 1.186523 0.766868 0.197730 0.025 Uiso 1 1 calc R U . . .
C235 C 0.6757(6) 0.5507(4) 0.3320(4) 0.018(3) Uani 1 1 d . U . . .
H235 H 0.668587 0.550970 0.360498 0.021 Uiso 1 1 calc R U . . .
C236 C 0.8086(6) 0.6600(4) 0.2967(4) 0.024(3) Uani 1 1 d . U . . .
H23G H 0.778768 0.682291 0.294014 0.029 Uiso 1 1 calc R U . . .
H23H H 0.787008 0.633726 0.294098 0.029 Uiso 1 1 calc R U . . .
C237 C 0.3315(6) 0.5477(4) 0.1621(4) 0.018(2) Uani 1 1 d . U . . .
H237 H 0.337964 0.544947 0.133568 0.021 Uiso 1 1 calc R U . . .
C238 C 0.2644(6) 0.7981(4) 0.4358(4) 0.018(2) Uani 1 1 d . U . . .
C239 C 0.6707(6) 0.8126(4) 0.5871(4) 0.017(2) Uani 1 1 d . U . . .
H239 H 0.663998 0.815874 0.615526 0.020 Uiso 1 1 calc R U . . .
C240 C 0.1547(6) 0.4148(4) 0.4165(4) 0.022(3) Uani 1 1 d . U . . .
H24A H 0.133496 0.441131 0.413374 0.027 Uiso 1 1 calc R U . . .
H24B H 0.123619 0.393225 0.418323 0.027 Uiso 1 1 calc R U . . .
C241 C 0.2656(6) 0.6622(4) 0.2046(4) 0.018(3) Uani 1 1 d . U . . .
H24C H 0.288486 0.636502 0.207795 0.021 Uiso 1 1 calc R U . . .
H24D H 0.294901 0.684992 0.205203 0.021 Uiso 1 1 calc R U . . .
C242 C 0.7967(6) 0.6576(4) 0.3742(4) 0.026(3) Uani 1 1 d . U . . .
H24E H 0.776835 0.630655 0.372103 0.031 Uiso 1 1 calc R U . . .
H24F H 0.821681 0.657307 0.399160 0.031 Uiso 1 1 calc R U . . .
C243 C 0.2983(6) 0.8225(4) 0.1454(4) 0.025(3) Uani 1 1 d . U . . .
H24G H 0.263187 0.805183 0.152080 0.030 Uiso 1 1 calc R U . . .
H24H H 0.283291 0.850457 0.140249 0.030 Uiso 1 1 calc R U . . .
C244 C 0.0160(6) 0.6259(4) 0.2350(4) 0.026(3) Uani 1 1 d . U . . .
H24I H -0.016486 0.646546 0.236848 0.031 Uiso 1 1 calc R U . . .
H24J H -0.001751 0.599148 0.242067 0.031 Uiso 1 1 calc R U . . .
C245 C -0.4137(6) 0.4440(4) 0.4407(4) 0.020(2) Uani 1 1 d . U . . .
C246 C 0.7711(6) 0.7341(4) 0.3828(4) 0.026(3) Uani 1 1 d . U . . .
H24K H 0.802589 0.735070 0.404107 0.031 Uiso 1 1 calc R U . . .
H24L H 0.790198 0.741724 0.356655 0.031 Uiso 1 1 calc R U . . .
C247 C 0.4887(5) 0.2532(4) 0.4167(4) 0.022(3) Uani 1 1 d . U . . .
H24M H 0.511585 0.251116 0.442488 0.026 Uiso 1 1 calc R U . . .
H24N H 0.517707 0.249181 0.394129 0.026 Uiso 1 1 calc R U . . .
C248 C 0.4640(6) 0.2956(5) 0.4136(4) 0.022(3) Uani 1 1 d . U . . .
H24O H 0.451120 0.300868 0.385170 0.027 Uiso 1 1 calc R U . . .
H24P H 0.495967 0.315444 0.420530 0.027 Uiso 1 1 calc R U . . .
C249 C 0.1650(6) 0.5454(4) 0.1653(4) 0.023(2) Uani 1 1 d . U . . .
H249 H 0.131261 0.544103 0.147520 0.028 Uiso 1 1 calc R U . . .
C250 C 0.0140(6) 0.5257(4) 0.3347(4) 0.023(3) Uani 1 1 d . U . . .
H25A H -0.017394 0.522103 0.313631 0.027 Uiso 1 1 calc R U . . .
H25B H -0.006208 0.527819 0.361552 0.027 Uiso 1 1 calc R U . . .
C251 C 0.2328(6) 0.4407(4) 0.2271(4) 0.021(2) Uani 1 1 d . U . . .
C252 C 0.4792(6) 0.7204(4) 0.5857(4) 0.023(3) Uani 1 1 d . U . . .
H25C H 0.498979 0.718455 0.612609 0.028 Uiso 1 1 calc R U . . .
H25D H 0.510426 0.726989 0.565167 0.028 Uiso 1 1 calc R U . . .
C253 C 0.2340(6) 0.6619(4) 0.1630(4) 0.022(3) Uani 1 1 d . U . . .
H25E H 0.213336 0.688421 0.159426 0.027 Uiso 1 1 calc R U . . .
H25F H 0.202548 0.640517 0.163535 0.027 Uiso 1 1 calc R U . . .
C254 C 0.1076(6) 0.8313(4) 0.3090(4) 0.018(2) Uani 1 1 d . U . . .
H254 H 0.113321 0.859919 0.310763 0.022 Uiso 1 1 calc R U . . .
C255 C 0.3348(6) 0.4463(4) 0.1753(4) 0.026(3) Uani 1 1 d . U . . .
H255 H 0.369368 0.447143 0.158232 0.031 Uiso 1 1 calc R U . . .
C256 C -0.0412(6) 0.4642(4) 0.1581(4) 0.020(3) Uani 1 1 d . U . . .
H25G H -0.074906 0.444551 0.160629 0.024 Uiso 1 1 calc R U . . .
H25H H -0.025558 0.462427 0.129922 0.024 Uiso 1 1 calc R U . . .
C257 C 0.0572(7) 0.5696(4) 0.4468(4) 0.027(3) Uani 1 1 d . U . . .
H257 H 0.091772 0.586628 0.446788 0.033 Uiso 1 1 calc R U . . .
C258 C 0.1405(6) 0.2988(4) 0.4089(4) 0.023(3) Uani 1 1 d . U . . .
H258 H 0.145702 0.297767 0.380162 0.028 Uiso 1 1 calc R U . . .
C259 C -0.0507(6) 0.5821(4) 0.1643(5) 0.028(3) Uani 1 1 d . U . . .
H25I H -0.071568 0.584610 0.190813 0.034 Uiso 1 1 calc R U . . .
H25J H -0.081794 0.582574 0.142682 0.034 Uiso 1 1 calc R U . . .
C260 C 0.0755(6) 0.2989(4) 0.4685(4) 0.025(3) Uani 1 1 d . U . . .
H260 H 0.035932 0.296902 0.479361 0.030 Uiso 1 1 calc R U . . .
C261 C 0.8553(6) 0.6636(4) 0.2631(4) 0.021(3) Uani 1 1 d . U . . .
H26A H 0.888448 0.644340 0.269205 0.026 Uiso 1 1 calc R U . . .
H26B H 0.872350 0.691452 0.263972 0.026 Uiso 1 1 calc R U . . .
C262 C 0.4504(6) 0.6800(4) 0.5752(4) 0.023(3) Uani 1 1 d . U . . .
H26C H 0.430318 0.682374 0.548398 0.028 Uiso 1 1 calc R U . . .
H26D H 0.418976 0.673833 0.595734 0.028 Uiso 1 1 calc R U . . .
C263 C 0.5131(6) 0.3721(4) 0.1572(4) 0.024(3) Uani 1 1 d . U . . .
H26E H 0.494071 0.374323 0.129971 0.029 Uiso 1 1 calc R U . . .
H26F H 0.539278 0.347694 0.156837 0.029 Uiso 1 1 calc R U . . .
C264 C 0.7280(6) 0.8296(4) 0.2451(4) 0.020(2) Uani 1 1 d . U . . .
H26G H 0.704617 0.803879 0.246448 0.024 Uiso 1 1 calc R U . . .
H26H H 0.698915 0.852364 0.247409 0.024 Uiso 1 1 calc R U . . .
C265 C 0.4832(6) 0.1067(4) 0.4835(4) 0.027(3) Uani 1 1 d . U . . .
H26I H 0.500012 0.080126 0.492084 0.032 Uiso 1 1 calc R U . . .
H26J H 0.516573 0.126735 0.483732 0.032 Uiso 1 1 calc R U . . .
C266 C 0.4444(6) 0.4256(4) 0.3257(4) 0.025(3) Uani 1 1 d . U . . .
H26K H 0.414630 0.421779 0.347869 0.030 Uiso 1 1 calc R U . . .
H26L H 0.421814 0.426756 0.299734 0.030 Uiso 1 1 calc R U . . .
C267 C 0.7298(6) 0.8106(4) 0.5728(4) 0.018(2) Uani 1 1 d . U . . .
C268 C 0.6318(6) 0.7155(4) 0.2994(4) 0.022(2) Uani 1 1 d . U . . .
H268 H 0.671168 0.726789 0.298454 0.027 Uiso 1 1 calc R U . . .
C269 C 0.4689(7) 0.6051(4) 0.5573(5) 0.030(3) Uani 1 1 d . U . . .
H26O H 0.500897 0.584077 0.558411 0.036 Uiso 1 1 calc R U . . .
H26P H 0.435984 0.596129 0.575564 0.036 Uiso 1 1 calc R U . . .
C270 C 0.0608(6) 0.4505(4) 0.1713(4) 0.022(3) Uani 1 1 d . U . . .
H270 H 0.063105 0.454453 0.142627 0.027 Uiso 1 1 calc R U . . .
C271 C 0.4858(7) 0.3884(4) 0.3247(4) 0.027(3) Uani 1 1 d . U . . .
H27A H 0.521727 0.395037 0.308129 0.033 Uiso 1 1 calc R U . . .
H27B H 0.499621 0.382547 0.352767 0.033 Uiso 1 1 calc R U . . .
C272 C -0.2260(6) 0.4115(4) 0.4933(4) 0.024(3) Uani 1 1 d . U . . .
H27C H -0.199529 0.387646 0.497997 0.029 Uiso 1 1 calc R U . . .
H27D H -0.200111 0.436097 0.494085 0.029 Uiso 1 1 calc R U . . .
C273 C 0.4310(7) 0.1413(4) 0.4235(4) 0.029(3) Uani 1 1 d . U . . .
H27E H 0.414927 0.135875 0.395845 0.034 Uiso 1 1 calc R U . . .
H27F H 0.396505 0.148410 0.441214 0.034 Uiso 1 1 calc R U . . .
C274 C 0.8385(6) 0.6624(4) 0.3377(4) 0.025(3) Uani 1 1 d . U . . .
H27G H 0.859173 0.689081 0.339958 0.030 Uiso 1 1 calc R U . . .
H27H H 0.869846 0.640950 0.339206 0.030 Uiso 1 1 calc R U . . .
C275 C 0.0081(6) 0.6011(4) 0.3263(4) 0.026(3) Uani 1 1 d . U . . .
H27I H -0.027727 0.595489 0.309240 0.032 Uiso 1 1 calc R U . . .
H27J H -0.005968 0.606592 0.354393 0.032 Uiso 1 1 calc R U . . .
C276 C 0.0396(6) 0.6380(5) 0.3103(4) 0.028(3) Uani 1 1 d . U . . .
H27K H 0.073655 0.644081 0.328826 0.034 Uiso 1 1 calc R U . . .
H27L H 0.011263 0.661201 0.311979 0.034 Uiso 1 1 calc R U . . .
C277 C -0.3038(6) 0.5856(4) 0.5404(4) 0.023(3) Uani 1 1 d . U . . .
H27M H -0.275133 0.562505 0.540217 0.027 Uiso 1 1 calc R U . . .
H27N H -0.280389 0.611150 0.537523 0.027 Uiso 1 1 calc R U . . .
C278 C 0.1175(6) 0.4431(4) 0.1920(4) 0.019(2) Uani 1 1 d . U . . .
C279 C 0.4432(6) 0.2182(4) 0.4155(4) 0.023(3) Uani 1 1 d . U . . .
H27O H 0.412735 0.222418 0.437070 0.027 Uiso 1 1 calc R U . . .
H27P H 0.422090 0.218552 0.388887 0.027 Uiso 1 1 calc R U . . .
C280 C 0.0250(6) 0.4475(4) 0.3371(4) 0.023(3) Uani 1 1 d . U . . .
H28A H 0.055423 0.426154 0.331447 0.028 Uiso 1 1 calc R U . . .
H28B H 0.009657 0.443214 0.365042 0.028 Uiso 1 1 calc R U . . .
C281 C 0.0555(6) 0.4897(4) 0.3346(4) 0.021(3) Uani 1 1 d . U . . .
H28C H 0.083442 0.492392 0.357943 0.026 Uiso 1 1 calc R U . . .
H28D H 0.079934 0.490729 0.309419 0.026 Uiso 1 1 calc R U . . .
C282 C 0.1916(6) 0.3013(4) 0.4354(4) 0.016(2) Uani 1 1 d . U . . .
C283 C 0.5829(6) 0.7409(4) 0.3045(4) 0.021(2) Uani 1 1 d . U . . .
H283 H 0.588926 0.769332 0.308064 0.025 Uiso 1 1 calc R U . . .
C284 C 0.4946(6) 0.6449(4) 0.5738(4) 0.026(3) Uani 1 1 d . U . . .
H28E H 0.510038 0.640061 0.601623 0.031 Uiso 1 1 calc R U . . .
H28F H 0.529229 0.653037 0.556559 0.031 Uiso 1 1 calc R U . . .
C285 C 0.3418(7) 0.4461(4) 0.2186(4) 0.027(3) Uani 1 1 d . U . . .
H285 H 0.380842 0.448248 0.230280 0.032 Uiso 1 1 calc R U . . .
C286 C 0.4563(6) 0.3506(4) 0.3075(4) 0.025(3) Uani 1 1 d . U . . .
H28G H 0.484936 0.327631 0.310140 0.030 Uiso 1 1 calc R U . . .
H28H H 0.420661 0.344057 0.324424 0.030 Uiso 1 1 calc R U . . .
C287 C 0.2180(7) 0.5743(4) 0.3901(4) 0.028(3) Uani 1 1 d . U . . .
H28I H 0.183615 0.556814 0.398235 0.033 Uiso 1 1 calc R U . . .
H28J H 0.201904 0.601981 0.385059 0.033 Uiso 1 1 calc R U . . .
C288 C 0.7755(6) 0.3036(4) 0.5381(4) 0.027(3) Uani 1 1 d . U . . .
H288 H 0.815263 0.302025 0.527628 0.032 Uiso 1 1 calc R U . . .
C289 C 0.4727(6) 0.1769(4) 0.4214(4) 0.028(3) Uani 1 1 d . U . . .
H28K H 0.501246 0.172353 0.398657 0.033 Uiso 1 1 calc R U . . .
H28L H 0.496496 0.177726 0.446864 0.033 Uiso 1 1 calc R U . . .
C290 C -0.2510(6) 0.4411(5) 0.6409(5) 0.028(3) Uani 1 1 d . U . . .
H29A H -0.217375 0.422604 0.648181 0.033 Uiso 1 1 calc R U . . .
H29B H -0.280571 0.439990 0.663494 0.033 Uiso 1 1 calc R U . . .
C291 C 0.2224(6) 0.6668(4) 0.2403(4) 0.022(3) Uani 1 1 d . U . . .
H29C H 0.205319 0.694611 0.239216 0.026 Uiso 1 1 calc R U . . .
H29D H 0.188675 0.647499 0.235983 0.026 Uiso 1 1 calc R U . . .
C292 C 0.0645(6) 0.6363(4) 0.2665(4) 0.025(3) Uani 1 1 d . U . . .
H29E H 0.082516 0.663059 0.259578 0.030 Uiso 1 1 calc R U . . .
H29F H 0.096878 0.615570 0.265090 0.030 Uiso 1 1 calc R U . . .
C293 C -0.0097(7) 0.6187(4) 0.1588(4) 0.030(3) Uani 1 1 d . U . . .
H29G H -0.034956 0.643517 0.158147 0.036 Uiso 1 1 calc R U . . .
H29H H 0.010292 0.616326 0.131891 0.036 Uiso 1 1 calc R U . . .
C294 C 0.3089(6) 0.8329(4) 0.2209(4) 0.021(3) Uani 1 1 d . U . . .
H29I H 0.290166 0.860200 0.219014 0.025 Uiso 1 1 calc R U . . .
H29J H 0.276350 0.812714 0.225313 0.025 Uiso 1 1 calc R U . . .
C295 C 0.4924(6) 0.6178(4) 0.4830(4) 0.026(3) Uani 1 1 d . U . . .
H29K H 0.525454 0.597573 0.484452 0.031 Uiso 1 1 calc R U . . .
H29L H 0.509616 0.644823 0.489844 0.031 Uiso 1 1 calc R U . . .
C296 C 0.3482(6) 0.7632(4) 0.1090(4) 0.023(3) Uani 1 1 d . U . . .
H29M H 0.379370 0.761099 0.130469 0.027 Uiso 1 1 calc R U . . .
H29N H 0.367474 0.756012 0.082758 0.027 Uiso 1 1 calc R U . . .
C297 C 0.2192(6) 0.4826(4) 0.3652(4) 0.025(3) Uani 1 1 d . U . . .
H29O H 0.202634 0.490735 0.392007 0.030 Uiso 1 1 calc R U . . .
H29P H 0.185682 0.483356 0.345292 0.030 Uiso 1 1 calc R U . . .
C298 C 0.4111(7) 0.1312(4) 0.5912(4) 0.030(3) Uani 1 1 d . U . . .
H29Q H 0.384402 0.107045 0.592126 0.036 Uiso 1 1 calc R U . . .
H29R H 0.431121 0.133386 0.618009 0.036 Uiso 1 1 calc R U . . .
C299 C 0.4855(6) 0.3626(4) 0.2330(4) 0.022(3) Uani 1 1 d . U . . .
H29S H 0.516878 0.341162 0.234569 0.026 Uiso 1 1 calc R U . . .
H29T H 0.504503 0.388822 0.240469 0.026 Uiso 1 1 calc R U . . .
C300 C 0.5496(6) 0.3035(4) 0.5607(4) 0.017(2) Uani 1 1 d . U . . .
C301 C 0.7280(6) 0.3046(4) 0.5126(4) 0.024(3) Uani 1 1 d . U . . .
H301 H 0.734771 0.304798 0.483975 0.028 Uiso 1 1 calc R U . . .
C302 C -0.1871(6) 0.4417(4) 0.3254(4) 0.021(3) Uani 1 1 d . U . . .
H302 H -0.182649 0.441264 0.354141 0.026 Uiso 1 1 calc R U . . .
C303 C 0.4449(6) 0.6069(4) 0.5145(4) 0.027(3) Uani 1 1 d . U . . .
H30C H 0.412172 0.627405 0.513286 0.032 Uiso 1 1 calc R U . . .
H30D H 0.427302 0.580108 0.507388 0.032 Uiso 1 1 calc R U . . .
C304 C -0.1356(6) 0.4425(4) 0.3022(4) 0.021(2) Uani 1 1 d . U . . .
C305 C 0.7700(6) 0.8311(4) 0.2818(4) 0.023(3) Uani 1 1 d . U . . .
H30E H 0.791288 0.857624 0.282145 0.028 Uiso 1 1 calc R U . . .
H30F H 0.800607 0.809291 0.279282 0.028 Uiso 1 1 calc R U . . .
C306 C -0.3540(7) 0.4419(4) 0.3182(4) 0.029(3) Uani 1 1 d . U . . .
H306 H -0.388390 0.441180 0.335438 0.035 Uiso 1 1 calc R U . . .
C307 C 0.7108(7) 0.3067(4) 0.5961(4) 0.027(3) Uani 1 1 d . U . . .
H307 H 0.706405 0.308041 0.624839 0.032 Uiso 1 1 calc R U . . .
C308 C 0.7659(7) 0.3050(4) 0.5800(4) 0.026(3) Uani 1 1 d . U . . .
H308 H 0.799784 0.304685 0.597761 0.031 Uiso 1 1 calc R U . . .
C309 C 0.4365(6) 0.1200(4) 0.5151(4) 0.031(3) Uani 1 1 d . U . . .
H30G H 0.419989 0.146803 0.506885 0.037 Uiso 1 1 calc R U . . .
H30H H 0.402823 0.100196 0.514828 0.037 Uiso 1 1 calc R U . . .
C310 C 0.3405(6) 0.8235(4) 0.1817(4) 0.025(3) Uani 1 1 d . U . . .
H31A H 0.360664 0.796668 0.184209 0.030 Uiso 1 1 calc R U . . .
H31B H 0.371986 0.844279 0.176962 0.030 Uiso 1 1 calc R U . . .
C311 C 0.4600(7) 0.1026(5) 0.4395(4) 0.032(3) Uani 1 1 d . U . . .
H31C H 0.494086 0.095144 0.421560 0.038 Uiso 1 1 calc R U . . .
H31D H 0.430155 0.080181 0.438352 0.038 Uiso 1 1 calc R U . . .
C312 C -0.3371(6) 0.5862(4) 0.5797(4) 0.024(3) Uani 1 1 d . U . . .
H31E H -0.358980 0.560017 0.582630 0.028 Uiso 1 1 calc R U . . .
H31F H -0.367529 0.608203 0.578669 0.028 Uiso 1 1 calc R U . . .
C313 C 1.1376(7) 0.8199(4) 0.2004(4) 0.027(3) Uani 1 1 d . U . . .
H313 H 1.171190 0.837837 0.201509 0.033 Uiso 1 1 calc R U . . .
C314 C 0.0487(6) 0.5638(4) 0.3265(5) 0.026(3) Uani 1 1 d . U . . .
H31G H 0.069125 0.561450 0.299780 0.031 Uiso 1 1 calc R U . . .
H31H H 0.080161 0.567217 0.347646 0.031 Uiso 1 1 calc R U . . .
C315 C 0.2625(6) 0.5766(4) 0.4262(4) 0.024(3) Uani 1 1 d . U . . .
H31I H 0.285083 0.550593 0.427604 0.029 Uiso 1 1 calc R U . . .
H31J H 0.291890 0.598582 0.420720 0.029 Uiso 1 1 calc R U . . .
C316 C 0.7354(6) 0.8257(4) 0.3219(4) 0.027(3) Uani 1 1 d . U . . .
H31K H 0.712323 0.799877 0.320701 0.032 Uiso 1 1 calc R U . . .
H31L H 0.706195 0.848283 0.324831 0.032 Uiso 1 1 calc R U . . .
C317 C 0.4363(6) 0.3529(4) 0.2638(4) 0.026(3) Uani 1 1 d . U . . .
H31M H 0.404621 0.374005 0.261609 0.032 Uiso 1 1 calc R U . . .
H31N H 0.417832 0.326458 0.256355 0.032 Uiso 1 1 calc R U . . .
C318 C -0.2698(6) 0.4141(4) 0.5284(4) 0.023(3) Uani 1 1 d . U . . .
H31O H -0.299998 0.435573 0.522595 0.028 Uiso 1 1 calc R U . . .
H31P H -0.291447 0.387830 0.531016 0.028 Uiso 1 1 calc R U . . .
C319 C 0.2331(6) 0.5845(4) 0.4678(4) 0.020(3) Uani 1 1 d . U . . .
H31Q H 0.212707 0.611289 0.467397 0.024 Uiso 1 1 calc R U . . .
H31R H 0.202287 0.563301 0.473117 0.024 Uiso 1 1 calc R U . . .
C320 C -0.2385(6) 0.4236(4) 0.5678(4) 0.026(3) Uani 1 1 d . U . . .
H32A H -0.207167 0.402741 0.572876 0.031 Uiso 1 1 calc R U . . .
H32B H -0.218057 0.450367 0.565334 0.031 Uiso 1 1 calc R U . . .
C321 C -0.5900(6) 0.4946(4) 0.4470(4) 0.018(3) Uani 1 1 d . U . . .
H321 H -0.596378 0.523176 0.448198 0.022 Uiso 1 1 calc R U . . .

loop_
_atom_site_aniso_label
_atom_site_aniso_U_11
_atom_site_aniso_U_22
_atom_site_aniso_U_33
_atom_site_aniso_U_23
_atom_site_aniso_U_13
_atom_site_aniso_U_12
PT1 0.0158(3) 0.0127(3) 0.0162(3) -0.0009(2) -0.0008(3) 0.0017(3)
PT2 0.0172(3) 0.0163(3) 0.0128(3) 0.0000(2) -0.0017(3) -0.0026(3)
PT3 0.0178(3) 0.0145(3) 0.0177(3) -0.0008(3) 0.0016(2) 0.0009(3)
PT4 0.0157(3) 0.0161(3) 0.0148(3) -0.0020(2) -0.0013(3) 0.0009(2)
PT5 0.0174(3) 0.0160(3) 0.0182(3) -0.0012(3) -0.0001(3) -0.0013(3)
PT6 0.0197(3) 0.0149(3) 0.0193(3) -0.0009(2) 0.0028(3) -0.0016(3)
PT7 0.0186(3) 0.0175(3) 0.0157(3) 0.0001(3) 0.0001(3) -0.0001(2)
PT8 0.0197(3) 0.0194(3) 0.0166(3) -0.0005(2) 0.0015(3) -0.0027(3)
O1 0.016(4) 0.016(5) 0.020(5) -0.008(4) 0.003(4) 0.006(4)
O2 0.021(4) 0.017(5) 0.019(5) -0.001(4) 0.001(4) 0.008(4)
O3 0.019(4) 0.017(5) 0.026(5) -0.002(4) -0.007(5) -0.003(4)
O4 0.020(4) 0.021(5) 0.019(5) -0.003(4) -0.003(4) -0.005(4)
O5 0.023(4) 0.011(4) 0.024(5) -0.010(4) -0.001(4) -0.006(4)
O6 0.024(4) 0.020(5) 0.023(5) -0.002(4) 0.006(5) -0.002(4)
O7 0.025(4) 0.020(5) 0.015(4) 0.001(4) -0.008(4) 0.000(4)
O8 0.026(4) 0.006(4) 0.032(5) -0.002(4) 0.008(5) 0.003(4)
O10 0.019(4) 0.020(4) 0.025(5) -0.004(4) -0.003(4) -0.001(3)
O11 0.014(4) 0.026(5) 0.015(5) 0.001(4) -0.007(4) -0.005(4)
O12 0.025(4) 0.025(5) 0.012(4) -0.004(4) -0.013(4) -0.004(4)
O15 0.014(5) 0.029(5) 0.017(5) 0.010(4) 0.001(4) 0.008(4)
O16 0.012(4) 0.031(6) 0.023(5) -0.008(5) -0.004(4) -0.002(4)
O22 0.019(4) 0.022(5) 0.022(5) 0.002(4) -0.005(4) 0.006(4)
O24 0.021(4) 0.028(6) 0.026(5) -0.003(4) 0.007(4) -0.008(5)
O79 0.020(4) 0.027(5) 0.018(5) -0.010(4) -0.001(4) 0.002(4)
N9 0.024(5) 0.019(6) 0.008(5) 0.004(4) 0.001(5) -0.005(5)
N13 0.016(4) 0.011(5) 0.012(5) -0.002(4) -0.004(5) -0.008(4)
N17 0.015(4) 0.016(6) 0.012(6) 0.007(5) 0.000(5) -0.004(4)
N18 0.018(5) 0.009(6) 0.024(6) -0.003(5) 0.007(5) 0.003(5)
N19 0.022(5) 0.009(5) 0.026(6) -0.004(5) 0.008(6) -0.001(5)
N20 0.019(5) 0.022(6) 0.022(6) 0.001(5) -0.005(5) 0.001(5)
N21 0.021(4) 0.020(5) 0.015(5) 0.007(4) -0.004(5) -0.003(4)
N26 0.016(5) 0.018(6) 0.022(6) -0.011(5) 0.003(5) 0.002(5)
N27 0.018(4) 0.018(6) 0.013(5) 0.002(5) -0.001(5) -0.003(5)
N29 0.020(4) 0.016(6) 0.019(6) 0.003(5) 0.005(5) 0.003(5)
N34 0.026(5) 0.012(6) 0.021(6) -0.004(5) -0.003(5) 0.000(5)
N35 0.027(5) 0.017(6) 0.014(6) -0.006(5) -0.001(5) -0.007(5)
N54 0.024(5) 0.018(6) 0.023(6) -0.003(5) 0.002(5) -0.001(5)
N56 0.019(4) 0.007(4) 0.013(4) 0.006(4) 0.002(4) -0.006(4)
N58 0.019(4) 0.026(6) 0.015(6) 0.001(5) 0.000(5) 0.001(5)
N59 0.023(5) 0.015(6) 0.016(6) -0.002(5) -0.003(5) -0.006(5)
C14 0.023(4) 0.013(6) 0.021(5) 0.002(6) 0.004(4) 0.008(5)
C25 0.020(4) 0.020(6) 0.010(6) -0.003(5) 0.000(6) 0.001(4)
C28 0.023(4) 0.017(5) 0.026(4) 0.000(4) -0.006(4) 0.002(5)
C30 0.020(7) 0.023(5) 0.014(7) 0.002(6) 0.003(6) -0.003(5)
C31 0.016(4) 0.012(4) 0.012(5) 0.004(5) 0.002(5) 0.002(4)
C32 0.020(4) 0.014(5) 0.013(5) -0.009(5) 0.005(5) 0.001(4)
C33 0.024(5) 0.024(6) 0.011(6) 0.003(6) 0.004(6) 0.006(4)
C36 0.023(4) 0.015(5) 0.015(6) 0.002(5) 0.004(5) 0.001(4)
C37 0.019(4) 0.015(5) 0.020(6) -0.001(6) 0.002(6) -0.002(4)
C38 0.011(8) 0.018(9) 0.036(6) -0.005(7) 0.000(6) 0.009(6)
C39 0.023(4) 0.023(5) 0.013(6) -0.003(5) -0.006(5) 0.001(4)
C40 0.023(4) 0.019(4) 0.017(4) 0.002(4) 0.000(4) 0.002(3)
C41 0.019(4) 0.015(5) 0.015(6) 0.002(5) -0.007(6) 0.002(4)
C42 0.024(5) 0.013(5) 0.026(6) 0.000(5) 0.004(6) 0.003(4)
C43 0.017(4) 0.015(5) 0.014(6) 0.000(5) 0.006(5) 0.000(4)
C44 0.027(7) 0.029(7) 0.018(7) 0.002(6) 0.007(5) -0.006(5)
C45 0.022(5) 0.009(6) 0.021(5) 0.001(5) -0.002(4) 0.000(6)
C46 0.032(7) 0.031(5) 0.021(5) 0.003(6) 0.003(6) 0.003(6)
C47 0.025(4) 0.015(5) 0.013(6) 0.000(5) 0.006(6) 0.003(4)
C48 0.019(4) 0.022(5) 0.019(6) -0.004(5) 0.004(6) -0.003(4)
C49 0.017(4) 0.016(6) 0.016(6) 0.005(5) 0.000(6) -0.001(4)
C50 0.022(4) 0.019(5) 0.021(6) -0.011(6) -0.002(6) -0.001(4)
C51 0.019(6) 0.020(5) 0.011(6) -0.003(5) 0.006(6) 0.004(5)
C52 0.020(4) 0.020(5) 0.021(6) -0.009(6) 0.006(6) -0.003(4)
C53 0.018(4) 0.016(4) 0.011(6) -0.008(5) 0.000(5) 0.007(4)
C55 0.026(9) 0.012(8) 0.027(6) -0.001(7) -0.001(6) 0.004(6)
C57 0.022(4) 0.007(5) 0.017(5) 0.003(4) -0.005(4) -0.003(4)
C60 0.021(5) 0.019(6) 0.021(6) 0.004(6) 0.004(4) 0.001(6)
C61 0.024(4) 0.015(6) 0.021(5) -0.004(5) 0.002(4) 0.001(5)
C62 0.008(6) 0.018(5) 0.012(6) 0.003(5) 0.002(6) -0.003(4)
C63 0.022(3) 0.021(4) 0.009(4) -0.003(4) -0.005(4) 0.002(3)
C64 0.025(4) 0.016(5) 0.024(6) 0.000(6) 0.005(6) -0.002(4)
C65 0.026(5) 0.017(6) 0.018(6) -0.001(6) 0.008(6) -0.002(4)
C66 0.020(4) 0.007(6) 0.029(6) -0.002(5) -0.003(4) -0.005(6)
C67 0.020(7) 0.017(7) 0.028(5) -0.002(6) 0.004(6) -0.005(6)
C68 0.018(4) 0.019(5) 0.022(6) -0.009(5) 0.005(6) -0.002(4)
C69 0.016(4) 0.006(5) 0.023(5) -0.002(6) -0.002(4) 0.000(5)
C70 0.023(4) 0.018(4) 0.012(5) 0.000(5) -0.002(4) 0.002(4)
C71 0.025(4) 0.019(5) 0.011(6) 0.001(5) 0.009(5) -0.002(4)
C72 0.021(4) 0.019(4) 0.013(4) 0.004(4) -0.001(4) 0.003(3)
C73 0.023(7) 0.011(7) 0.021(5) 0.004(6) 0.008(6) -0.003(6)
C74 0.020(5) 0.025(6) 0.025(7) 0.000(6) -0.001(6) -0.002(4)
C75 0.019(6) 0.027(6) 0.025(7) -0.003(6) -0.003(5) -0.007(5)
C76 0.018(4) 0.018(4) 0.013(5) -0.003(5) 0.010(5) 0.003(4)
C77 0.020(4) 0.022(5) 0.017(6) -0.002(5) 0.001(5) -0.001(4)
C78 0.019(5) 0.024(7) 0.028(6) 0.010(6) 0.007(5) 0.000(6)
C80 0.023(5) 0.026(6) 0.030(7) 0.000(6) 0.007(6) 0.000(5)
C81 0.018(4) 0.017(6) 0.021(5) -0.001(5) -0.008(4) -0.003(5)
C82 0.020(6) 0.021(5) 0.017(6) 0.003(5) 0.005(5) 0.002(5)
C83 0.017(4) 0.021(5) 0.015(6) 0.004(5) 0.003(5) -0.002(4)
C84 0.018(4) 0.018(4) 0.011(5) -0.006(4) 0.006(5) 0.001(3)
C85 0.017(4) 0.014(6) 0.028(5) -0.002(6) -0.004(4) -0.001(5)
C86 0.020(5) 0.012(6) 0.018(4) 0.004(5) 0.001(4) 0.004(5)
C87 0.022(5) 0.014(6) 0.027(6) 0.000(6) 0.004(4) 0.000(5)
C88 0.018(5) 0.027(6) 0.025(7) -0.010(6) -0.001(6) -0.001(4)
C89 0.019(5) 0.038(6) 0.022(6) 0.000(6) 0.000(6) 0.002(5)
C90 0.021(4) 0.017(6) 0.013(6) -0.003(5) -0.007(6) 0.000(4)
C91 0.022(4) 0.015(6) 0.018(6) -0.003(5) -0.003(4) -0.003(6)
C92 0.022(5) 0.026(6) 0.018(6) 0.005(5) -0.005(6) 0.000(4)
C93 0.023(4) 0.012(6) 0.012(6) 0.008(5) 0.000(6) 0.001(4)
C94 0.018(4) 0.022(6) 0.020(5) 0.002(6) 0.001(4) -0.001(6)
C95 0.017(4) 0.013(6) 0.020(5) 0.001(5) -0.001(4) -0.003(5)
C96 0.018(5) 0.024(5) 0.025(7) -0.003(6) -0.003(6) 0.003(5)
C97 0.006(6) 0.018(5) 0.021(6) -0.006(5) 0.003(5) -0.001(4)
C98 0.022(4) 0.011(4) 0.017(6) -0.006(5) 0.000(5) -0.003(4)
C99 0.026(5) 0.021(5) 0.016(6) 0.003(6) -0.005(6) 0.001(4)
C100 0.026(5) 0.019(6) 0.013(6) -0.006(5) -0.006(4) -0.003(6)
C101 0.021(4) 0.024(5) 0.006(5) -0.001(5) -0.003(5) 0.001(4)
C102 0.021(4) 0.019(4) 0.010(5) 0.002(4) -0.003(4) 0.004(3)
C103 0.027(4) 0.018(5) 0.013(6) 0.005(5) 0.001(5) -0.001(4)
C104 0.017(6) 0.032(6) 0.030(7) 0.003(6) -0.007(6) 0.000(5)
C105 0.029(7) 0.022(7) 0.026(5) 0.002(6) 0.003(5) 0.001(5)
C106 0.021(4) 0.020(5) 0.023(6) 0.000(5) 0.004(6) -0.006(4)
C107 0.021(3) 0.009(4) 0.018(4) 0.003(4) -0.006(3) -0.002(4)
C108 0.022(6) 0.011(6) 0.025(6) 0.001(6) 0.005(6) 0.005(5)
C109 0.014(6) 0.031(5) 0.031(7) 0.008(6) -0.008(6) 0.002(5)
C110 0.024(4) 0.013(4) 0.019(6) -0.008(5) -0.001(5) -0.004(4)
C111 0.025(5) 0.023(7) 0.024(6) -0.013(6) 0.004(4) -0.002(6)
C112 0.020(5) 0.018(5) 0.016(6) -0.008(5) 0.000(6) 0.005(4)
C113 0.023(6) 0.004(6) 0.029(5) -0.002(5) 0.002(5) 0.005(5)
C114 0.025(4) 0.017(5) 0.018(6) 0.000(6) -0.011(6) 0.001(4)
C115 0.017(6) 0.027(5) 0.024(7) -0.004(6) 0.013(6) 0.007(5)
C116 0.020(4) 0.021(5) 0.017(6) 0.004(5) -0.002(6) 0.003(4)
C117 0.022(4) 0.018(5) 0.011(6) -0.005(5) -0.003(5) 0.001(4)
C118 0.026(7) 0.023(7) 0.018(6) 0.000(5) -0.001(6) -0.003(6)
C119 0.023(4) 0.014(4) 0.017(6) -0.001(5) 0.003(5) 0.003(4)
C120 0.018(7) 0.022(7) 0.028(8) -0.003(6) -0.006(6) 0.013(6)
C121 0.025(4) 0.008(5) 0.018(4) 0.000(5) -0.006(4) -0.001(5)
C122 0.015(4) 0.013(6) 0.024(5) -0.001(5) -0.003(4) -0.002(5)
C123 0.021(3) 0.013(4) 0.023(4) 0.003(4) -0.005(3) 0.003(4)
C124 0.020(4) 0.019(5) 0.009(6) 0.005(5) -0.003(5) -0.001(4)
C125 0.029(7) 0.027(6) 0.024(7) 0.004(5) -0.002(6) -0.008(5)
C126 0.018(5) 0.023(6) 0.023(6) 0.003(6) 0.001(6) 0.004(4)
C127 0.024(4) 0.008(6) 0.021(5) -0.003(6) -0.001(4) 0.004(5)
C128 0.020(4) 0.012(6) 0.023(5) 0.001(5) -0.002(4) -0.003(5)
C129 0.024(6) 0.028(5) 0.017(6) 0.003(5) 0.006(6) 0.004(5)
C130 0.015(5) 0.015(6) 0.032(6) -0.001(6) -0.001(5) 0.000(5)
C131 0.022(4) 0.022(5) 0.019(4) -0.005(5) 0.000(4) 0.001(5)
C132 0.023(4) 0.013(5) 0.022(4) -0.001(4) -0.002(4) 0.002(5)
C133 0.015(7) 0.015(7) 0.030(5) -0.005(6) -0.004(6) -0.001(6)
C134 0.019(5) 0.015(5) 0.013(5) 0.004(5) 0.002(4) -0.006(4)
C135 0.020(5) 0.018(6) 0.025(6) -0.004(6) -0.003(4) -0.003(6)
C136 0.020(4) 0.011(6) 0.014(4) -0.002(5) -0.007(4) 0.003(5)
C137 0.017(4) 0.008(6) 0.028(5) -0.004(5) -0.002(4) -0.001(5)
C138 0.017(4) 0.018(5) 0.012(5) -0.005(5) 0.009(5) 0.005(4)
C139 0.022(4) 0.028(5) 0.015(5) -0.004(5) 0.001(5) 0.007(4)
C140 0.022(3) 0.012(4) 0.023(4) 0.001(4) -0.005(3) 0.005(4)
C141 0.024(4) 0.011(4) 0.018(6) -0.003(5) 0.006(5) 0.003(4)
C142 0.026(4) 0.018(5) 0.017(6) 0.003(6) -0.004(6) -0.002(4)
C143 0.011(7) 0.024(8) 0.023(5) 0.001(6) 0.000(5) -0.003(6)
C144 0.018(5) 0.011(6) 0.021(5) -0.002(5) -0.001(4) 0.001(5)
C145 0.027(5) 0.012(5) 0.015(6) -0.003(5) 0.007(6) 0.002(4)
C146 0.018(4) 0.010(6) 0.026(5) 0.000(5) -0.005(4) 0.006(5)
C147 0.024(6) 0.019(5) 0.027(7) -0.006(6) 0.011(6) 0.001(4)
C148 0.031(7) 0.028(6) 0.019(5) 0.001(6) -0.002(5) 0.002(5)
C149 0.021(4) 0.019(6) 0.017(5) 0.009(5) 0.003(4) 0.000(5)
C150 0.024(4) 0.018(5) 0.016(6) -0.008(5) -0.005(6) -0.003(4)
C151 0.019(4) 0.017(5) 0.022(6) -0.001(5) -0.005(5) -0.002(4)
C152 0.021(4) 0.019(5) 0.015(6) 0.002(5) 0.000(5) -0.002(4)
C153 0.022(4) 0.020(5) 0.014(5) 0.006(4) -0.001(5) 0.002(4)
C154 0.023(6) 0.012(6) 0.028(5) 0.000(6) 0.002(5) -0.004(5)
C155 0.020(6) 0.016(6) 0.021(5) -0.003(5) -0.002(5) 0.003(5)
C156 0.019(7) 0.033(6) 0.025(7) -0.007(6) -0.005(6) 0.008(6)
C157 0.023(5) 0.022(6) 0.022(7) 0.004(6) -0.002(6) -0.005(4)
C158 0.023(4) 0.023(5) 0.015(6) 0.001(5) 0.001(6) -0.004(4)
C159 0.023(5) 0.022(5) 0.028(6) -0.004(6) 0.002(7) -0.004(4)
C160 0.022(6) 0.029(6) 0.019(7) -0.001(6) -0.008(5) 0.005(5)
C161 0.021(4) 0.014(4) 0.016(4) 0.003(4) -0.007(3) -0.001(4)
C162 0.020(5) 0.038(6) 0.027(7) 0.001(6) -0.003(6) -0.009(5)
C163 0.024(4) 0.020(5) 0.010(4) -0.008(4) 0.000(4) 0.003(5)
C164 0.023(5) 0.027(7) 0.030(5) -0.002(6) -0.004(5) 0.007(6)
C165 0.018(4) 0.014(5) 0.012(6) -0.004(5) 0.001(6) 0.003(4)
C166 0.020(5) 0.034(6) 0.023(6) 0.008(6) -0.004(6) -0.003(5)
C167 0.025(7) 0.035(6) 0.019(7) -0.005(5) 0.005(6) -0.001(5)
C168 0.022(4) 0.025(4) 0.013(5) 0.000(4) 0.001(5) 0.005(4)
C169 0.020(4) 0.013(6) 0.022(4) 0.005(5) -0.001(4) 0.005(5)
C170 0.021(5) 0.016(6) 0.027(6) -0.001(5) -0.003(4) 0.000(6)
C171 0.020(4) 0.011(6) 0.021(5) 0.000(5) 0.001(4) 0.002(5)
C172 0.016(6) 0.029(6) 0.012(6) -0.001(6) -0.001(5) -0.001(5)
C173 0.018(5) 0.015(6) 0.032(5) 0.006(6) -0.006(5) -0.006(6)
C174 0.018(4) 0.021(6) 0.026(5) 0.002(6) 0.002(4) -0.003(5)
C175 0.021(4) 0.013(5) 0.029(5) 0.000(5) -0.004(4) 0.002(4)
C176 0.035(7) 0.020(7) 0.022(6) -0.007(6) 0.001(5) -0.001(6)
C177 0.023(4) 0.016(5) 0.021(7) -0.008(6) 0.002(6) -0.001(4)
C178 0.026(5) 0.016(6) 0.016(6) -0.006(5) 0.000(6) -0.003(4)
C179 0.036(7) 0.017(7) 0.027(5) 0.009(6) 0.001(5) 0.003(5)
C180 0.023(5) 0.016(6) 0.018(6) -0.004(5) 0.003(6) -0.002(4)
C181 0.027(8) 0.019(6) 0.019(7) -0.001(6) 0.003(6) 0.003(5)
C182 0.035(7) 0.034(6) 0.022(6) 0.000(6) 0.010(6) -0.003(6)
C183 0.023(7) 0.027(5) 0.029(7) 0.002(6) 0.004(6) -0.009(5)
C184 0.016(6) 0.030(6) 0.027(6) 0.004(6) 0.009(5) 0.004(5)
C185 0.023(4) 0.014(6) 0.018(5) 0.002(5) 0.004(4) -0.004(5)
C186 0.022(5) 0.025(5) 0.031(7) 0.005(6) -0.002(6) 0.008(5)
C187 0.022(5) 0.026(5) 0.025(7) 0.004(6) 0.004(6) 0.010(5)
C188 0.017(5) 0.015(6) 0.042(6) -0.008(6) -0.006(5) -0.001(6)
C189 0.028(6) 0.014(6) 0.025(5) -0.003(5) 0.002(5) 0.001(5)
C190 0.015(6) 0.022(6) 0.027(7) -0.005(6) 0.000(6) 0.005(5)
C191 0.023(4) 0.015(5) 0.020(4) 0.004(4) -0.004(4) 0.005(4)
C192 0.018(5) 0.017(6) 0.031(6) -0.002(6) -0.002(5) 0.001(5)
C193 0.020(4) 0.014(5) 0.016(4) 0.002(5) 0.003(4) -0.001(5)
C194 0.016(6) 0.019(6) 0.027(5) 0.002(6) -0.003(5) -0.003(5)
C195 0.026(5) 0.020(6) 0.020(5) 0.003(5) 0.011(4) 0.009(6)
C196 0.022(5) 0.008(5) 0.023(5) 0.002(5) 0.003(4) 0.001(5)
C197 0.014(5) 0.018(6) 0.035(6) 0.006(6) 0.008(5) -0.003(6)
C198 0.024(7) 0.021(6) 0.030(5) -0.002(5) -0.004(5) 0.002(5)
C199 0.021(6) 0.020(7) 0.032(5) -0.003(6) 0.002(5) -0.002(5)
C200 0.016(5) 0.031(6) 0.031(7) -0.003(6) -0.008(6) -0.001(5)
C201 0.020(4) 0.017(6) 0.022(5) 0.006(5) 0.000(4) 0.002(5)
C202 0.026(5) 0.024(7) 0.028(6) 0.006(6) 0.010(5) 0.009(6)
C203 0.021(3) 0.022(4) 0.012(4) 0.001(4) -0.002(4) 0.003(3)
C204 0.014(7) 0.035(6) 0.019(7) -0.010(7) -0.004(6) 0.004(6)
C205 0.022(4) 0.017(6) 0.023(5) 0.003(5) 0.007(4) 0.001(5)
C206 0.025(5) 0.025(6) 0.023(6) -0.004(6) 0.004(6) -0.007(4)
C207 0.019(4) 0.018(6) 0.015(6) -0.002(5) 0.001(4) -0.001(6)
C208 0.021(4) 0.017(6) 0.017(4) -0.001(5) 0.002(4) 0.002(5)
C209 0.024(4) 0.017(6) 0.017(5) 0.000(6) 0.001(4) 0.000(5)
C210 0.025(4) 0.014(6) 0.020(5) 0.000(5) -0.002(4) 0.004(6)
C211 0.024(6) 0.029(5) 0.018(6) 0.001(6) -0.003(5) 0.007(5)
C212 0.013(6) 0.035(6) 0.020(6) -0.011(6) 0.005(5) 0.002(5)
C213 0.021(5) 0.020(6) 0.024(5) -0.002(6) -0.007(5) -0.002(6)
C214 0.014(7) 0.021(6) 0.032(9) -0.009(7) 0.006(7) 0.003(5)
C215 0.026(5) 0.016(6) 0.018(5) 0.003(5) -0.005(4) 0.006(6)
C216 0.025(5) 0.021(5) 0.021(6) 0.007(5) 0.002(6) 0.008(4)
C217 0.021(4) 0.020(6) 0.018(5) 0.004(6) 0.001(4) 0.002(6)
C218 0.021(5) 0.034(6) 0.020(7) -0.001(6) -0.001(6) -0.012(5)
C219 0.022(4) 0.016(5) 0.027(7) 0.003(6) -0.005(6) -0.004(4)
C220 0.034(7) 0.022(7) 0.024(5) -0.002(5) 0.005(5) 0.003(6)
C221 0.021(8) 0.021(8) 0.030(6) 0.006(7) -0.003(5) 0.006(6)
C222 0.026(4) 0.023(7) 0.018(5) 0.007(6) 0.002(4) 0.002(6)
C223 0.022(5) 0.018(6) 0.029(6) 0.008(6) 0.006(4) -0.004(6)
C224 0.026(7) 0.026(6) 0.026(5) 0.000(6) -0.005(5) 0.005(5)
C225 0.018(5) 0.030(6) 0.021(6) 0.004(6) 0.009(6) 0.003(5)
C226 0.025(8) 0.023(6) 0.012(7) -0.003(6) 0.002(6) 0.003(5)
C227 0.023(4) 0.021(6) 0.019(6) 0.006(5) 0.004(4) -0.004(6)
C228 0.027(5) 0.021(5) 0.023(6) 0.000(5) -0.001(6) 0.004(4)
C229 0.026(4) 0.014(5) 0.015(6) -0.005(5) -0.005(6) -0.003(4)
C230 0.025(5) 0.019(6) 0.025(6) 0.001(5) 0.002(4) 0.004(6)
C231 0.024(7) 0.019(5) 0.038(6) -0.004(6) 0.011(6) -0.001(5)
C232 0.028(7) 0.027(6) 0.024(5) -0.003(6) 0.004(5) -0.002(5)
C233 0.022(6) 0.029(6) 0.027(7) 0.005(6) 0.003(6) -0.001(4)
C234 0.021(5) 0.030(6) 0.012(6) 0.004(6) -0.006(6) 0.006(5)
C235 0.020(4) 0.017(6) 0.015(5) -0.004(5) -0.001(4) 0.000(6)
C236 0.015(6) 0.031(7) 0.025(5) 0.001(6) 0.003(5) -0.007(6)
C237 0.021(4) 0.012(5) 0.019(4) 0.007(4) -0.006(4) 0.002(4)
C238 0.022(4) 0.010(6) 0.021(5) 0.001(5) -0.004(4) 0.005(5)
C239 0.023(4) 0.010(6) 0.019(5) 0.003(5) -0.004(4) -0.007(5)
C240 0.020(6) 0.023(7) 0.024(5) -0.003(5) -0.005(4) 0.002(5)
C241 0.017(6) 0.012(6) 0.024(5) -0.003(6) 0.000(5) 0.003(5)
C242 0.030(7) 0.026(6) 0.022(5) 0.006(6) 0.000(5) -0.003(5)
C243 0.029(7) 0.023(6) 0.022(5) 0.003(5) 0.004(5) 0.007(6)
C244 0.025(6) 0.025(7) 0.028(5) -0.001(6) 0.005(5) -0.002(6)
C245 0.024(4) 0.018(5) 0.018(6) -0.008(5) 0.001(5) -0.003(4)
C246 0.026(7) 0.029(6) 0.021(7) -0.005(6) 0.001(6) -0.008(5)
C247 0.012(6) 0.034(5) 0.020(6) -0.009(6) -0.003(5) 0.000(5)
C248 0.019(7) 0.032(6) 0.016(7) 0.011(7) 0.003(6) -0.004(6)
C249 0.022(4) 0.018(5) 0.030(5) -0.001(5) -0.009(4) 0.003(5)
C250 0.011(6) 0.033(5) 0.025(7) 0.001(6) -0.006(6) 0.002(5)
C251 0.023(4) 0.017(6) 0.023(5) -0.009(5) 0.001(4) 0.000(5)
C252 0.017(6) 0.031(5) 0.023(7) -0.006(6) 0.003(6) 0.003(5)
C253 0.026(6) 0.016(6) 0.025(5) -0.003(5) -0.004(5) -0.005(5)
C254 0.025(4) 0.011(5) 0.018(6) -0.004(5) 0.008(6) -0.001(4)
C255 0.022(5) 0.022(7) 0.032(6) 0.007(6) 0.014(5) 0.005(6)
C256 0.010(7) 0.032(6) 0.018(7) 0.000(6) 0.002(6) -0.006(5)
C257 0.020(5) 0.030(6) 0.032(7) 0.002(6) -0.003(6) -0.009(5)
C258 0.025(5) 0.020(6) 0.025(6) 0.004(6) -0.003(4) -0.009(6)
C259 0.025(6) 0.031(6) 0.030(7) 0.005(6) -0.004(6) 0.002(5)
C260 0.015(5) 0.014(6) 0.046(6) -0.001(6) 0.005(5) 0.003(6)
C261 0.015(6) 0.023(7) 0.026(5) 0.000(6) 0.005(5) -0.008(5)
C262 0.019(6) 0.029(5) 0.021(7) 0.006(6) -0.004(6) 0.000(5)
C263 0.023(8) 0.019(6) 0.031(7) -0.014(6) 0.001(6) 0.003(6)
C264 0.023(6) 0.008(5) 0.030(5) -0.006(5) 0.003(5) 0.000(5)
C265 0.028(7) 0.027(7) 0.025(5) 0.005(5) -0.005(5) 0.002(6)
C266 0.021(8) 0.027(6) 0.027(9) 0.002(7) -0.007(7) 0.000(5)
C267 0.024(4) 0.005(5) 0.026(5) -0.004(5) -0.007(4) -0.002(5)
C268 0.023(4) 0.029(5) 0.014(5) -0.006(5) -0.002(5) 0.005(4)
C269 0.030(7) 0.027(6) 0.034(6) 0.009(6) -0.009(6) -0.003(5)
C270 0.022(5) 0.021(7) 0.023(6) -0.003(6) 0.001(5) -0.004(6)
C271 0.039(8) 0.020(6) 0.023(7) 0.009(6) 0.004(7) 0.003(6)
C272 0.019(7) 0.022(7) 0.032(6) -0.002(6) -0.001(5) 0.002(6)
C273 0.030(7) 0.028(6) 0.028(7) -0.002(6) -0.009(6) 0.002(5)
C274 0.022(6) 0.029(7) 0.025(5) -0.001(6) 0.002(5) 0.003(6)
C275 0.023(7) 0.032(6) 0.024(6) -0.006(5) 0.006(6) -0.006(5)
C276 0.025(7) 0.031(6) 0.029(5) -0.008(6) 0.009(5) 0.001(5)
C277 0.023(7) 0.024(7) 0.021(5) 0.000(6) -0.001(5) 0.008(6)
C278 0.023(4) 0.012(6) 0.021(5) -0.001(5) 0.000(4) 0.000(5)
C279 0.018(6) 0.031(5) 0.019(7) -0.007(6) -0.001(6) -0.004(5)
C280 0.018(7) 0.034(6) 0.017(7) -0.001(6) 0.001(6) 0.001(6)
C281 0.014(6) 0.033(6) 0.017(6) -0.005(6) -0.002(6) 0.002(5)
C282 0.017(4) 0.009(5) 0.023(5) 0.009(5) 0.000(4) -0.001(5)
C283 0.022(4) 0.026(5) 0.015(5) -0.007(5) -0.005(5) 0.003(4)
C284 0.025(7) 0.024(5) 0.028(6) 0.006(5) -0.001(6) -0.001(5)
C285 0.023(5) 0.022(7) 0.034(6) -0.003(6) 0.005(5) -0.003(6)
C286 0.037(7) 0.020(7) 0.019(7) 0.006(6) 0.002(6) 0.003(6)
C287 0.030(7) 0.031(7) 0.021(5) -0.001(5) 0.003(5) 0.005(6)
C288 0.021(5) 0.027(7) 0.033(6) -0.001(6) 0.000(5) 0.002(6)
C289 0.025(7) 0.032(5) 0.026(7) -0.014(6) 0.002(6) -0.001(5)
C290 0.028(7) 0.026(6) 0.029(6) 0.005(6) -0.007(5) -0.006(5)
C291 0.013(6) 0.029(7) 0.023(5) -0.013(6) -0.002(5) -0.003(6)
C292 0.020(6) 0.028(7) 0.026(5) -0.005(5) 0.008(5) -0.005(6)
C293 0.034(7) 0.028(6) 0.029(6) 0.005(6) 0.001(6) 0.000(6)
C294 0.023(7) 0.010(6) 0.029(5) -0.003(5) 0.003(5) -0.004(5)
C295 0.021(6) 0.024(7) 0.033(5) -0.005(5) -0.005(5) -0.001(6)
C296 0.023(6) 0.030(5) 0.015(6) 0.002(5) 0.007(5) 0.001(5)
C297 0.027(7) 0.027(5) 0.022(6) 0.001(5) -0.006(6) 0.004(5)
C298 0.033(7) 0.025(6) 0.033(6) 0.008(6) 0.005(6) -0.003(5)
C299 0.014(6) 0.018(7) 0.034(6) 0.002(6) -0.006(5) -0.003(6)
C300 0.021(4) 0.015(5) 0.014(4) -0.005(5) -0.002(4) 0.004(5)
C301 0.023(5) 0.025(7) 0.023(6) -0.001(6) 0.003(4) 0.002(6)
C302 0.023(4) 0.022(6) 0.019(5) -0.002(5) 0.001(4) -0.007(6)
C303 0.024(6) 0.025(7) 0.032(5) 0.000(5) -0.003(5) 0.001(6)
C304 0.021(4) 0.019(6) 0.023(5) 0.001(5) 0.001(4) -0.005(5)
C305 0.026(7) 0.017(6) 0.027(5) -0.005(6) 0.005(5) -0.004(6)
C306 0.027(5) 0.033(7) 0.027(6) 0.012(6) 0.008(5) 0.002(6)
C307 0.029(5) 0.027(7) 0.024(5) 0.002(6) -0.006(4) -0.001(6)
C308 0.024(5) 0.023(7) 0.031(5) 0.001(6) -0.011(5) 0.002(6)
C309 0.033(7) 0.028(7) 0.030(5) 0.001(6) -0.002(5) 0.004(6)
C310 0.027(7) 0.021(7) 0.027(5) 0.001(5) 0.003(5) 0.003(6)
C311 0.038(8) 0.032(6) 0.026(6) 0.002(6) -0.010(6) 0.001(6)
C312 0.025(7) 0.024(7) 0.022(6) -0.006(5) 0.000(4) 0.007(6)
C313 0.029(5) 0.029(5) 0.023(7) 0.004(6) -0.007(6) 0.005(5)
C314 0.015(6) 0.034(5) 0.029(7) 0.004(6) -0.006(6) -0.003(5)
C315 0.028(7) 0.021(7) 0.024(5) 0.003(6) 0.005(5) 0.000(6)
C316 0.030(7) 0.021(7) 0.029(5) 0.002(6) 0.003(5) -0.003(6)
C317 0.029(7) 0.019(7) 0.031(6) 0.001(6) 0.002(6) -0.002(6)
C318 0.017(6) 0.019(7) 0.034(5) 0.002(6) -0.001(5) 0.002(6)
C319 0.020(6) 0.015(6) 0.025(5) 0.001(5) 0.001(5) 0.001(6)
C320 0.024(7) 0.021(7) 0.034(5) -0.003(6) -0.002(5) 0.002(6)
C321 0.020(5) 0.028(6) 0.006(6) -0.008(6) -0.006(6) 0.005(4)

loop_
_atom_type_symbol
_atom_type_description
_atom_type_scat_dispersion_real
_atom_type_scat_dispersion_imag
_atom_type_scat_source
C C 0.0033 0.0016
;
International Tables for Crystallography
(Vol. C, Tables 4.2.6.8 and 6.1.1.4)
;
H H 0.0000 0.0000
;
International Tables for Crystallography
(Vol. C, Table 6.1.1.4)
;
N N 0.0061 0.0033
;
International Tables for Crystallography
(Vol. C, Tables 4.2.6.8 and 6.1.1.4)
;
O O 0.0106 0.0060
;
International Tables for Crystallography
(Vol. C, Tables 4.2.6.8 and 6.1.1.4)
;
Pt Pt -1.7033 8.3905
;
International Tables for Crystallography
(Vol. C, Tables 4.2.6.8 and 6.1.1.4)
;

loop_
_geom_angle_atom_site_label_1
_geom_angle_atom_site_label_2
_geom_angle_atom_site_label_3
_geom_angle
_geom_angle_site_symmetry_1
_geom_angle_site_symmetry_3
_geom_angle_publ_flag
O2 PT1 O1 173.8(3) . . ?
O2 PT1 N17 92.4(4) . . ?
O1 PT1 N17 87.5(4) . . ?
O2 PT1 N13 87.6(4) . . ?
O1 PT1 N13 93.2(4) . . ?
N17 PT1 N13 173.5(4) . . ?
O11 PT2 O7 172.2(4) . . ?
O11 PT2 N9 92.1(4) . . ?
O7 PT2 N9 87.3(4) . . ?
O11 PT2 N56 88.8(4) . . ?
O7 PT2 N56 92.6(4) . . ?
N9 PT2 N56 174.5(4) . . ?
O8 PT3 O10 174.0(4) . . ?
O8 PT3 N34 92.3(4) . . ?
O10 PT3 N34 86.8(4) . . ?
O8 PT3 N21 88.3(4) . . ?
O10 PT3 N21 93.3(4) . . ?
N34 PT3 N21 173.6(4) . . ?
O22 PT4 O16 174.3(4) . . ?
O22 PT4 N26 87.5(4) . . ?
O16 PT4 N26 92.5(4) . . ?
O22 PT4 N27 92.4(4) . . ?
O16 PT4 N27 88.2(4) . . ?
N26 PT4 N27 174.1(4) . . ?
O4 PT5 O3 174.4(4) . . ?
O4 PT5 N35 87.7(4) . . ?
O3 PT5 N35 93.5(4) . . ?
O4 PT5 N20 92.1(4) . . ?
O3 PT5 N20 87.3(4) . . ?
N35 PT5 N20 173.7(4) . . ?
O5 PT6 O6 173.6(4) . . ?
O5 PT6 N19 92.6(4) . . ?
O6 PT6 N19 87.3(4) . . ?
O5 PT6 N29 88.0(4) . . ?
O6 PT6 N29 92.8(4) . . ?
N19 PT6 N29 173.7(4) . . ?
O12 PT7 O15 173.4(4) . . ?
O12 PT7 N18 92.1(4) . . ?
O15 PT7 N18 87.1(4) . . ?
O12 PT7 N59 88.4(4) . . ?
O15 PT7 N59 93.2(4) . . ?
N18 PT7 N59 173.9(4) . . ?
O24 PT8 O79 174.2(4) . . ?
O24 PT8 N58 92.0(4) . . ?
O79 PT8 N58 88.2(4) . . ?
O24 PT8 N54 87.5(4) . . ?
O79 PT8 N54 93.0(4) . . ?
N58 PT8 N54 173.8(4) . . ?
C53 O1 PT1 126.0(9) . . ?
C43 O2 PT1 126.7(8) . . ?
C150 O3 PT5 126.1(9) . . ?
C68 O4 PT5 127.7(9) . . ?
C98 O5 PT6 127.3(8) . . ?
C36 O6 PT6 126.8(8) . . ?
C161 O7 PT2 127.0(9) . . ?
C42 O8 PT3 126.4(8) . . ?
C40 O10 PT3 125.3(8) . . ?
C81 O11 PT2 127.8(9) . . ?
C136 O12 PT7 127.8(9) . . ?
C86 O15 PT7 127.7(8) . . ?
C122 O16 PT4 127.7(8) . . ?
C146 O22 PT4 127.1(8) . . ?
C174 O24 PT8 128.0(9) . . ?
C61 O79 PT8 127.3(9) . . ?
C100 N9 C226 117.5(11) . . ?
C100 N9 PT2 122.6(10) . . ?
C226 N9 PT2 119.5(8) . . ?
C25 N13 C55 115.8(11) . . ?
C25 N13 PT1 124.2(9) . . ?
C55 N13 PT1 119.4(8) . . ?
C49 N17 C73 116.3(11) . . ?
C49 N17 PT1 124.4(10) . . ?
C73 N17 PT1 119.2(8) . . ?
C230 N18 C156 115.2(11) . . ?
C230 N18 PT7 124.5(9) . . ?
C156 N18 PT7 120.1(8) . . ?
C180 N19 C67 115.6(11) . . ?
C180 N19 PT6 123.4(10) . . ?
C67 N19 PT6 121.0(8) . . ?
C90 N20 C120 115.7(12) . . ?
C90 N20 PT5 124.4(10) . . ?
C120 N20 PT5 119.7(9) . . ?
C153 N21 C143 114.1(11) . . ?
C153 N21 PT3 124.4(9) . . ?
C143 N21 PT3 121.4(9) . . ?
C135 N26 C204 116.4(11) . . ?
C135 N26 PT4 123.7(10) . . ?
C204 N26 PT4 119.3(8) . . ?
C91 N27 C181 116.9(11) . . ?
C91 N27 PT4 123.8(10) . . ?
C181 N27 PT4 119.2(8) . . ?
C93 N29 C113 118.9(11) . . ?
C93 N29 PT6 121.9(9) . . ?
C113 N29 PT6 119.0(8) . . ?
C145 N34 C133 115.2(11) . . ?
C145 N34 PT3 124.4(9) . . ?
C133 N34 PT3 119.7(8) . . ?
C178 N35 C38 113.9(11) . . ?
C178 N35 PT5 124.5(10) . . ?
C38 N35 PT5 121.4(8) . . ?
C270 N54 C256 114.9(11) . . ?
C270 N54 PT8 123.4(10) . . ?
C256 N54 PT8 121.5(8) . . ?
C57 N56 C134 116.1(11) . . ?
C57 N56 PT2 124.5(9) . . ?
C134 N56 PT2 119.2(8) . . ?
C227 N58 C280 115.5(11) . . ?
C227 N58 PT8 124.4(10) . . ?
C280 N58 PT8 119.3(8) . . ?
C207 N59 C248 117.1(11) . . ?
C207 N59 PT7 123.5(9) . . ?
C248 N59 PT7 119.1(8) . . ?
C61 C14 C251 120.6(14) . . ?
C61 C14 H14 119.7 . . ?
C251 C14 H14 119.7 . . ?
N13 C25 C76 127.6(13) . . ?
N13 C25 H25 116.2 . . ?
C76 C25 H25 116.2 . . ?
C249 C28 C123 119.1(14) . . ?
C249 C28 H28 120.5 . . ?
C123 C28 H28 120.5 . . ?
C172 C30 C266 113.5(11) . . ?
C172 C30 H30A 108.9 . . ?
C266 C30 H30A 108.9 . . ?
C172 C30 H30B 108.9 . . ?
C266 C30 H30B 108.9 . . ?
H30A C30 H30B 107.7 . . ?
C41 C31 C43 117.8(12) . . ?
C41 C31 C49 117.6(12) . . ?
C43 C31 C49 124.6(12) . . ?
C84 C32 C53 122.8(13) . . ?
C84 C32 H32 118.6 . . ?
C53 C32 H32 118.6 . . ?
C234 C33 C39 122.8(14) . . ?
C234 C33 H33 118.6 . . ?
C39 C33 H33 118.6 . . ?
O6 C36 C47 117.9(12) . . ?
O6 C36 C119 124.5(12) . . ?
C47 C36 C119 117.6(12) . . ?
C83 C37 C43 121.1(13) . . ?
C83 C37 H37 119.4 . . ?
C43 C37 H37 119.4 . . ?
N35 C38 C272 109.8(11) . . ?
N35 C38 H38A 109.7 . . ?
C272 C38 H38A 109.7 . . ?
N35 C38 H38B 109.7 . . ?
C272 C38 H38B 109.7 . . ?
H38A C38 H38B 108.2 . . ?
C103 C39 C33 117.0(13) . . ?
C103 C39 C47 119.1(12) . . ?
C33 C39 C47 123.9(13) . . ?
O10 C40 C70 114.7(12) . . ?
O10 C40 C72 126.2(12) . . ?
C70 C40 C72 119.1(13) . . ?
C31 C41 C116 124.3(13) . . ?
C31 C41 H41 117.8 . . ?
C116 C41 H41 117.8 . . ?
O8 C42 C64 116.3(12) . . ?
O8 C42 C141 125.5(12) . . ?
C64 C42 C141 118.2(13) . . ?
O2 C43 C31 124.1(12) . . ?
O2 C43 C37 116.5(12) . . ?
C31 C43 C37 119.3(12) . . ?
C242 C44 C246 115.3(11) . . ?
C242 C44 H44A 108.4 . . ?
C246 C44 H44A 108.4 . . ?
C242 C44 H44B 108.4 . . ?
C246 C44 H44B 108.4 . . ?
H44A C44 H44B 107.5 . . ?
C173 C45 C238 120.7(13) . . ?
C173 C45 H45 119.6 . . ?
C238 C45 H45 119.6 . . ?
C296 C46 C243 114.8(11) . . ?
C296 C46 H46A 108.6 . . ?
C243 C46 H46A 108.6 . . ?
C296 C46 H46B 108.6 . . ?
C243 C46 H46B 108.6 . . ?
H46A C46 H46B 107.5 . . ?
C36 C47 C39 123.3(13) . . ?
C36 C47 H47 118.4 . . ?
C39 C47 H47 118.4 . . ?
C52 C48 C106 117.9(13) . . ?
C52 C48 C74 124.5(14) . . ?
C106 C48 C74 117.6(13) . . ?
N17 C49 C31 127.8(13) . . ?
N17 C49 H49 116.1 . . ?
C31 C49 H49 116.1 . . ?
C150 C50 C117 122.9(14) . . ?
C150 C50 H50 118.6 . . ?
C117 C50 H50 118.6 . . ?
C82 C51 C147 112.5(11) . . ?
C82 C51 H51A 109.1 . . ?
C147 C51 H51A 109.1 . . ?
C82 C51 H51B 109.1 . . ?
C147 C51 H51B 109.1 . . ?
H51A C51 H51B 107.8 . . ?
C68 C52 C48 124.6(14) . . ?
C68 C52 H52 117.7 . . ?
C48 C52 H52 117.7 . . ?
O1 C53 C32 117.6(13) . . ?
O1 C53 C76 126.3(12) . . ?
C32 C53 C76 116.1(12) . . ?
C194 C55 N13 111.2(11) . . ?
C194 C55 H55A 109.4 . . ?
N13 C55 H55A 109.4 . . ?
C194 C55 H55B 109.4 . . ?
N13 C55 H55B 109.4 . . ?
H55A C55 H55B 108.0 . . ?
N56 C57 C107 126.4(13) . . ?
N56 C57 H57 116.8 . . ?
C107 C57 H57 116.8 . . ?
C78 C60 C149 122.5(14) . . ?
C78 C60 H60 118.7 . . ?
C149 C60 H60 118.7 . . ?
O79 C61 C14 117.4(13) . . ?
O79 C61 C278 123.3(12) . . ?
C14 C61 C278 119.3(13) . . ?
C214 C62 C97 112.4(11) . . ?
C214 C62 H62A 109.1 . . ?
C97 C62 H62A 109.1 . . ?
C214 C62 H62B 109.1 . . ?
C97 C62 H62B 109.1 . . ?
H62A C62 H62B 107.8 . . ?
C283 C63 C70 120.9(12) . . ?
C283 C63 C203 118.8(13) . . ?
C70 C63 C203 120.2(12) . . ?
C42 C64 C71 122.6(14) . . ?
C42 C64 H64 118.7 . . ?
C71 C64 H64 118.7 . . ?
C80 C65 C71 121.8(13) . . ?
C80 C65 H65 119.1 . . ?
C71 C65 H65 119.1 . . ?
C130 C66 C137 122.0(13) . . ?
C130 C66 H66 119.0 . . ?
C137 C66 H66 119.0 . . ?
N19 C67 C261 111.4(11) . . ?
N19 C67 H67A 109.3 . . ?
C261 C67 H67A 109.3 . . ?
N19 C67 H67B 109.3 . . ?
C261 C67 H67B 109.3 . . ?
H67A C67 H67B 108.0 . . ?
O4 C68 C52 118.9(13) . . ?
O4 C68 C151 124.5(12) . . ?
C52 C68 C151 116.5(13) . . ?
C122 C69 C137 122.3(13) . . ?
C122 C69 H69 118.9 . . ?
C137 C69 H69 118.9 . . ?
C40 C70 C63 119.4(14) . . ?
C40 C70 H70 120.3 . . ?
C63 C70 H70 120.3 . . ?
C124 C71 C64 118.5(12) . . ?
C124 C71 C65 117.1(12) . . ?
C64 C71 C65 124.4(13) . . ?
C102 C72 C40 121.1(13) . . ?
C102 C72 C153 115.8(12) . . ?
C40 C72 C153 122.9(12) . . ?
C189 C73 N17 112.8(10) . . ?
C189 C73 H73A 109.0 . . ?
N17 C73 H73A 109.0 . . ?
C189 C73 H73B 109.0 . . ?
N17 C73 H73B 109.0 . . ?
H73A C73 H73B 107.8 . . ?
C200 C74 C48 120.4(14) . . ?
C200 C74 H74 119.8 . . ?
C48 C74 H74 119.8 . . ?
C232 C75 C183 114.6(11) . . ?
C232 C75 H75A 108.6 . . ?
C183 C75 H75A 108.6 . . ?
C232 C75 H75B 108.6 . . ?
C183 C75 H75B 108.6 . . ?
H75A C75 H75B 107.6 . . ?
C165 C76 C53 121.9(12) . . ?
C165 C76 C25 115.3(12) . . ?
C53 C76 C25 122.7(12) . . ?
C88 C77 C84 120.7(14) . . ?
C88 C77 H77 119.6 . . ?
C84 C77 H77 119.6 . . ?
C60 C78 C306 121.0(14) . . ?
C60 C78 H78 119.5 . . ?
C306 C78 H78 119.5 . . ?
C65 C80 C186 121.0(14) . . ?
C65 C80 H80 119.5 . . ?
C186 C80 H80 119.5 . . ?
O11 C81 C121 123.9(13) . . ?
O11 C81 C85 117.1(13) . . ?
C121 C81 C85 119.0(13) . . ?
C51 C82 C181 118.6(11) . . ?
C51 C82 H82A 107.7 . . ?
C181 C82 H82A 107.7 . . ?
C51 C82 H82B 107.7 . . ?
C181 C82 H82B 107.7 . . ?
H82A C82 H82B 107.1 . . ?
C37 C83 C116 120.8(13) . . ?
C37 C83 C126 121.3(13) . . ?
C116 C83 C126 117.9(13) . . ?
C32 C84 C77 122.4(13) . . ?
C32 C84 C138 119.8(12) . . ?
C77 C84 C138 117.7(12) . . ?
C81 C85 C95 121.2(14) . . ?
C81 C85 H85 119.4 . . ?
C95 C85 H85 119.4 . . ?
O15 C86 C108 119.2(12) . . ?
O15 C86 C193 120.7(11) . . ?
C108 C86 C193 120.1(13) . . ?
C197 C87 C171 121.2(13) . . ?
C197 C87 H87 119.4 . . ?
C171 C87 H87 119.4 . . ?
C77 C88 C96 121.0(13) . . ?
C77 C88 H88 119.5 . . ?
C96 C88 H88 119.5 . . ?
C321 C89 C162 121.8(14) . . ?
C321 C89 H89 119.1 . . ?
C162 C89 H89 119.1 . . ?
N20 C90 C151 128.0(13) . . ?
N20 C90 H90 116.0 . . ?
C151 C90 H90 116.0 . . ?
N27 C91 C169 127.0(13) . . ?
N27 C91 H91 116.5 . . ?
C169 C91 H91 116.5 . . ?
C166 C92 C101 119.2(13) . . ?
C166 C92 H92 120.4 . . ?
C101 C92 H92 120.4 . . ?
N29 C93 C119 131.2(13) . . ?
N29 C93 H93 114.4 . . ?
C119 C93 H93 114.4 . . ?
C149 C94 C174 124.2(14) . . ?
C149 C94 H94 117.9 . . ?
C174 C94 H94 117.9 . . ?
C201 C95 C85 119.9(13) . . ?
C201 C95 C144 118.9(13) . . ?
C85 C95 C144 121.1(13) . . ?
C112 C96 C88 120.0(13) . . ?
C112 C96 H96 120.0 . . ?
C88 C96 H96 120.0 . . ?
C62 C97 C134 118.7(11) . . ?
C62 C97 H97A 107.6 . . ?
C134 C97 H97A 107.6 . . ?
C62 C97 H97B 107.6 . . ?
C134 C97 H97B 107.6 . . ?
H97A C97 H97B 107.1 . . ?
O5 C98 C114 117.8(12) . . ?
O5 C98 C110 124.0(12) . . ?
C114 C98 C110 118.2(12) . . ?
C313 C99 C103 121.5(14) . . ?
C313 C99 H99 119.3 . . ?
C103 C99 H99 119.3 . . ?
N9 C100 C121 129.6(13) . . ?
N9 C100 H100 115.2 . . ?
C121 C100 H100 115.2 . . ?
C92 C101 C114 122.5(13) . . ?
C92 C101 C158 119.7(13) . . ?
C114 C101 C158 117.7(12) . . ?
C72 C102 C203 122.0(13) . . ?
C72 C102 H102 119.0 . . ?
C203 C102 H102 119.0 . . ?
C39 C103 C99 120.0(12) . . ?
C39 C103 C142 117.8(12) . . ?
C99 C103 C142 122.2(13) . . ?
C109 C104 C256 115.9(11) . . ?
C109 C104 H10A 108.3 . . ?
C256 C104 H10A 108.3 . . ?
C109 C104 H10B 108.3 . . ?
C256 C104 H10B 108.3 . . ?
H10A C104 H10B 107.4 . . ?
C293 C105 C244 115.4(12) . . ?
C293 C105 H10C 108.4 . . ?
C244 C105 H10C 108.4 . . ?
C293 C105 H10D 108.4 . . ?
C244 C105 H10D 108.4 . . ?
H10C C105 H10D 107.5 . . ?
C219 C106 C159 122.4(13) . . ?
C219 C106 C48 118.4(12) . . ?
C159 C106 C48 119.1(13) . . ?
C237 C107 C161 118.8(12) . . ?
C237 C107 C57 114.4(12) . . ?
C161 C107 C57 126.2(12) . . ?
C86 C108 C196 123.1(14) . . ?
C86 C108 H108 118.5 . . ?
C196 C108 H108 118.5 . . ?
C259 C109 C104 109.5(12) . . ?
C259 C109 H10E 109.8 . . ?
C104 C109 H10E 109.8 . . ?
C259 C109 H10F 109.8 . . ?
C104 C109 H10F 109.8 . . ?
H10E C109 H10F 108.2 . . ?
C229 C110 C180 117.0(12) . . ?
C229 C110 C98 119.5(12) . . ?
C180 C110 C98 123.2(12) . . ?
C285 C111 C251 121.0(14) . . ?
C285 C111 H111 119.5 . . ?
C251 C111 H111 119.5 . . ?
C96 C112 C138 120.6(14) . . ?
C96 C112 H112 119.7 . . ?
C138 C112 H112 119.7 . . ?
N29 C113 C264 112.1(11) . . ?
N29 C113 H11A 109.2 . . ?
C264 C113 H11A 109.2 . . ?
N29 C113 H11B 109.2 . . ?
C264 C113 H11B 109.2 . . ?
H11A C113 H11B 107.9 . . ?
C98 C114 C101 122.6(13) . . ?
C98 C114 H114 118.7 . . ?
C101 C114 H114 118.7 . . ?
C184 C115 C233 110.6(12) . . ?
C184 C115 H11C 109.5 . . ?
C233 C115 H11C 109.5 . . ?
C184 C115 H11D 109.5 . . ?
C233 C115 H11D 109.5 . . ?
H11C C115 H11D 108.1 . . ?
C41 C116 C83 116.5(12) . . ?
C41 C116 C216 123.6(13) . . ?
C83 C116 C216 119.9(13) . . ?
C50 C117 C321 122.5(13) . . ?
C50 C117 C152 119.9(13) . . ?
C321 C117 C152 117.5(12) . . ?
C176 C118 C246 115.9(12) . . ?
C176 C118 H11E 108.3 . . ?
C246 C118 H11E 108.3 . . ?
C176 C118 H11F 108.3 . . ?
C246 C118 H11F 108.3 . . ?
H11E C118 H11F 107.4 . . ?
C142 C119 C36 118.5(12) . . ?
C142 C119 C93 118.8(12) . . ?
C36 C119 C93 122.7(12) . . ?
N20 C120 C190 113.6(11) . . ?
N20 C120 H12A 108.8 . . ?
C190 C120 H12A 108.8 . . ?
N20 C120 H12B 108.8 . . ?
C190 C120 H12B 108.8 . . ?
H12A C120 H12B 107.7 . . ?
C235 C121 C81 118.5(13) . . ?
C235 C121 C100 117.6(12) . . ?
C81 C121 C100 123.9(12) . . ?
O16 C122 C69 118.6(12) . . ?
O16 C122 C128 122.7(12) . . ?
C69 C122 C128 118.7(12) . . ?
C237 C123 C28 120.4(13) . . ?
C237 C123 C140 119.1(12) . . ?
C28 C123 C140 120.4(13) . . ?
C254 C124 C71 118.3(12) . . ?
C254 C124 C228 123.0(13) . . ?
C71 C124 C228 118.7(12) . . ?
C290 C125 C183 114.5(12) . . ?
C290 C125 H12C 108.6 . . ?
C183 C125 H12C 108.6 . . ?
C290 C125 H12D 108.6 . . ?
C183 C125 H12D 108.6 . . ?
H12C C125 H12D 107.6 . . ?
C225 C126 C83 120.9(14) . . ?
C225 C126 H126 119.6 . . ?
C83 C126 H126 119.6 . . ?
C171 C127 C146 122.0(13) . . ?
C171 C127 H127 119.0 . . ?
C146 C127 H127 119.0 . . ?
C239 C128 C135 115.3(12) . . ?
C239 C128 C122 119.1(12) . . ?
C135 C128 C122 125.0(12) . . ?
C296 C129 C211 113.9(11) . . ?
C296 C129 H12E 108.8 . . ?
C211 C129 H12E 108.8 . . ?
C296 C129 H12F 108.8 . . ?
C211 C129 H12F 108.8 . . ?
H12E C129 H12F 107.7 . . ?
C66 C130 C164 119.4(13) . . ?
C66 C130 H130 120.3 . . ?
C164 C130 H130 120.3 . . ?
C163 C131 C307 124.6(13) . . ?
C163 C131 C208 118.4(12) . . ?
C307 C131 C208 116.9(13) . . ?
C175 C132 C140 122.8(14) . . ?
C175 C132 H132 118.6 . . ?
C140 C132 H132 118.6 . . ?
N34 C133 C154 112.2(10) . . ?
N34 C133 H13A 109.2 . . ?
C154 C133 H13A 109.2 . . ?
N34 C133 H13B 109.2 . . ?
C154 C133 H13B 109.2 . . ?
H13A C133 H13B 107.9 . . ?
N56 C134 C97 112.4(10) . . ?
N56 C134 H13C 109.1 . . ?
C97 C134 H13C 109.1 . . ?
N56 C134 H13D 109.1 . . ?
C97 C134 H13D 109.1 . . ?
H13C C134 H13D 107.8 . . ?
N26 C135 C128 127.8(13) . . ?
N26 C135 H135 116.1 . . ?
C128 C135 H135 116.1 . . ?
O12 C136 C209 119.3(12) . . ?
O12 C136 C300 124.9(12) . . ?
C209 C136 C300 115.8(12) . . ?
C69 C137 C66 122.9(13) . . ?
C69 C137 C267 119.5(12) . . ?
C66 C137 C267 117.5(12) . . ?
C165 C138 C112 122.2(13) . . ?
C165 C138 C84 118.0(12) . . ?
C112 C138 C84 119.8(13) . . ?
C168 C139 C268 119.7(13) . . ?
C168 C139 H139 120.1 . . ?
C268 C139 H139 120.1 . . ?
C191 C140 C132 125.1(13) . . ?
C191 C140 C123 118.4(13) . . ?
C132 C140 C123 116.5(13) . . ?
C254 C141 C42 119.1(12) . . ?
C254 C141 C145 117.9(12) . . ?
C42 C141 C145 122.7(12) . . ?
C119 C142 C103 123.7(13) . . ?
C119 C142 H142 118.2 . . ?
C103 C142 H142 118.2 . . ?
C291 C143 N21 112.0(11) . . ?
C291 C143 H14A 109.2 . . ?
N21 C143 H14A 109.2 . . ?
C291 C143 H14B 109.2 . . ?
N21 C143 H14B 109.2 . . ?
H14A C143 H14B 107.9 . . ?
C192 C144 C95 120.5(13) . . ?
C192 C144 H144 119.7 . . ?
C95 C144 H144 119.7 . . ?
N34 C145 C141 127.9(12) . . ?
N34 C145 H145 116.0 . . ?
C141 C145 H145 116.0 . . ?
O22 C146 C169 124.4(12) . . ?
O22 C146 C127 117.4(12) . . ?
C169 C146 C127 118.2(13) . . ?
C51 C147 C231 116.1(12) . . ?
C51 C147 H14C 108.3 . . ?
C231 C147 H14C 108.3 . . ?
C51 C147 H14D 108.3 . . ?
C231 C147 H14D 108.3 . . ?
H14C C147 H14D 107.4 . . ?
C240 C148 C160 115.8(11) . . ?
C240 C148 H14E 108.3 . . ?
C160 C148 H14E 108.3 . . ?
C240 C148 H14F 108.3 . . ?
C160 C148 H14F 108.3 . . ?
H14E C148 H14F 107.4 . . ?
C94 C149 C185 118.7(12) . . ?
C94 C149 C60 125.3(13) . . ?
C185 C149 C60 116.0(12) . . ?
O3 C150 C50 118.5(13) . . ?
O3 C150 C245 123.9(13) . . ?
C50 C150 C245 117.5(13) . . ?
C219 C151 C68 121.2(13) . . ?
C219 C151 C90 115.6(12) . . ?
C68 C151 C90 123.2(12) . . ?
C177 C152 C157 123.8(13) . . ?
C177 C152 C117 117.3(12) . . ?
C157 C152 C117 118.9(13) . . ?
N21 C153 C72 127.5(13) . . ?
N21 C153 H153 116.3 . . ?
C72 C153 H153 116.3 . . ?
C294 C154 C133 115.7(11) . . ?
C294 C154 H15A 108.4 . . ?
C133 C154 H15A 108.4 . . ?
C294 C154 H15B 108.4 . . ?
C133 C154 H15B 108.4 . . ?
H15A C154 H15B 107.4 . . ?
C189 C155 C240 112.1(11) . . ?
C189 C155 H15C 109.2 . . ?
C240 C155 H15C 109.2 . . ?
C189 C155 H15D 109.2 . . ?
C240 C155 H15D 109.2 . . ?
H15C C155 H15D 107.9 . . ?
N18 C156 C184 114.2(11) . . ?
N18 C156 H15E 108.7 . . ?
C184 C156 H15E 108.7 . . ?
N18 C156 H15F 108.7 . . ?
C184 C156 H15F 108.7 . . ?
H15E C156 H15F 107.6 . . ?
C162 C157 C152 122.1(14) . . ?
C162 C157 H157 118.9 . . ?
C152 C157 H157 118.9 . . ?
C229 C158 C206 121.0(13) . . ?
C229 C158 C101 119.3(13) . . ?
C206 C158 C101 119.5(13) . . ?
C257 C159 C106 121.6(14) . . ?
C257 C159 H159 119.2 . . ?
C106 C159 H159 119.2 . . ?
C297 C160 C148 114.6(12) . . ?
C297 C160 H16A 108.6 . . ?
C148 C160 H16A 108.6 . . ?
C297 C160 H16B 108.6 . . ?
C148 C160 H16B 108.6 . . ?
H16A C160 H16B 107.6 . . ?
O7 C161 C191 117.1(12) . . ?
O7 C161 C107 122.7(12) . . ?
C191 C161 C107 120.2(13) . . ?
C157 C162 C89 120.1(14) . . ?
C157 C162 H162 120.0 . . ?
C89 C162 H162 120.0 . . ?
C131 C163 C300 123.4(12) . . ?
C131 C163 H163 118.3 . . ?
C300 C163 H163 118.3 . . ?
C170 C164 C130 121.0(14) . . ?
C170 C164 H164 119.5 . . ?
C130 C164 H164 119.5 . . ?
C76 C165 C138 121.4(13) . . ?
C76 C165 H165 119.3 . . ?
C138 C165 H165 119.3 . . ?
C92 C166 C218 121.9(13) . . ?
C92 C166 H166 119.0 . . ?
C218 C166 H166 119.0 . . ?
C297 C167 C182 115.4(12) . . ?
C297 C167 H16C 108.4 . . ?
C182 C167 H16C 108.4 . . ?
C297 C167 H16D 108.4 . . ?
C182 C167 H16D 108.4 . . ?
H16C C167 H16D 107.5 . . ?
C139 C168 C203 120.7(14) . . ?
C139 C168 H168 119.6 . . ?
C203 C168 H168 119.6 . . ?
C210 C169 C146 119.5(12) . . ?
C210 C169 C91 115.2(12) . . ?
C146 C169 C91 125.2(12) . . ?
C164 C170 C267 121.6(14) . . ?
C164 C170 H170 119.2 . . ?
C267 C170 H170 119.2 . . ?
C238 C171 C127 119.7(12) . . ?
C238 C171 C87 117.5(12) . . ?
C127 C171 C87 122.8(13) . . ?
C226 C172 C30 115.1(11) . . ?
C226 C172 H17A 108.5 . . ?
C30 C172 H17A 108.5 . . ?
C226 C172 H17B 108.5 . . ?
C30 C172 H17B 108.5 . . ?
H17A C172 H17B 107.5 . . ?
C45 C173 C197 120.1(13) . . ?
C45 C173 H173 119.9 . . ?
C197 C173 H173 119.9 . . ?
O24 C174 C94 119.6(13) . . ?
O24 C174 C304 122.7(13) . . ?
C94 C174 C304 117.7(13) . . ?
C132 C175 C249 120.8(13) . . ?
C132 C175 H175 119.6 . . ?
C249 C175 H175 119.6 . . ?
C118 C176 C220 113.9(12) . . ?
C118 C176 H17C 108.8 . . ?
C220 C176 H17C 108.8 . . ?
C118 C176 H17D 108.8 . . ?
C220 C176 H17D 108.8 . . ?
H17C C176 H17D 107.7 . . ?
C245 C177 C152 122.6(13) . . ?
C245 C177 H177 118.7 . . ?
C152 C177 H177 118.7 . . ?
N35 C178 C245 126.5(13) . . ?
N35 C178 H178 116.8 . . ?
C245 C178 H178 116.8 . . ?
C309 C179 C298 114.7(12) . . ?
C309 C179 H17E 108.6 . . ?
C298 C179 H17E 108.6 . . ?
C309 C179 H17F 108.6 . . ?
C298 C179 H17F 108.6 . . ?
H17E C179 H17F 107.6 . . ?
N19 C180 C110 128.6(13) . . ?
N19 C180 H180 115.7 . . ?
C110 C180 H180 115.7 . . ?
N27 C181 C82 111.4(11) . . ?
N27 C181 H18A 109.3 . . ?
C82 C181 H18A 109.3 . . ?
N27 C181 H18B 109.3 . . ?
C82 C181 H18B 109.3 . . ?
H18A C181 H18B 108.0 . . ?
C167 C182 C287 113.7(12) . . ?
C167 C182 H18C 108.8 . . ?
C287 C182 H18C 108.8 . . ?
C167 C182 H18D 108.8 . . ?
C287 C182 H18D 108.8 . . ?
H18C C182 H18D 107.7 . . ?
C75 C183 C125 115.6(11) . . ?
C75 C183 H18E 108.4 . . ?
C125 C183 H18E 108.4 . . ?
C75 C183 H18F 108.4 . . ?
C125 C183 H18F 108.4 . . ?
H18E C183 H18F 107.4 . . ?
C115 C184 C156 115.2(11) . . ?
C115 C184 H18G 108.5 . . ?
C156 C184 H18G 108.5 . . ?
C115 C184 H18H 108.5 . . ?
C156 C184 H18H 108.5 . . ?
H18G C184 H18H 107.5 . . ?
C302 C185 C195 124.0(13) . . ?
C302 C185 C149 117.2(12) . . ?
C195 C185 C149 118.8(12) . . ?
C228 C186 C80 118.6(14) . . ?
C228 C186 H186 120.7 . . ?
C80 C186 H186 120.7 . . ?
C216 C187 C225 121.4(14) . . ?
C216 C187 H187 119.3 . . ?
C225 C187 H187 119.3 . . ?
C258 C188 C260 121.6(13) . . ?
C258 C188 H188 119.2 . . ?
C260 C188 H188 119.2 . . ?
C73 C189 C155 117.7(11) . . ?
C73 C189 H18I 107.9 . . ?
C155 C189 H18I 107.9 . . ?
C73 C189 H18J 107.9 . . ?
C155 C189 H18J 107.9 . . ?
H18I C189 H18J 107.2 . . ?
C277 C190 C120 117.2(11) . . ?
C277 C190 H19A 108.0 . . ?
C120 C190 H19A 108.0 . . ?
C277 C190 H19B 108.0 . . ?
C120 C190 H19B 108.0 . . ?
H19A C190 H19B 107.2 . . ?
C140 C191 C161 122.4(14) . . ?
C140 C191 H191 118.8 . . ?
C161 C191 H191 118.8 . . ?
C144 C192 C213 120.3(14) . . ?
C144 C192 H192 119.9 . . ?
C213 C192 H192 119.9 . . ?
C217 C193 C207 115.0(11) . . ?
C217 C193 C86 117.1(12) . . ?
C207 C193 C86 127.9(12) . . ?
C55 C194 C319 115.4(11) . . ?
C55 C194 H19C 108.4 . . ?
C319 C194 H19C 108.4 . . ?
C55 C194 H19D 108.4 . . ?
C319 C194 H19D 108.4 . . ?
H19C C194 H19D 107.5 . . ?
C306 C195 C185 123.1(13) . . ?
C306 C195 H195 118.5 . . ?
C185 C195 H195 118.5 . . ?
C108 C196 C223 123.5(12) . . ?
C108 C196 C282 118.8(12) . . ?
C223 C196 C282 117.7(12) . . ?
C87 C197 C173 120.0(13) . . ?
C87 C197 H197 120.0 . . ?
C173 C197 H197 120.0 . . ?
C290 C198 C320 112.2(12) . . ?
C290 C198 H19E 109.2 . . ?
C320 C198 H19E 109.2 . . ?
C290 C198 H19F 109.2 . . ?
C320 C198 H19F 109.2 . . ?
H19E C198 H19F 107.9 . . ?
C231 C199 C295 115.3(11) . . ?
C231 C199 H19G 108.5 . . ?
C295 C199 H19G 108.5 . . ?
C231 C199 H19H 108.5 . . ?
C295 C199 H19H 108.5 . . ?
H19G C199 H19H 107.5 . . ?
C74 C200 C257 121.9(14) . . ?
C74 C200 H200 119.1 . . ?
C257 C200 H200 119.1 . . ?
C95 C201 C235 116.8(13) . . ?
C95 C201 C215 118.7(13) . . ?
C235 C201 C215 124.4(13) . . ?
C255 C202 C205 119.3(14) . . ?
C255 C202 H202 120.3 . . ?
C205 C202 H202 120.3 . . ?
C102 C203 C168 122.5(12) . . ?
C102 C203 C63 118.2(12) . . ?
C168 C203 C63 119.3(13) . . ?
N26 C204 C212 112.1(11) . . ?
N26 C204 H20A 109.2 . . ?
C212 C204 H20A 109.2 . . ?
N26 C204 H20B 109.2 . . ?
C212 C204 H20B 109.2 . . ?
H20A C204 H20B 107.9 . . ?
C222 C205 C251 118.5(13) . . ?
C222 C205 C202 120.5(13) . . ?
C251 C205 C202 121.0(14) . . ?
C218 C206 C158 119.2(14) . . ?
C218 C206 H206 120.4 . . ?
C158 C206 H206 120.4 . . ?
N59 C207 C193 126.9(12) . . ?
N59 C207 H207 116.5 . . ?
C193 C207 H207 116.5 . . ?
C209 C208 C301 123.4(13) . . ?
C209 C208 C131 117.9(13) . . ?
C301 C208 C131 118.7(12) . . ?
C208 C209 C136 124.7(13) . . ?
C208 C209 H209 117.7 . . ?
C136 C209 H209 117.7 . . ?
C169 C210 C238 122.3(12) . . ?
C169 C210 H210 118.9 . . ?
C238 C210 H210 118.9 . . ?
C224 C211 C129 115.9(12) . . ?
C224 C211 H21C 108.3 . . ?
C129 C211 H21C 108.3 . . ?
C224 C211 H21D 108.3 . . ?
C129 C211 H21D 108.3 . . ?
H21C C211 H21D 107.4 . . ?
C252 C212 C204 114.4(11) . . ?
C252 C212 H21E 108.7 . . ?
C204 C212 H21E 108.7 . . ?
C252 C212 H21F 108.7 . . ?
C204 C212 H21F 108.7 . . ?
H21E C212 H21F 107.6 . . ?
C192 C213 C215 120.8(14) . . ?
C192 C213 H213 119.6 . . ?
C215 C213 H213 119.6 . . ?
C62 C214 C263 116.8(11) . . ?
C62 C214 H21G 108.1 . . ?
C263 C214 H21G 108.1 . . ?
C62 C214 H21H 108.1 . . ?
C263 C214 H21H 108.1 . . ?
H21G C214 H21H 107.3 . . ?
C213 C215 C201 120.7(13) . . ?
C213 C215 H215 119.6 . . ?
C201 C215 H215 119.6 . . ?
C187 C216 C116 120.2(14) . . ?
C187 C216 H216 119.9 . . ?
C116 C216 H216 119.9 . . ?
C282 C217 C193 123.3(12) . . ?
C282 C217 H217 118.4 . . ?
C193 C217 H217 118.4 . . ?
C206 C218 C166 120.4(13) . . ?
C206 C218 H218 119.8 . . ?
C166 C218 H218 119.8 . . ?
C151 C219 C106 121.3(13) . . ?
C151 C219 H219 119.4 . . ?
C106 C219 H219 119.4 . . ?
C176 C220 C316 112.6(12) . . ?
C176 C220 H22A 109.1 . . ?
C316 C220 H22A 109.1 . . ?
C176 C220 H22B 109.1 . . ?
C316 C220 H22B 109.1 . . ?
H22A C220 H22B 107.8 . . ?
C299 C221 C263 114.0(11) . . ?
C299 C221 H22C 108.8 . . ?
C263 C221 H22C 108.8 . . ?
C299 C221 H22D 108.8 . . ?
C263 C221 H22D 108.8 . . ?
H22C C221 H22D 107.7 . . ?
C278 C222 C205 121.3(13) . . ?
C278 C222 H222 119.4 . . ?
C205 C222 H222 119.4 . . ?
C260 C223 C196 121.2(14) . . ?
C260 C223 H223 119.4 . . ?
C196 C223 H223 119.4 . . ?
C211 C224 C253 113.7(11) . . ?
C211 C224 H22E 108.8 . . ?
C253 C224 H22E 108.8 . . ?
C211 C224 H22F 108.8 . . ?
C253 C224 H22F 108.8 . . ?
H22E C224 H22F 107.7 . . ?
C126 C225 C187 119.6(14) . . ?
C126 C225 H225 120.2 . . ?
C187 C225 H225 120.2 . . ?
N9 C226 C172 112.6(11) . . ?
N9 C226 H22G 109.1 . . ?
C172 C226 H22G 109.1 . . ?
N9 C226 H22H 109.1 . . ?
C172 C226 H22H 109.1 . . ?
H22G C226 H22H 107.8 . . ?
N58 C227 C304 128.7(13) . . ?
N58 C227 H227 115.7 . . ?
C304 C227 H227 115.7 . . ?
C186 C228 C124 122.8(13) . . ?
C186 C228 H228 118.6 . . ?
C124 C228 H228 118.6 . . ?
C158 C229 C110 122.4(13) . . ?
C158 C229 H229 118.8 . . ?
C110 C229 H229 118.8 . . ?
N18 C230 C300 126.4(13) . . ?
N18 C230 H230 116.8 . . ?
C300 C230 H230 116.8 . . ?
C199 C231 C147 113.9(11) . . ?
C199 C231 H23A 108.8 . . ?
C147 C231 H23A 108.8 . . ?
C199 C231 H23B 108.8 . . ?
C147 C231 H23B 108.8 . . ?
H23A C231 H23B 107.7 . . ?
C312 C232 C75 115.4(11) . . ?
C312 C232 H23C 108.4 . . ?
C75 C232 H23C 108.4 . . ?
C312 C232 H23D 108.4 . . ?
C75 C232 H23D 108.4 . . ?
H23C C232 H23D 107.5 . . ?
C115 C233 C298 115.3(12) . . ?
C115 C233 H23E 108.5 . . ?
C298 C233 H23E 108.5 . . ?
C115 C233 H23F 108.5 . . ?
C298 C233 H23F 108.5 . . ?
H23E C233 H23F 107.5 . . ?
C33 C234 C313 118.6(13) . . ?
C33 C234 H234 120.7 . . ?
C313 C234 H234 120.7 . . ?
C121 C235 C201 124.6(13) . . ?
C121 C235 H235 117.7 . . ?
C201 C235 H235 117.7 . . ?
C274 C236 C261 110.2(11) . . ?
C274 C236 H23G 109.6 . . ?
C261 C236 H23G 109.6 . . ?
C274 C236 H23H 109.6 . . ?
C261 C236 H23H 109.6 . . ?
H23G C236 H23H 108.1 . . ?
C123 C237 C107 121.0(13) . . ?
C123 C237 H237 119.5 . . ?
C107 C237 H237 119.5 . . ?
C171 C238 C45 120.5(12) . . ?
C171 C238 C210 118.1(12) . . ?
C45 C238 C210 121.3(12) . . ?
C267 C239 C128 122.1(13) . . ?
C267 C239 H239 118.9 . . ?
C128 C239 H239 118.9 . . ?
C155 C240 C148 116.8(11) . . ?
C155 C240 H24A 108.1 . . ?
C148 C240 H24A 108.1 . . ?
C155 C240 H24B 108.1 . . ?
C148 C240 H24B 108.1 . . ?
H24A C240 H24B 107.3 . . ?
C291 C241 C253 113.5(11) . . ?
C291 C241 H24C 108.9 . . ?
C253 C241 H24C 108.9 . . ?
C291 C241 H24D 108.9 . . ?
C253 C241 H24D 108.9 . . ?
H24C C241 H24D 107.7 . . ?
C44 C242 C274 116.7(11) . . ?
C44 C242 H24E 108.1 . . ?
C274 C242 H24E 108.1 . . ?
C44 C242 H24F 108.1 . . ?
C274 C242 H24F 108.1 . . ?
H24E C242 H24F 107.3 . . ?
C46 C243 C310 113.9(12) . . ?
C46 C243 H24G 108.8 . . ?
C310 C243 H24G 108.8 . . ?
C46 C243 H24H 108.8 . . ?
C310 C243 H24H 108.8 . . ?
H24G C243 H24H 107.7 . . ?
C292 C244 C105 114.4(11) . . ?
C292 C244 H24I 108.7 . . ?
C105 C244 H24I 108.7 . . ?
C292 C244 H24J 108.7 . . ?
C105 C244 H24J 108.7 . . ?
H24I C244 H24J 107.6 . . ?
C177 C245 C150 119.6(13) . . ?
C177 C245 C178 114.9(12) . . ?
C150 C245 C178 125.4(12) . . ?
C118 C246 C44 115.2(11) . . ?
C118 C246 H24K 108.5 . . ?
C44 C246 H24K 108.5 . . ?
C118 C246 H24L 108.5 . . ?
C44 C246 H24L 108.5 . . ?
H24K C246 H24L 107.5 . . ?
C248 C247 C279 116.9(11) . . ?
C248 C247 H24M 108.1 . . ?
C279 C247 H24M 108.1 . . ?
C248 C247 H24N 108.1 . . ?
C279 C247 H24N 108.1 . . ?
H24M C247 H24N 107.3 . . ?
C247 C248 N59 111.1(11) . . ?
C247 C248 H24O 109.4 . . ?
N59 C248 H24O 109.4 . . ?
C247 C248 H24P 109.4 . . ?
N59 C248 H24P 109.4 . . ?
H24O C248 H24P 108.0 . . ?
C28 C249 C175 120.5(13) . . ?
C28 C249 H249 119.8 . . ?
C175 C249 H249 119.8 . . ?
C314 C250 C281 110.0(12) . . ?
C314 C250 H25A 109.7 . . ?
C281 C250 H25A 109.7 . . ?
C314 C250 H25B 109.7 . . ?
C281 C250 H25B 109.7 . . ?
H25A C250 H25B 108.2 . . ?
C14 C251 C111 121.4(13) . . ?
C14 C251 C205 120.4(13) . . ?
C111 C251 C205 118.1(13) . . ?
C212 C252 C262 110.7(11) . . ?
C212 C252 H25C 109.5 . . ?
C262 C252 H25C 109.5 . . ?
C212 C252 H25D 109.5 . . ?
C262 C252 H25D 109.5 . . ?
H25C C252 H25D 108.1 . . ?
C241 C253 C224 116.5(11) . . ?
C241 C253 H25E 108.2 . . ?
C224 C253 H25E 108.2 . . ?
C241 C253 H25F 108.2 . . ?
C224 C253 H25F 108.2 . . ?
H25E C253 H25F 107.3 . . ?
C141 C254 C124 123.0(12) . . ?
C141 C254 H254 118.5 . . ?
C124 C254 H254 118.5 . . ?
C202 C255 C285 120.4(14) . . ?
C202 C255 H255 119.8 . . ?
C285 C255 H255 119.8 . . ?
N54 C256 C104 112.9(11) . . ?
N54 C256 H25G 109.0 . . ?
C104 C256 H25G 109.0 . . ?
N54 C256 H25H 109.0 . . ?
C104 C256 H25H 109.0 . . ?
H25G C256 H25H 107.8 . . ?
C159 C257 C200 119.3(14) . . ?
C159 C257 H257 120.3 . . ?
C200 C257 H257 120.3 . . ?
C188 C258 C282 118.7(13) . . ?
C188 C258 H258 120.7 . . ?
C282 C258 H258 120.7 . . ?
C109 C259 C293 114.5(12) . . ?
C109 C259 H25I 108.6 . . ?
C293 C259 H25I 108.6 . . ?
C109 C259 H25J 108.6 . . ?
C293 C259 H25J 108.6 . . ?
H25I C259 H25J 107.6 . . ?
C223 C260 C188 120.4(13) . . ?
C223 C260 H260 119.8 . . ?
C188 C260 H260 119.8 . . ?
C236 C261 C67 116.4(11) . . ?
C236 C261 H26A 108.2 . . ?
C67 C261 H26A 108.2 . . ?
C236 C261 H26B 108.2 . . ?
C67 C261 H26B 108.2 . . ?
H26A C261 H26B 107.3 . . ?
C252 C262 C284 113.6(12) . . ?
C252 C262 H26C 108.8 . . ?
C284 C262 H26C 108.8 . . ?
C252 C262 H26D 108.8 . . ?
C284 C262 H26D 108.8 . . ?
H26C C262 H26D 107.7 . . ?
C221 C263 C214 115.8(11) . . ?
C221 C263 H26E 108.3 . . ?
C214 C263 H26E 108.3 . . ?
C221 C263 H26F 108.3 . . ?
C214 C263 H26F 108.3 . . ?
H26E C263 H26F 107.4 . . ?
C113 C264 C305 116.1(12) . . ?
C113 C264 H26G 108.3 . . ?
C305 C264 H26G 108.3 . . ?
C113 C264 H26H 108.3 . . ?
C305 C264 H26H 108.3 . . ?
H26G C264 H26H 107.4 . . ?
C309 C265 C311 115.8(12) . . ?
C309 C265 H26I 108.3 . . ?
C311 C265 H26I 108.3 . . ?
C309 C265 H26J 108.3 . . ?
C311 C265 H26J 108.3 . . ?
H26I C265 H26J 107.4 . . ?
C271 C266 C30 115.4(12) . . ?
C271 C266 H26K 108.4 . . ?
C30 C266 H26K 108.4 . . ?
C271 C266 H26L 108.4 . . ?
C30 C266 H26L 108.4 . . ?
H26K C266 H26L 107.5 . . ?
C239 C267 C170 123.2(13) . . ?
C239 C267 C137 118.3(12) . . ?
C170 C267 C137 118.5(13) . . ?
C283 C268 C139 121.2(13) . . ?
C283 C268 H268 119.4 . . ?
C139 C268 H268 119.4 . . ?
C303 C269 C284 115.4(12) . . ?
C303 C269 H26O 108.4 . . ?
C284 C269 H26O 108.4 . . ?
C303 C269 H26P 108.4 . . ?
C284 C269 H26P 108.4 . . ?
H26O C269 H26P 107.5 . . ?
N54 C270 C278 127.9(14) . . ?
N54 C270 H270 116.0 . . ?
C278 C270 H270 116.0 . . ?
C286 C271 C266 113.7(13) . . ?
C286 C271 H27A 108.8 . . ?
C266 C271 H27A 108.8 . . ?
C286 C271 H27B 108.8 . . ?
C266 C271 H27B 108.8 . . ?
H27A C271 H27B 107.7 . . ?
C318 C272 C38 117.1(11) . . ?
C318 C272 H27C 108.0 . . ?
C38 C272 H27C 108.0 . . ?
C318 C272 H27D 108.0 . . ?
C38 C272 H27D 108.0 . . ?
H27C C272 H27D 107.3 . . ?
C289 C273 C311 114.1(12) . . ?
C289 C273 H27E 108.7 . . ?
C311 C273 H27E 108.7 . . ?
C289 C273 H27F 108.7 . . ?
C311 C273 H27F 108.7 . . ?
H27E C273 H27F 107.6 . . ?
C236 C274 C242 115.4(11) . . ?
C236 C274 H27G 108.4 . . ?
C242 C274 H27G 108.4 . . ?
C236 C274 H27H 108.4 . . ?
C242 C274 H27H 108.4 . . ?
H27G C274 H27H 107.5 . . ?
C276 C275 C314 112.0(12) . . ?
C276 C275 H27I 109.2 . . ?
C314 C275 H27I 109.2 . . ?
C276 C275 H27J 109.2 . . ?
C314 C275 H27J 109.2 . . ?
H27I C275 H27J 107.9 . . ?
C275 C276 C292 117.9(12) . . ?
C275 C276 H27K 107.8 . . ?
C292 C276 H27K 107.8 . . ?
C275 C276 H27L 107.8 . . ?
C292 C276 H27L 107.8 . . ?
H27K C276 H27L 107.2 . . ?
C312 C277 C190 111.1(12) . . ?
C312 C277 H27M 109.4 . . ?
C190 C277 H27M 109.4 . . ?
C312 C277 H27N 109.4 . . ?
C190 C277 H27N 109.4 . . ?
H27M C277 H27N 108.0 . . ?
C222 C278 C61 119.8(13) . . ?
C222 C278 C270 115.3(13) . . ?
C61 C278 C270 124.5(13) . . ?
C289 C279 C247 112.5(12) . . ?
C289 C279 H27O 109.1 . . ?
C247 C279 H27O 109.1 . . ?
C289 C279 H27P 109.1 . . ?
C247 C279 H27P 109.1 . . ?
H27O C279 H27P 107.8 . . ?
N58 C280 C281 112.5(11) . . ?
N58 C280 H28A 109.1 . . ?
C281 C280 H28A 109.1 . . ?
N58 C280 H28B 109.1 . . ?
C281 C280 H28B 109.1 . . ?
H28A C280 H28B 107.8 . . ?
C250 C281 C280 116.0(12) . . ?
C250 C281 H28C 108.3 . . ?
C280 C281 H28C 108.3 . . ?
C250 C281 H28D 108.3 . . ?
C280 C281 H28D 108.3 . . ?
H28C C281 H28D 107.4 . . ?
C217 C282 C258 121.9(12) . . ?
C217 C282 C196 117.7(12) . . ?
C258 C282 C196 120.4(12) . . ?
C268 C283 C63 120.1(13) . . ?
C268 C283 H283 119.9 . . ?
C63 C283 H283 119.9 . . ?
C262 C284 C269 114.9(12) . . ?
C262 C284 H28E 108.5 . . ?
C269 C284 H28E 108.5 . . ?
C262 C284 H28F 108.5 . . ?
C269 C284 H28F 108.5 . . ?
H28E C284 H28F 107.5 . . ?
C111 C285 C255 120.1(14) . . ?
C111 C285 H285 119.9 . . ?
C255 C285 H285 119.9 . . ?
C317 C286 C271 116.3(12) . . ?
C317 C286 H28G 108.2 . . ?
C271 C286 H28G 108.2 . . ?
C317 C286 H28H 108.2 . . ?
C271 C286 H28H 108.2 . . ?
H28G C286 H28H 107.4 . . ?
C182 C287 C315 116.0(12) . . ?
C182 C287 H28I 108.3 . . ?
C315 C287 H28I 108.3 . . ?
C182 C287 H28J 108.3 . . ?
C315 C287 H28J 108.3 . . ?
H28I C287 H28J 107.4 . . ?
C301 C288 C308 119.8(14) . . ?
C301 C288 H288 120.1 . . ?
C308 C288 H288 120.1 . . ?
C273 C289 C279 116.0(12) . . ?
C273 C289 H28K 108.3 . . ?
C279 C289 H28K 108.3 . . ?
C273 C289 H28L 108.3 . . ?
C279 C289 H28L 108.3 . . ?
H28K C289 H28L 107.4 . . ?
C198 C290 C125 116.3(12) . . ?
C198 C290 H29A 108.2 . . ?
C125 C290 H29A 108.2 . . ?
C198 C290 H29B 108.2 . . ?
C125 C290 H29B 108.2 . . ?
H29A C290 H29B 107.4 . . ?
C143 C291 C241 118.7(11) . . ?
C143 C291 H29C 107.6 . . ?
C241 C291 H29C 107.6 . . ?
C143 C291 H29D 107.6 . . ?
C241 C291 H29D 107.6 . . ?
H29C C291 H29D 107.1 . . ?
C244 C292 C276 112.6(11) . . ?
C244 C292 H29E 109.1 . . ?
C276 C292 H29E 109.1 . . ?
C244 C292 H29F 109.1 . . ?
C276 C292 H29F 109.1 . . ?
H29E C292 H29F 107.8 . . ?
C259 C293 C105 115.9(11) . . ?
C259 C293 H29G 108.3 . . ?
C105 C293 H29G 108.3 . . ?
C259 C293 H29H 108.3 . . ?
C105 C293 H29H 108.3 . . ?
H29G C293 H29H 107.4 . . ?
C154 C294 C310 112.1(12) . . ?
C154 C294 H29I 109.2 . . ?
C310 C294 H29I 109.2 . . ?
C154 C294 H29J 109.2 . . ?
C310 C294 H29J 109.2 . . ?
H29I C294 H29J 107.9 . . ?
C303 C295 C199 113.5(11) . . ?
C303 C295 H29K 108.9 . . ?
C199 C295 H29K 108.9 . . ?
C303 C295 H29L 108.9 . . ?
C199 C295 H29L 108.9 . . ?
H29K C295 H29L 107.7 . . ?
C46 C296 C129 115.0(11) . . ?
C46 C296 H29M 108.5 . . ?
C129 C296 H29M 108.5 . . ?
C46 C296 H29N 108.5 . . ?
C129 C296 H29N 108.5 . . ?
H29M C296 H29N 107.5 . . ?
C160 C297 C167 114.7(12) . . ?
C160 C297 H29O 108.6 . . ?
C167 C297 H29O 108.6 . . ?
C160 C297 H29P 108.6 . . ?
C167 C297 H29P 108.6 . . ?
H29O C297 H29P 107.6 . . ?
C233 C298 C179 116.7(11) . . ?
C233 C298 H29Q 108.1 . . ?
C179 C298 H29Q 108.1 . . ?
C233 C298 H29R 108.1 . . ?
C179 C298 H29R 108.1 . . ?
H29Q C298 H29R 107.3 . . ?
C317 C299 C221 113.6(11) . . ?
C317 C299 H29S 108.9 . . ?
C221 C299 H29S 108.9 . . ?
C317 C299 H29T 108.9 . . ?
C221 C299 H29T 108.9 . . ?
H29S C299 H29T 107.7 . . ?
C163 C300 C136 119.7(12) . . ?
C163 C300 C230 116.3(12) . . ?
C136 C300 C230 123.8(12) . . ?
C288 C301 C208 120.9(13) . . ?
C288 C301 H301 119.6 . . ?
C208 C301 H301 119.6 . . ?
C304 C302 C185 124.5(13) . . ?
C304 C302 H302 117.7 . . ?
C185 C302 H302 117.7 . . ?
C269 C303 C295 113.5(12) . . ?
C269 C303 H30C 108.9 . . ?
C295 C303 H30C 108.9 . . ?
C269 C303 H30D 108.9 . . ?
C295 C303 H30D 108.9 . . ?
H30C C303 H30D 107.7 . . ?
C302 C304 C227 118.7(13) . . ?
C302 C304 C174 117.5(13) . . ?
C227 C304 C174 123.7(12) . . ?
C264 C305 C316 111.6(12) . . ?
C264 C305 H30E 109.3 . . ?
C316 C305 H30E 109.3 . . ?
C264 C305 H30F 109.3 . . ?
C316 C305 H30F 109.3 . . ?
H30E C305 H30F 108.0 . . ?
C195 C306 C78 118.6(14) . . ?
C195 C306 H306 120.7 . . ?
C78 C306 H306 120.7 . . ?
C308 C307 C131 121.7(13) . . ?
C308 C307 H307 119.2 . . ?
C131 C307 H307 119.2 . . ?
C307 C308 C288 122.0(14) . . ?
C307 C308 H308 119.0 . . ?
C288 C308 H308 119.0 . . ?
C179 C309 C265 115.1(12) . . ?
C179 C309 H30G 108.5 . . ?
C265 C309 H30G 108.5 . . ?
C179 C309 H30H 108.5 . . ?
C265 C309 H30H 108.5 . . ?
H30G C309 H30H 107.5 . . ?
C294 C310 C243 113.1(11) . . ?
C294 C310 H31A 109.0 . . ?
C243 C310 H31A 109.0 . . ?
C294 C310 H31B 109.0 . . ?
C243 C310 H31B 109.0 . . ?
H31A C310 H31B 107.8 . . ?
C273 C311 C265 113.2(12) . . ?
C273 C311 H31C 108.9 . . ?
C265 C311 H31C 108.9 . . ?
C273 C311 H31D 108.9 . . ?
C265 C311 H31D 108.9 . . ?
H31C C311 H31D 107.7 . . ?
C277 C312 C232 115.0(12) . . ?
C277 C312 H31E 108.5 . . ?
C232 C312 H31E 108.5 . . ?
C277 C312 H31F 108.5 . . ?
C232 C312 H31F 108.5 . . ?
H31E C312 H31F 107.5 . . ?
C99 C313 C234 120.2(14) . . ?
C99 C313 H313 119.9 . . ?
C234 C313 H313 119.9 . . ?
C250 C314 C275 111.6(11) . . ?
C250 C314 H31G 109.3 . . ?
C275 C314 H31G 109.3 . . ?
C250 C314 H31H 109.3 . . ?
C275 C314 H31H 109.3 . . ?
H31G C314 H31H 108.0 . . ?
C319 C315 C287 114.8(12) . . ?
C319 C315 H31I 108.6 . . ?
C287 C315 H31I 108.6 . . ?
C319 C315 H31J 108.6 . . ?
C287 C315 H31J 108.6 . . ?
H31I C315 H31J 107.5 . . ?
C305 C316 C220 113.3(12) . . ?
C305 C316 H31K 108.9 . . ?
C220 C316 H31K 108.9 . . ?
C305 C316 H31L 108.9 . . ?
C220 C316 H31L 108.9 . . ?
H31K C316 H31L 107.7 . . ?
C286 C317 C299 115.7(12) . . ?
C286 C317 H31M 108.4 . . ?
C299 C317 H31M 108.4 . . ?
C286 C317 H31N 108.4 . . ?
C299 C317 H31N 108.4 . . ?
H31M C317 H31N 107.4 . . ?
C320 C318 C272 111.7(11) . . ?
C320 C318 H31O 109.3 . . ?
C272 C318 H31O 109.3 . . ?
C320 C318 H31P 109.3 . . ?
C272 C318 H31P 109.3 . . ?
H31O C318 H31P 107.9 . . ?
C194 C319 C315 111.3(11) . . ?
C194 C319 H31Q 109.4 . . ?
C315 C319 H31Q 109.4 . . ?
C194 C319 H31R 109.4 . . ?
C315 C319 H31R 109.4 . . ?
H31Q C319 H31R 108.0 . . ?
C198 C320 C318 112.8(12) . . ?
C198 C320 H32A 109.0 . . ?
C318 C320 H32A 109.0 . . ?
C198 C320 H32B 109.0 . . ?
C318 C320 H32B 109.0 . . ?
H32A C320 H32B 107.8 . . ?
C89 C321 C117 119.4(14) . . ?
C89 C321 H321 120.3 . . ?
C117 C321 H321 120.3 . . ?

loop_
_geom_bond_atom_site_label_1
_geom_bond_atom_site_label_2
_geom_bond_distance
_geom_bond_site_symmetry_2
_geom_bond_publ_flag
PT1 O2 1.985(9) . ?
PT1 O1 1.997(9) . ?
PT1 N17 2.007(10) . ?
PT1 N13 2.015(10) . ?
PT2 O11 1.992(9) . ?
PT2 O7 1.996(9) . ?
PT2 N9 2.028(10) . ?
PT2 N56 2.034(10) . ?
PT3 O8 1.991(9) . ?
PT3 O10 1.992(8) . ?
PT3 N34 1.996(10) . ?
PT3 N21 2.009(10) . ?
PT4 O22 1.986(9) . ?
PT4 O16 1.988(8) . ?
PT4 N26 2.027(10) . ?
PT4 N27 2.028(10) . ?
PT5 O4 1.993(9) . ?
PT5 O3 2.002(9) . ?
PT5 N35 2.016(10) . ?
PT5 N20 2.018(11) . ?
PT6 O5 1.986(8) . ?
PT6 O6 1.990(9) . ?
PT6 N19 2.011(10) . ?
PT6 N29 2.032(10) . ?
PT7 O12 1.985(9) . ?
PT7 O15 1.994(8) . ?
PT7 N18 2.012(11) . ?
PT7 N59 2.028(10) . ?
PT8 O24 1.997(9) . ?
PT8 O79 2.004(9) . ?
PT8 N58 2.010(11) . ?
PT8 N54 2.022(10) . ?
O1 C53 1.305(14) . ?
O2 C43 1.326(14) . ?
O3 C150 1.322(15) . ?
O4 C68 1.306(14) . ?
O5 C98 1.308(14) . ?
O6 C36 1.318(14) . ?
O7 C161 1.330(15) . ?
O8 C42 1.318(15) . ?
O10 C40 1.334(15) . ?
O11 C81 1.321(15) . ?
O12 C136 1.284(14) . ?
O15 C86 1.348(15) . ?
O16 C122 1.320(14) . ?
O22 C146 1.313(14) . ?
O24 C174 1.306(16) . ?
O79 C61 1.315(16) . ?
N9 C100 1.277(16) . ?
N9 C226 1.458(16) . ?
N13 C25 1.286(15) . ?
N13 C55 1.497(16) . ?
N17 C49 1.266(16) . ?
N17 C73 1.495(16) . ?
N18 C230 1.314(16) . ?
N18 C156 1.468(16) . ?
N19 C180 1.296(16) . ?
N19 C67 1.491(16) . ?
N20 C90 1.263(16) . ?
N20 C120 1.488(16) . ?
N21 C153 1.307(16) . ?
N21 C143 1.500(16) . ?
N26 C135 1.290(16) . ?
N26 C204 1.486(16) . ?
N27 C91 1.294(16) . ?
N27 C181 1.494(16) . ?
N29 C93 1.257(15) . ?
N29 C113 1.480(15) . ?
N34 C145 1.296(16) . ?
N34 C133 1.488(16) . ?
N35 C178 1.293(16) . ?
N35 C38 1.512(16) . ?
N54 C270 1.294(17) . ?
N54 C256 1.488(16) . ?
N56 C57 1.278(16) . ?
N56 C134 1.496(15) . ?
N58 C227 1.255(15) . ?
N58 C280 1.516(16) . ?
N59 C207 1.309(15) . ?
N59 C248 1.499(16) . ?
C14 C61 1.394(19) . ?
C14 C251 1.398(18) . ?
C14 H14 0.9500 . ?
C25 C76 1.472(18) . ?
C25 H25 0.9500 . ?
C28 C249 1.348(18) . ?
C28 C123 1.456(18) . ?
C28 H28 0.9500 . ?
C30 C172 1.508(18) . ?
C30 C266 1.544(18) . ?
C30 H30A 0.9900 . ?
C30 H30B 0.9900 . ?
C31 C41 1.392(17) . ?
C31 C43 1.396(17) . ?
C31 C49 1.443(17) . ?
C32 C84 1.403(17) . ?
C32 C53 1.405(18) . ?
C32 H32 0.9500 . ?
C33 C234 1.367(18) . ?
C33 C39 1.410(17) . ?
C33 H33 0.9500 . ?
C36 C47 1.389(17) . ?
C36 C119 1.418(17) . ?
C37 C83 1.386(18) . ?
C37 C43 1.413(18) . ?
C37 H37 0.9500 . ?
C38 C272 1.588(19) . ?
C38 H38A 0.9900 . ?
C38 H38B 0.9900 . ?
C39 C103 1.386(18) . ?
C39 C47 1.412(17) . ?
C40 C70 1.420(17) . ?
C40 C72 1.423(17) . ?
C41 C116 1.399(18) . ?
C41 H41 0.9500 . ?
C42 C64 1.389(18) . ?
C42 C141 1.409(17) . ?
C44 C242 1.519(18) . ?
C44 C246 1.543(19) . ?
C44 H44A 0.9900 . ?
C44 H44B 0.9900 . ?
C45 C173 1.363(18) . ?
C45 C238 1.405(18) . ?
C45 H45 0.9500 . ?
C46 C296 1.498(18) . ?
C46 C243 1.512(17) . ?
C46 H46A 0.9900 . ?
C46 H46B 0.9900 . ?
C47 H47 0.9500 . ?
C48 C52 1.389(18) . ?
C48 C106 1.422(18) . ?
C48 C74 1.430(19) . ?
C49 H49 0.9500 . ?
C50 C150 1.393(19) . ?
C50 C117 1.399(18) . ?
C50 H50 0.9500 . ?
C51 C82 1.510(17) . ?
C51 C147 1.546(17) . ?
C51 H51A 0.9900 . ?
C51 H51B 0.9900 . ?
C52 C68 1.375(18) . ?
C52 H52 0.9500 . ?
C53 C76 1.427(17) . ?
C55 C194 1.489(19) . ?
C55 H55A 0.9900 . ?
C55 H55B 0.9900 . ?
C57 C107 1.448(18) . ?
C57 H57 0.9500 . ?
C60 C78 1.354(18) . ?
C60 C149 1.437(18) . ?
C60 H60 0.9500 . ?
C61 C278 1.431(18) . ?
C62 C214 1.525(17) . ?
C62 C97 1.529(16) . ?
C62 H62A 0.9900 . ?
C62 H62B 0.9900 . ?
C63 C283 1.420(17) . ?
C63 C70 1.427(18) . ?
C63 C203 1.440(16) . ?
C64 C71 1.415(18) . ?
C64 H64 0.9500 . ?
C65 C80 1.330(18) . ?
C65 C71 1.438(17) . ?
C65 H65 0.9500 . ?
C66 C130 1.361(17) . ?
C66 C137 1.409(17) . ?
C66 H66 0.9500 . ?
C67 C261 1.584(18) . ?
C67 H67A 0.9900 . ?
C67 H67B 0.9900 . ?
C68 C151 1.408(17) . ?
C69 C122 1.388(16) . ?
C69 C137 1.396(17) . ?
C69 H69 0.9500 . ?
C70 H70 0.9500 . ?
C71 C124 1.401(17) . ?
C72 C102 1.371(17) . ?
C72 C153 1.452(18) . ?
C73 C189 1.492(17) . ?
C73 H73A 0.9900 . ?
C73 H73B 0.9900 . ?
C74 C200 1.360(19) . ?
C74 H74 0.9500 . ?
C75 C232 1.523(18) . ?
C75 C183 1.529(18) . ?
C75 H75A 0.9900 . ?
C75 H75B 0.9900 . ?
C76 C165 1.391(17) . ?
C77 C88 1.374(18) . ?
C77 C84 1.409(17) . ?
C77 H77 0.9500 . ?
C78 C306 1.400(18) . ?
C78 H78 0.9500 . ?
C80 C186 1.403(17) . ?
C80 H80 0.9500 . ?
C81 C121 1.392(18) . ?
C81 C85 1.393(19) . ?
C82 C181 1.519(18) . ?
C82 H82A 0.9900 . ?
C82 H82B 0.9900 . ?
C83 C116 1.404(18) . ?
C83 C126 1.441(18) . ?
C84 C138 1.426(17) . ?
C85 C95 1.412(18) . ?
C85 H85 0.9500 . ?
C86 C108 1.350(16) . ?
C86 C193 1.447(16) . ?
C87 C197 1.352(17) . ?
C87 C171 1.447(17) . ?
C87 H87 0.9500 . ?
C88 C96 1.395(17) . ?
C88 H88 0.9500 . ?
C89 C321 1.375(18) . ?
C89 C162 1.401(18) . ?
C89 H89 0.9500 . ?
C90 C151 1.478(18) . ?
C90 H90 0.9500 . ?
C91 C169 1.440(17) . ?
C91 H91 0.9500 . ?
C92 C166 1.382(18) . ?
C92 C101 1.398(18) . ?
C92 H92 0.9500 . ?
C93 C119 1.438(17) . ?
C93 H93 0.9500 . ?
C94 C149 1.368(18) . ?
C94 C174 1.373(19) . ?
C94 H94 0.9500 . ?
C95 C201 1.389(19) . ?
C95 C144 1.428(17) . ?
C96 C112 1.357(18) . ?
C96 H96 0.9500 . ?
C97 C134 1.534(17) . ?
C97 H97A 0.9900 . ?
C97 H97B 0.9900 . ?
C98 C114 1.394(17) . ?
C98 C110 1.446(16) . ?
C99 C313 1.345(18) . ?
C99 C103 1.402(18) . ?
C99 H99 0.9500 . ?
C100 C121 1.442(18) . ?
C100 H100 0.9500 . ?
C101 C114 1.423(18) . ?
C101 C158 1.449(17) . ?
C102 C203 1.404(17) . ?
C102 H102 0.9500 . ?
C103 C142 1.405(17) . ?
C104 C109 1.519(18) . ?
C104 C256 1.550(19) . ?
C104 H10A 0.9900 . ?
C104 H10B 0.9900 . ?
C105 C293 1.519(19) . ?
C105 C244 1.531(18) . ?
C105 H10C 0.9900 . ?
C105 H10D 0.9900 . ?
C106 C219 1.399(18) . ?
C106 C159 1.415(18) . ?
C107 C237 1.418(17) . ?
C107 C161 1.419(18) . ?
C108 C196 1.411(18) . ?
C108 H108 0.9500 . ?
C109 C259 1.489(18) . ?
C109 H10E 0.9900 . ?
C109 H10F 0.9900 . ?
C110 C229 1.396(17) . ?
C110 C180 1.422(18) . ?
C111 C285 1.391(18) . ?
C111 C251 1.415(19) . ?
C111 H111 0.9500 . ?
C112 C138 1.414(17) . ?
C112 H112 0.9500 . ?
C113 C264 1.508(19) . ?
C113 H11A 0.9900 . ?
C113 H11B 0.9900 . ?
C114 H114 0.9500 . ?
C115 C184 1.482(17) . ?
C115 C233 1.514(18) . ?
C115 H11C 0.9900 . ?
C115 H11D 0.9900 . ?
C116 C216 1.423(18) . ?
C117 C321 1.437(18) . ?
C117 C152 1.439(18) . ?
C118 C176 1.505(18) . ?
C118 C246 1.515(18) . ?
C118 H11E 0.9900 . ?
C118 H11F 0.9900 . ?
C119 C142 1.391(17) . ?
C120 C190 1.528(18) . ?
C120 H12A 0.9900 . ?
C120 H12B 0.9900 . ?
C121 C235 1.370(17) . ?
C122 C128 1.441(17) . ?
C123 C237 1.407(18) . ?
C123 C140 1.460(18) . ?
C124 C254 1.399(17) . ?
C124 C228 1.410(18) . ?
C125 C290 1.507(19) . ?
C125 C183 1.546(19) . ?
C125 H12C 0.9900 . ?
C125 H12D 0.9900 . ?
C126 C225 1.352(18) . ?
C126 H126 0.9500 . ?
C127 C171 1.399(17) . ?
C127 C146 1.409(17) . ?
C127 H127 0.9500 . ?
C128 C239 1.407(17) . ?
C128 C135 1.422(18) . ?
C129 C296 1.525(17) . ?
C129 C211 1.568(17) . ?
C129 H12E 0.9900 . ?
C129 H12F 0.9900 . ?
C130 C164 1.445(18) . ?
C130 H130 0.9500 . ?
C131 C163 1.379(18) . ?
C131 C307 1.422(18) . ?
C131 C208 1.437(17) . ?
C132 C175 1.351(17) . ?
C132 C140 1.402(18) . ?
C132 H132 0.9500 . ?
C133 C154 1.549(18) . ?
C133 H13A 0.9900 . ?
C133 H13B 0.9900 . ?
C134 H13C 0.9900 . ?
C134 H13D 0.9900 . ?
C135 H135 0.9500 . ?
C136 C209 1.420(17) . ?
C136 C300 1.431(17) . ?
C137 C267 1.443(18) . ?
C138 C165 1.401(17) . ?
C139 C168 1.365(18) . ?
C139 C268 1.433(17) . ?
C139 H139 0.9500 . ?
C140 C191 1.384(18) . ?
C141 C254 1.385(17) . ?
C141 C145 1.439(17) . ?
C142 H142 0.9500 . ?
C143 C291 1.495(18) . ?
C143 H14A 0.9900 . ?
C143 H14B 0.9900 . ?
C144 C192 1.362(18) . ?
C144 H144 0.9500 . ?
C145 H145 0.9500 . ?
C146 C169 1.401(17) . ?
C147 C231 1.562(18) . ?
C147 H14C 0.9900 . ?
C147 H14D 0.9900 . ?
C148 C240 1.545(17) . ?
C148 C160 1.558(19) . ?
C148 H14E 0.9900 . ?
C148 H14F 0.9900 . ?
C149 C185 1.432(19) . ?
C150 C245 1.443(18) . ?
C151 C219 1.383(17) . ?
C152 C177 1.403(17) . ?
C152 C157 1.420(18) . ?
C153 H153 0.9500 . ?
C154 C294 1.481(18) . ?
C154 H15A 0.9900 . ?
C154 H15B 0.9900 . ?
C155 C189 1.523(17) . ?
C155 C240 1.541(17) . ?
C155 H15C 0.9900 . ?
C155 H15D 0.9900 . ?
C156 C184 1.536(18) . ?
C156 H15E 0.9900 . ?
C156 H15F 0.9900 . ?
C157 C162 1.320(19) . ?
C157 H157 0.9500 . ?
C158 C229 1.386(18) . ?
C158 C206 1.440(18) . ?
C159 C257 1.355(19) . ?
C159 H159 0.9500 . ?
C160 C297 1.504(18) . ?
C160 H16A 0.9900 . ?
C160 H16B 0.9900 . ?
C161 C191 1.393(19) . ?
C162 H162 0.9500 . ?
C163 C300 1.393(17) . ?
C163 H163 0.9500 . ?
C164 C170 1.301(18) . ?
C164 H164 0.9500 . ?
C165 H165 0.9500 . ?
C166 C218 1.431(19) . ?
C166 H166 0.9500 . ?
C167 C297 1.506(18) . ?
C167 C182 1.54(2) . ?
C167 H16C 0.9900 . ?
C167 H16D 0.9900 . ?
C168 C203 1.428(18) . ?
C168 H168 0.9500 . ?
C169 C210 1.396(17) . ?
C170 C267 1.442(18) . ?
C170 H170 0.9500 . ?
C171 C238 1.397(18) . ?
C172 C226 1.504(18) . ?
C172 H17A 0.9900 . ?
C172 H17B 0.9900 . ?
C173 C197 1.420(17) . ?
C173 H173 0.9500 . ?
C174 C304 1.450(19) . ?
C175 C249 1.446(18) . ?
C175 H175 0.9500 . ?
C176 C220 1.509(18) . ?
C176 H17C 0.9900 . ?
C176 H17D 0.9900 . ?
C177 C245 1.400(18) . ?
C177 H177 0.9500 . ?
C178 C245 1.446(18) . ?
C178 H178 0.9500 . ?
C179 C309 1.525(18) . ?
C179 C298 1.543(19) . ?
C179 H17E 0.9900 . ?
C179 H17F 0.9900 . ?
C180 H180 0.9500 . ?
C181 H18A 0.9900 . ?
C181 H18B 0.9900 . ?
C182 C287 1.540(19) . ?
C182 H18C 0.9900 . ?
C182 H18D 0.9900 . ?
C183 H18E 0.9900 . ?
C183 H18F 0.9900 . ?
C184 H18G 0.9900 . ?
C184 H18H 0.9900 . ?
C185 C302 1.383(17) . ?
C185 C195 1.420(17) . ?
C186 C228 1.346(19) . ?
C186 H186 0.9500 . ?
C187 C216 1.334(19) . ?
C187 C225 1.425(18) . ?
C187 H187 0.9500 . ?
C188 C258 1.367(18) . ?
C188 C260 1.418(18) . ?
C188 H188 0.9500 . ?
C189 H18I 0.9900 . ?
C189 H18J 0.9900 . ?
C190 C277 1.506(18) . ?
C190 H19A 0.9900 . ?
C190 H19B 0.9900 . ?
C191 H191 0.9500 . ?
C192 C213 1.367(18) . ?
C192 H192 0.9500 . ?
C193 C217 1.408(17) . ?
C193 C207 1.408(17) . ?
C194 C319 1.529(18) . ?
C194 H19C 0.9900 . ?
C194 H19D 0.9900 . ?
C195 C306 1.351(19) . ?
C195 H195 0.9500 . ?
C196 C223 1.430(17) . ?
C196 C282 1.431(17) . ?
C197 H197 0.9500 . ?
C198 C290 1.497(19) . ?
C198 C320 1.497(19) . ?
C198 H19E 0.9900 . ?
C198 H19F 0.9900 . ?
C199 C231 1.534(18) . ?
C199 C295 1.542(18) . ?
C199 H19G 0.9900 . ?
C199 H19H 0.9900 . ?
C200 C257 1.390(18) . ?
C200 H200 0.9500 . ?
C201 C235 1.394(18) . ?
C201 C215 1.406(18) . ?
C202 C255 1.374(19) . ?
C202 C205 1.433(19) . ?
C202 H202 0.9500 . ?
C204 C212 1.57(2) . ?
C204 H20A 0.9900 . ?
C204 H20B 0.9900 . ?
C205 C222 1.410(18) . ?
C205 C251 1.421(18) . ?
C206 C218 1.364(18) . ?
C206 H206 0.9500 . ?
C207 H207 0.9500 . ?
C208 C209 1.378(17) . ?
C208 C301 1.436(17) . ?
C209 H209 0.9500 . ?
C210 C238 1.411(17) . ?
C210 H210 0.9500 . ?
C211 C224 1.513(18) . ?
C211 H21C 0.9900 . ?
C211 H21D 0.9900 . ?
C212 C252 1.502(18) . ?
C212 H21E 0.9900 . ?
C212 H21F 0.9900 . ?
C213 C215 1.373(18) . ?
C213 H213 0.9500 . ?
C214 C263 1.559(18) . ?
C214 H21G 0.9900 . ?
C214 H21H 0.9900 . ?
C215 H215 0.9500 . ?
C216 H216 0.9500 . ?
C217 C282 1.407(16) . ?
C217 H217 0.9500 . ?
C218 H218 0.9500 . ?
C219 H219 0.9500 . ?
C220 C316 1.540(19) . ?
C220 H22A 0.9900 . ?
C220 H22B 0.9900 . ?
C221 C299 1.528(18) . ?
C221 C263 1.552(18) . ?
C221 H22C 0.9900 . ?
C221 H22D 0.9900 . ?
C222 C278 1.382(18) . ?
C222 H222 0.9500 . ?
C223 C260 1.352(18) . ?
C223 H223 0.9500 . ?
C224 C253 1.536(18) . ?
C224 H22E 0.9900 . ?
C224 H22F 0.9900 . ?
C225 H225 0.9500 . ?
C226 H22G 0.9900 . ?
C226 H22H 0.9900 . ?
C227 C304 1.434(18) . ?
C227 H227 0.9500 . ?
C228 H228 0.9500 . ?
C229 H229 0.9500 . ?
C230 C300 1.436(18) . ?
C230 H230 0.9500 . ?
C231 H23A 0.9900 . ?
C231 H23B 0.9900 . ?
C232 C312 1.496(18) . ?
C232 H23C 0.9900 . ?
C232 H23D 0.9900 . ?
C233 C298 1.516(18) . ?
C233 H23E 0.9900 . ?
C233 H23F 0.9900 . ?
C234 C313 1.397(17) . ?
C234 H234 0.9500 . ?
C235 H235 0.9500 . ?
C236 C274 1.505(18) . ?
C236 C261 1.516(18) . ?
C236 H23G 0.9900 . ?
C236 H23H 0.9900 . ?
C237 H237 0.9500 . ?
C239 C267 1.395(18) . ?
C239 H239 0.9500 . ?
C240 H24A 0.9900 . ?
C240 H24B 0.9900 . ?
C241 C291 1.523(18) . ?
C241 C253 1.535(18) . ?
C241 H24C 0.9900 . ?
C241 H24D 0.9900 . ?
C242 C274 1.522(17) . ?
C242 H24E 0.9900 . ?
C242 H24F 0.9900 . ?
C243 C310 1.517(18) . ?
C243 H24G 0.9900 . ?
C243 H24H 0.9900 . ?
C244 C292 1.530(18) . ?
C244 H24I 0.9900 . ?
C244 H24J 0.9900 . ?
C246 H24K 0.9900 . ?
C246 H24L 0.9900 . ?
C247 C248 1.498(19) . ?
C247 C279 1.529(18) . ?
C247 H24M 0.9900 . ?
C247 H24N 0.9900 . ?
C248 H24O 0.9900 . ?
C248 H24P 0.9900 . ?
C249 H249 0.9500 . ?
C250 C314 1.494(18) . ?
C250 C281 1.496(18) . ?
C250 H25A 0.9900 . ?
C250 H25B 0.9900 . ?
C252 C262 1.510(18) . ?
C252 H25C 0.9900 . ?
C252 H25D 0.9900 . ?
C253 H25E 0.9900 . ?
C253 H25F 0.9900 . ?
C254 H254 0.9500 . ?
C255 C285 1.432(18) . ?
C255 H255 0.9500 . ?
C256 H25G 0.9900 . ?
C256 H25H 0.9900 . ?
C257 H257 0.9500 . ?
C258 C282 1.431(17) . ?
C258 H258 0.9500 . ?
C259 C293 1.517(19) . ?
C259 H25I 0.9900 . ?
C259 H25J 0.9900 . ?
C260 H260 0.9500 . ?
C261 H26A 0.9900 . ?
C261 H26B 0.9900 . ?
C262 C284 1.512(18) . ?
C262 H26C 0.9900 . ?
C262 H26D 0.9900 . ?
C263 H26E 0.9900 . ?
C263 H26F 0.9900 . ?
C264 C305 1.524(19) . ?
C264 H26G 0.9900 . ?
C264 H26H 0.9900 . ?
C265 C309 1.530(18) . ?
C265 C311 1.540(18) . ?
C265 H26I 0.9900 . ?
C265 H26J 0.9900 . ?
C266 C271 1.527(18) . ?
C266 H26K 0.9900 . ?
C266 H26L 0.9900 . ?
C268 C283 1.378(17) . ?
C268 H268 0.9500 . ?
C269 C303 1.505(19) . ?
C269 C284 1.525(18) . ?
C269 H26O 0.9900 . ?
C269 H26P 0.9900 . ?
C270 C278 1.452(18) . ?
C270 H270 0.9500 . ?
C271 C286 1.513(18) . ?
C271 H27A 0.9900 . ?
C271 H27B 0.9900 . ?
C272 C318 1.509(18) . ?
C272 H27C 0.9900 . ?
C272 H27D 0.9900 . ?
C273 C289 1.492(19) . ?
C273 C311 1.516(19) . ?
C273 H27E 0.9900 . ?
C273 H27F 0.9900 . ?
C274 H27G 0.9900 . ?
C274 H27H 0.9900 . ?
C275 C276 1.491(18) . ?
C275 C314 1.520(18) . ?
C275 H27I 0.9900 . ?
C275 H27J 0.9900 . ?
C276 C292 1.543(18) . ?
C276 H27K 0.9900 . ?
C276 H27L 0.9900 . ?
C277 C312 1.488(17) . ?
C277 H27M 0.9900 . ?
C277 H27N 0.9900 . ?
C279 C289 1.517(18) . ?
C279 H27O 0.9900 . ?
C279 H27P 0.9900 . ?
C280 C281 1.542(18) . ?
C280 H28A 0.9900 . ?
C280 H28B 0.9900 . ?
C281 H28C 0.9900 . ?
C281 H28D 0.9900 . ?
C283 H283 0.9500 . ?
C284 H28E 0.9900 . ?
C284 H28F 0.9900 . ?
C285 H285 0.9500 . ?
C286 C317 1.501(18) . ?
C286 H28G 0.9900 . ?
C286 H28H 0.9900 . ?
C287 C315 1.544(19) . ?
C287 H28I 0.9900 . ?
C287 H28J 0.9900 . ?
C288 C301 1.346(18) . ?
C288 C308 1.392(18) . ?
C288 H288 0.9500 . ?
C289 H28K 0.9900 . ?
C289 H28L 0.9900 . ?
C290 H29A 0.9900 . ?
C290 H29B 0.9900 . ?
C291 H29C 0.9900 . ?
C291 H29D 0.9900 . ?
C292 H29E 0.9900 . ?
C292 H29F 0.9900 . ?
C293 H29G 0.9900 . ?
C293 H29H 0.9900 . ?
C294 C310 1.497(17) . ?
C294 H29I 0.9900 . ?
C294 H29J 0.9900 . ?
C295 C303 1.519(18) . ?
C295 H29K 0.9900 . ?
C295 H29L 0.9900 . ?
C296 H29M 0.9900 . ?
C296 H29N 0.9900 . ?
C297 H29O 0.9900 . ?
C297 H29P 0.9900 . ?
C298 H29Q 0.9900 . ?
C298 H29R 0.9900 . ?
C299 C317 1.521(18) . ?
C299 H29S 0.9900 . ?
C299 H29T 0.9900 . ?
C301 H301 0.9500 . ?
C302 C304 1.373(17) . ?
C302 H302 0.9500 . ?
C303 H30C 0.9900 . ?
C303 H30D 0.9900 . ?
C305 C316 1.534(18) . ?
C305 H30E 0.9900 . ?
C305 H30F 0.9900 . ?
C306 H306 0.9500 . ?
C307 C308 1.334(19) . ?
C307 H307 0.9500 . ?
C308 H308 0.9500 . ?
C309 H30G 0.9900 . ?
C309 H30H 0.9900 . ?
C310 H31A 0.9900 . ?
C310 H31B 0.9900 . ?
C311 H31C 0.9900 . ?
C311 H31D 0.9900 . ?
C312 H31E 0.9900 . ?
C312 H31F 0.9900 . ?
C313 H313 0.9500 . ?
C314 H31G 0.9900 . ?
C314 H31H 0.9900 . ?
C315 C319 1.535(18) . ?
C315 H31I 0.9900 . ?
C315 H31J 0.9900 . ?
C316 H31K 0.9900 . ?
C316 H31L 0.9900 . ?
C317 H31M 0.9900 . ?
C317 H31N 0.9900 . ?
C318 C320 1.502(18) . ?
C318 H31O 0.9900 . ?
C318 H31P 0.9900 . ?
C319 H31Q 0.9900 . ?
C319 H31R 0.9900 . ?
C320 H32A 0.9900 . ?
C320 H32B 0.9900 . ?
C321 H321 0.9500 . ?

loop_
_geom_torsion_atom_site_label_1
_geom_torsion_atom_site_label_2
_geom_torsion_atom_site_label_3
_geom_torsion_atom_site_label_4
_geom_torsion
_geom_torsion_site_symmetry_1
_geom_torsion_site_symmetry_2
_geom_torsion_site_symmetry_3
_geom_torsion_site_symmetry_4
_geom_torsion_publ_flag
C55 N13 C25 C76 173.3(12) . . . . ?
PT1 N13 C25 C76 1.6(19) . . . . ?
PT6 O6 C36 C47 -178.6(8) . . . . ?
PT6 O6 C36 C119 1.0(18) . . . . ?
C178 N35 C38 C272 -109.9(12) . . . . ?
PT5 N35 C38 C272 65.0(13) . . . . ?
C234 C33 C39 C103 -2(2) . . . . ?
C234 C33 C39 C47 -179.8(12) . . . . ?
PT3 O10 C40 C70 170.5(8) . . . . ?
PT3 O10 C40 C72 -7.8(19) . . . . ?
C43 C31 C41 C116 -5(2) . . . . ?
C49 C31 C41 C116 174.4(12) . . . . ?
PT3 O8 C42 C64 -173.7(9) . . . . ?
PT3 O8 C42 C141 5.0(19) . . . . ?
PT1 O2 C43 C31 3.2(18) . . . . ?
PT1 O2 C43 C37 178.9(9) . . . . ?
C41 C31 C43 O2 177.5(12) . . . . ?
C49 C31 C43 O2 -1(2) . . . . ?
C41 C31 C43 C37 2.0(19) . . . . ?
C49 C31 C43 C37 -177.0(12) . . . . ?
C83 C37 C43 O2 -174.1(12) . . . . ?
C83 C37 C43 C31 2(2) . . . . ?
O6 C36 C47 C39 -176.6(12) . . . . ?
C119 C36 C47 C39 3.8(19) . . . . ?
C103 C39 C47 C36 -3(2) . . . . ?
C33 C39 C47 C36 175.6(12) . . . . ?
C73 N17 C49 C31 176.2(12) . . . . ?
PT1 N17 C49 C31 -1.1(18) . . . . ?
C41 C31 C49 N17 -178.6(12) . . . . ?
C43 C31 C49 N17 0(2) . . . . ?
C106 C48 C52 C68 -3(2) . . . . ?
C74 C48 C52 C68 174.9(14) . . . . ?
PT1 O1 C53 C32 176.5(9) . . . . ?
PT1 O1 C53 C76 -0.8(19) . . . . ?
C84 C32 C53 O1 -176.6(12) . . . . ?
C84 C32 C53 C76 1(2) . . . . ?
C25 N13 C55 C194 -107.0(13) . . . . ?
PT1 N13 C55 C194 65.2(13) . . . . ?
C134 N56 C57 C107 176.3(11) . . . . ?
PT2 N56 C57 C107 1.5(17) . . . . ?
PT8 O79 C61 C14 172.8(9) . . . . ?
PT8 O79 C61 C278 -7.7(18) . . . . ?
C251 C14 C61 O79 179.4(12) . . . . ?
C251 C14 C61 C278 0(2) . . . . ?
O8 C42 C64 C71 -175.7(12) . . . . ?
C141 C42 C64 C71 6(2) . . . . ?
C180 N19 C67 C261 -111.7(12) . . . . ?
PT6 N19 C67 C261 67.0(12) . . . . ?
PT5 O4 C68 C52 177.7(9) . . . . ?
PT5 O4 C68 C151 0.6(19) . . . . ?
C48 C52 C68 O4 -177.8(13) . . . . ?
C48 C52 C68 C151 -1(2) . . . . ?
O10 C40 C70 C63 -179.4(11) . . . . ?
C72 C40 C70 C63 -1.0(19) . . . . ?
C283 C63 C70 C40 177.4(11) . . . . ?
C203 C63 C70 C40 0(2) . . . . ?
C42 C64 C71 C124 -6(2) . . . . ?
C42 C64 C71 C65 175.2(13) . . . . ?
C80 C65 C71 C124 1(2) . . . . ?
C80 C65 C71 C64 -179.7(13) . . . . ?
O10 C40 C72 C102 -179.7(13) . . . . ?
C70 C40 C72 C102 2.0(19) . . . . ?
O10 C40 C72 C153 6(2) . . . . ?
C70 C40 C72 C153 -172.3(12) . . . . ?
C49 N17 C73 C189 -107.7(13) . . . . ?
PT1 N17 C73 C189 69.7(12) . . . . ?
C52 C48 C74 C200 -179.5(14) . . . . ?
C106 C48 C74 C200 -2(2) . . . . ?
O1 C53 C76 C165 177.6(13) . . . . ?
C32 C53 C76 C165 0.3(19) . . . . ?
O1 C53 C76 C25 2(2) . . . . ?
C32 C53 C76 C25 -175.2(12) . . . . ?
N13 C25 C76 C165 -178.4(13) . . . . ?
N13 C25 C76 C53 -3(2) . . . . ?
C149 C60 C78 C306 -2(2) . . . . ?
C71 C65 C80 C186 -2(2) . . . . ?
PT2 O11 C81 C121 4.4(18) . . . . ?
PT2 O11 C81 C85 -178.4(8) . . . . ?
C147 C51 C82 C181 167.6(12) . . . . ?
C43 C37 C83 C116 -3(2) . . . . ?
C43 C37 C83 C126 175.7(13) . . . . ?
C53 C32 C84 C77 175.3(12) . . . . ?
C53 C32 C84 C138 -2(2) . . . . ?
C88 C77 C84 C32 -178.4(13) . . . . ?
C88 C77 C84 C138 -1.0(19) . . . . ?
O11 C81 C85 C95 -175.4(12) . . . . ?
C121 C81 C85 C95 2.1(19) . . . . ?
PT7 O15 C86 C108 174.1(9) . . . . ?
PT7 O15 C86 C193 -3.7(16) . . . . ?
C84 C77 C88 C96 -2(2) . . . . ?
C120 N20 C90 C151 175.7(12) . . . . ?
PT5 N20 C90 C151 0.8(19) . . . . ?
C181 N27 C91 C169 179.9(12) . . . . ?
PT4 N27 C91 C169 3.0(18) . . . . ?
C113 N29 C93 C119 178.6(13) . . . . ?
PT6 N29 C93 C119 4(2) . . . . ?
C81 C85 C95 C201 -2(2) . . . . ?
C81 C85 C95 C144 175.5(12) . . . . ?
C77 C88 C96 C112 5(2) . . . . ?
C214 C62 C97 C134 169.0(11) . . . . ?
PT6 O5 C98 C114 175.8(8) . . . . ?
PT6 O5 C98 C110 -2.1(18) . . . . ?
C226 N9 C100 C121 176.3(13) . . . . ?
PT2 N9 C100 C121 3.6(19) . . . . ?
C166 C92 C101 C114 180.0(12) . . . . ?
C166 C92 C101 C158 0.2(19) . . . . ?
C40 C72 C102 C203 -3(2) . . . . ?
C153 C72 C102 C203 172.2(12) . . . . ?
C33 C39 C103 C99 1(2) . . . . ?
C47 C39 C103 C99 179.2(12) . . . . ?
C33 C39 C103 C142 -177.3(12) . . . . ?
C47 C39 C103 C142 1(2) . . . . ?
C313 C99 C103 C39 0(2) . . . . ?
C313 C99 C103 C142 178.4(14) . . . . ?
C52 C48 C106 C219 4(2) . . . . ?
C74 C48 C106 C219 -174.2(13) . . . . ?
C52 C48 C106 C159 179.5(13) . . . . ?
C74 C48 C106 C159 2(2) . . . . ?
N56 C57 C107 C237 -176.9(11) . . . . ?
N56 C57 C107 C161 -6(2) . . . . ?
O15 C86 C108 C196 -177.9(12) . . . . ?
C193 C86 C108 C196 -0.1(19) . . . . ?
C256 C104 C109 C259 171.0(12) . . . . ?
O5 C98 C110 C229 -178.4(12) . . . . ?
C114 C98 C110 C229 4(2) . . . . ?
O5 C98 C110 C180 8(2) . . . . ?
C114 C98 C110 C180 -169.6(13) . . . . ?
C88 C96 C112 C138 -4(2) . . . . ?
C93 N29 C113 C264 -106.4(14) . . . . ?
PT6 N29 C113 C264 68.5(13) . . . . ?
O5 C98 C114 C101 -177.5(11) . . . . ?
C110 C98 C114 C101 0(2) . . . . ?
C92 C101 C114 C98 175.1(12) . . . . ?
C158 C101 C114 C98 -5(2) . . . . ?
C31 C41 C116 C83 3(2) . . . . ?
C31 C41 C116 C216 -177.8(12) . . . . ?
C37 C83 C116 C41 1(2) . . . . ?
C126 C83 C116 C41 -178.2(12) . . . . ?
C37 C83 C116 C216 -178.2(13) . . . . ?
C126 C83 C116 C216 3(2) . . . . ?
C150 C50 C117 C321 176.3(12) . . . . ?
C150 C50 C117 C152 0(2) . . . . ?
O6 C36 C119 C142 176.8(12) . . . . ?
C47 C36 C119 C142 -3.6(18) . . . . ?
O6 C36 C119 C93 -1(2) . . . . ?
C47 C36 C119 C93 178.5(11) . . . . ?
N29 C93 C119 C142 -179.6(14) . . . . ?
N29 C93 C119 C36 -2(2) . . . . ?
C90 N20 C120 C190 -105.4(14) . . . . ?
PT5 N20 C120 C190 69.8(13) . . . . ?
O11 C81 C121 C235 176.5(12) . . . . ?
C85 C81 C121 C235 -0.7(18) . . . . ?
O11 C81 C121 C100 -2(2) . . . . ?
C85 C81 C121 C100 -178.7(12) . . . . ?
N9 C100 C121 C235 179.1(13) . . . . ?
N9 C100 C121 C81 -3(2) . . . . ?
PT4 O16 C122 C69 179.9(8) . . . . ?
PT4 O16 C122 C128 0.7(18) . . . . ?
C137 C69 C122 O16 -177.6(12) . . . . ?
C137 C69 C122 C128 1.6(19) . . . . ?
C249 C28 C123 C237 175.7(13) . . . . ?
C249 C28 C123 C140 -0.2(19) . . . . ?
C64 C71 C124 C254 4(2) . . . . ?
C65 C71 C124 C254 -177.1(12) . . . . ?
C64 C71 C124 C228 -179.4(12) . . . . ?
C65 C71 C124 C228 0(2) . . . . ?
C37 C83 C126 C225 -178.9(13) . . . . ?
C116 C83 C126 C225 0(2) . . . . ?
O16 C122 C128 C239 178.2(12) . . . . ?
C69 C122 C128 C239 -1.0(18) . . . . ?
O16 C122 C128 C135 7(2) . . . . ?
C69 C122 C128 C135 -172.1(12) . . . . ?
C137 C66 C130 C164 -0.8(19) . . . . ?
C145 N34 C133 C154 -109.2(13) . . . . ?
PT3 N34 C133 C154 61.7(13) . . . . ?
C57 N56 C134 C97 -106.4(12) . . . . ?
PT2 N56 C134 C97 68.7(12) . . . . ?
C62 C97 C134 N56 55.5(15) . . . . ?
C204 N26 C135 C128 173.2(13) . . . . ?
PT4 N26 C135 C128 2.3(19) . . . . ?
C239 C128 C135 N26 179.8(12) . . . . ?
C122 C128 C135 N26 -9(2) . . . . ?
PT7 O12 C136 C209 -179.6(8) . . . . ?
PT7 O12 C136 C300 2.6(18) . . . . ?
C122 C69 C137 C66 175.2(12) . . . . ?
C122 C69 C137 C267 -1.4(19) . . . . ?
C130 C66 C137 C69 -177.4(12) . . . . ?
C130 C66 C137 C267 -0.6(19) . . . . ?
C96 C112 C138 C165 178.1(14) . . . . ?
C96 C112 C138 C84 1(2) . . . . ?
C32 C84 C138 C165 1.8(19) . . . . ?
C77 C84 C138 C165 -175.6(12) . . . . ?
C32 C84 C138 C112 179.3(12) . . . . ?
C77 C84 C138 C112 1.8(19) . . . . ?
C175 C132 C140 C191 -179.8(13) . . . . ?
C175 C132 C140 C123 -2.8(18) . . . . ?
C237 C123 C140 C191 3.5(19) . . . . ?
C28 C123 C140 C191 179.5(12) . . . . ?
C237 C123 C140 C132 -173.7(12) . . . . ?
C28 C123 C140 C132 2.3(18) . . . . ?
O8 C42 C141 C254 177.9(13) . . . . ?
C64 C42 C141 C254 -3.4(19) . . . . ?
O8 C42 C141 C145 4(2) . . . . ?
C64 C42 C141 C145 -177.6(12) . . . . ?
C36 C119 C142 C103 2(2) . . . . ?
C93 C119 C142 C103 -179.7(13) . . . . ?
C39 C103 C142 C119 -1(2) . . . . ?
C99 C103 C142 C119 -179.1(12) . . . . ?
C153 N21 C143 C291 -106.5(13) . . . . ?
PT3 N21 C143 C291 71.0(13) . . . . ?
C201 C95 C144 C192 -2.1(19) . . . . ?
C85 C95 C144 C192 -179.4(12) . . . . ?
C133 N34 C145 C141 176.1(12) . . . . ?
PT3 N34 C145 C141 5.8(19) . . . . ?
C254 C141 C145 N34 176.0(13) . . . . ?
C42 C141 C145 N34 -10(2) . . . . ?
PT4 O22 C146 C169 -3.2(18) . . . . ?
PT4 O22 C146 C127 175.0(8) . . . . ?
C171 C127 C146 O22 -177.6(12) . . . . ?
C171 C127 C146 C169 0.7(18) . . . . ?
C82 C51 C147 C231 -177.4(11) . . . . ?
C174 C94 C149 C185 -3(2) . . . . ?
C174 C94 C149 C60 176.0(13) . . . . ?
C78 C60 C149 C94 -179.2(13) . . . . ?
C78 C60 C149 C185 0(2) . . . . ?
PT5 O3 C150 C50 177.1(9) . . . . ?
PT5 O3 C150 C245 1.0(19) . . . . ?
C117 C50 C150 O3 -176.7(13) . . . . ?
C117 C50 C150 C245 0(2) . . . . ?
O4 C68 C151 C219 -179.8(13) . . . . ?
C52 C68 C151 C219 3(2) . . . . ?
O4 C68 C151 C90 1(2) . . . . ?
C52 C68 C151 C90 -175.9(12) . . . . ?
N20 C90 C151 C219 179.0(13) . . . . ?
N20 C90 C151 C68 -2(2) . . . . ?
C50 C117 C152 C177 -1(2) . . . . ?
C321 C117 C152 C177 -178.1(12) . . . . ?
C50 C117 C152 C157 179.1(13) . . . . ?
C321 C117 C152 C157 2.4(19) . . . . ?
C143 N21 C153 C72 177.4(12) . . . . ?
PT3 N21 C153 C72 -0.1(19) . . . . ?
C102 C72 C153 N21 -176.3(13) . . . . ?
C40 C72 C153 N21 -2(2) . . . . ?
N34 C133 C154 C294 49.6(15) . . . . ?
C230 N18 C156 C184 -109.4(13) . . . . ?
PT7 N18 C156 C184 65.3(13) . . . . ?
C177 C152 C157 C162 179.0(15) . . . . ?
C117 C152 C157 C162 -2(2) . . . . ?
C92 C101 C158 C229 -174.7(12) . . . . ?
C114 C101 C158 C229 5.5(19) . . . . ?
C92 C101 C158 C206 -0.2(19) . . . . ?
C114 C101 C158 C206 180.0(12) . . . . ?
C219 C106 C159 C257 177.3(14) . . . . ?
C48 C106 C159 C257 2(2) . . . . ?
C240 C148 C160 C297 -56.0(16) . . . . ?
PT2 O7 C161 C191 171.5(9) . . . . ?
PT2 O7 C161 C107 -7.8(17) . . . . ?
C237 C107 C161 O7 179.7(11) . . . . ?
C57 C107 C161 O7 9(2) . . . . ?
C237 C107 C161 C191 0.5(18) . . . . ?
C57 C107 C161 C191 -170.2(12) . . . . ?
C152 C157 C162 C89 -1(2) . . . . ?
C321 C89 C162 C157 4(2) . . . . ?
C307 C131 C163 C300 -178.8(13) . . . . ?
C208 C131 C163 C300 -4(2) . . . . ?
C66 C130 C164 C170 2(2) . . . . ?
C53 C76 C165 C138 0(2) . . . . ?
C25 C76 C165 C138 175.4(12) . . . . ?
C112 C138 C165 C76 -178.0(12) . . . . ?
C84 C138 C165 C76 -1(2) . . . . ?
C101 C92 C166 C218 -1.3(19) . . . . ?
C268 C139 C168 C203 0(2) . . . . ?
O22 C146 C169 C210 178.5(12) . . . . ?
C127 C146 C169 C210 0.3(19) . . . . ?
O22 C146 C169 C91 2(2) . . . . ?
C127 C146 C169 C91 -175.9(12) . . . . ?
N27 C91 C169 C210 -178.7(12) . . . . ?
N27 C91 C169 C146 -2(2) . . . . ?
C130 C164 C170 C267 -1(2) . . . . ?
C146 C127 C171 C238 -2(2) . . . . ?
C146 C127 C171 C87 177.5(12) . . . . ?
C197 C87 C171 C238 -0.2(19) . . . . ?
C197 C87 C171 C127 179.9(13) . . . . ?
C266 C30 C172 C226 -177.3(11) . . . . ?
C238 C45 C173 C197 0.3(19) . . . . ?
PT8 O24 C174 C94 -176.4(9) . . . . ?
PT8 O24 C174 C304 4.6(18) . . . . ?
C149 C94 C174 O24 -175.9(13) . . . . ?
C149 C94 C174 C304 3(2) . . . . ?
C140 C132 C175 C249 1.2(19) . . . . ?
C246 C118 C176 C220 57.5(17) . . . . ?
C157 C152 C177 C245 -176.8(13) . . . . ?
C117 C152 C177 C245 4(2) . . . . ?
C38 N35 C178 C245 173.4(12) . . . . ?
PT5 N35 C178 C245 -1.2(19) . . . . ?
C67 N19 C180 C110 173.7(13) . . . . ?
PT6 N19 C180 C110 -5(2) . . . . ?
C229 C110 C180 N19 -177.9(13) . . . . ?
C98 C110 C180 N19 -4(2) . . . . ?
C91 N27 C181 C82 -103.6(13) . . . . ?
PT4 N27 C181 C82 73.4(12) . . . . ?
C51 C82 C181 N27 56.9(15) . . . . ?
C297 C167 C182 C287 58.8(17) . . . . ?
C232 C75 C183 C125 -173.7(12) . . . . ?
C290 C125 C183 C75 -179.3(12) . . . . ?
C233 C115 C184 C156 171.9(12) . . . . ?
N18 C156 C184 C115 58.3(15) . . . . ?
C94 C149 C185 C302 1(2) . . . . ?
C60 C149 C185 C302 -178.2(12) . . . . ?
C94 C149 C185 C195 -179.4(13) . . . . ?
C60 C149 C185 C195 1.8(19) . . . . ?
C65 C80 C186 C228 3(2) . . . . ?
N17 C73 C189 C155 56.1(15) . . . . ?
C240 C155 C189 C73 168.4(11) . . . . ?
N20 C120 C190 C277 57.7(15) . . . . ?
C132 C140 C191 C161 174.8(12) . . . . ?
C123 C140 C191 C161 -2(2) . . . . ?
O7 C161 C191 C140 -179.1(12) . . . . ?
C107 C161 C191 C140 0(2) . . . . ?
C95 C144 C192 C213 0.5(19) . . . . ?
O15 C86 C193 C217 178.4(12) . . . . ?
C108 C86 C193 C217 0.6(18) . . . . ?
O15 C86 C193 C207 0(2) . . . . ?
C108 C86 C193 C207 -178.2(13) . . . . ?
N13 C55 C194 C319 47.6(15) . . . . ?
C302 C185 C195 C306 179.0(13) . . . . ?
C149 C185 C195 C306 -1(2) . . . . ?
C86 C108 C196 C223 177.5(12) . . . . ?
C86 C108 C196 C282 0(2) . . . . ?
C171 C87 C197 C173 1(2) . . . . ?
C45 C173 C197 C87 -1(2) . . . . ?
C48 C74 C200 C257 -1(2) . . . . ?
C85 C95 C201 C235 0(2) . . . . ?
C144 C95 C201 C235 -177.2(12) . . . . ?
C85 C95 C201 C215 179.1(12) . . . . ?
C144 C95 C201 C215 1.8(19) . . . . ?
C72 C102 C203 C168 -179.6(12) . . . . ?
C72 C102 C203 C63 2(2) . . . . ?
C139 C168 C203 C102 178.5(13) . . . . ?
C139 C168 C203 C63 -3.0(19) . . . . ?
C283 C63 C203 C102 -177.8(12) . . . . ?
C70 C63 C203 C102 -0.8(19) . . . . ?
C283 C63 C203 C168 3.6(19) . . . . ?
C70 C63 C203 C168 -179.3(12) . . . . ?
C135 N26 C204 C212 -109.4(12) . . . . ?
PT4 N26 C204 C212 62.0(13) . . . . ?
C255 C202 C205 C222 178.0(14) . . . . ?
C255 C202 C205 C251 -2(2) . . . . ?
C229 C158 C206 C218 175.8(14) . . . . ?
C101 C158 C206 C218 1(2) . . . . ?
C248 N59 C207 C193 174.5(13) . . . . ?
PT7 N59 C207 C193 1.5(19) . . . . ?
C217 C193 C207 N59 -177.3(13) . . . . ?
C86 C193 C207 N59 2(2) . . . . ?
C163 C131 C208 C209 7(2) . . . . ?
C307 C131 C208 C209 -178.3(12) . . . . ?
C163 C131 C208 C301 -175.4(13) . . . . ?
C307 C131 C208 C301 -0.4(19) . . . . ?
C301 C208 C209 C136 176.5(12) . . . . ?
C131 C208 C209 C136 -6(2) . . . . ?
O12 C136 C209 C208 -176.3(12) . . . . ?
C300 C136 C209 C208 1.7(19) . . . . ?
C146 C169 C210 C238 0(2) . . . . ?
C91 C169 C210 C238 177.1(12) . . . . ?
C296 C129 C211 C224 -176.2(11) . . . . ?
N26 C204 C212 C252 46.5(15) . . . . ?
C144 C192 C213 C215 1(2) . . . . ?
C97 C62 C214 C263 -175.9(11) . . . . ?
C192 C213 C215 C201 -1.6(19) . . . . ?
C95 C201 C215 C213 0.0(19) . . . . ?
C235 C201 C215 C213 178.9(13) . . . . ?
C225 C187 C216 C116 0(2) . . . . ?
C41 C116 C216 C187 178.5(14) . . . . ?
C83 C116 C216 C187 -3(2) . . . . ?
C207 C193 C217 C282 177.9(13) . . . . ?
C86 C193 C217 C282 -1(2) . . . . ?
C158 C206 C218 C166 -2(2) . . . . ?
C92 C166 C218 C206 3(2) . . . . ?
C68 C151 C219 C106 -2(2) . . . . ?
C90 C151 C219 C106 176.9(12) . . . . ?
C159 C106 C219 C151 -177.0(13) . . . . ?
C48 C106 C219 C151 -1(2) . . . . ?
C118 C176 C220 C316 61.6(16) . . . . ?
C251 C205 C222 C278 3(2) . . . . ?
C202 C205 C222 C278 -176.9(12) . . . . ?
C108 C196 C223 C260 -177.6(13) . . . . ?
C282 C196 C223 C260 0.0(19) . . . . ?
C129 C211 C224 C253 -53.8(16) . . . . ?
C83 C126 C225 C187 -3(2) . . . . ?
C216 C187 C225 C126 3(2) . . . . ?
C100 N9 C226 C172 -108.7(13) . . . . ?
PT2 N9 C226 C172 64.3(13) . . . . ?
C30 C172 C226 N9 47.5(15) . . . . ?
C280 N58 C227 C304 178.4(12) . . . . ?
PT8 N58 C227 C304 9(2) . . . . ?
C80 C186 C228 C124 -2(2) . . . . ?
C254 C124 C228 C186 177.3(13) . . . . ?
C71 C124 C228 C186 1(2) . . . . ?
C206 C158 C229 C110 -175.8(12) . . . . ?
C101 C158 C229 C110 -1(2) . . . . ?
C180 C110 C229 C158 170.5(13) . . . . ?
C98 C110 C229 C158 -3(2) . . . . ?
C156 N18 C230 C300 174.8(12) . . . . ?
PT7 N18 C230 C300 0.3(18) . . . . ?
C295 C199 C231 C147 -53.0(17) . . . . ?
C51 C147 C231 C199 -61.0(17) . . . . ?
C183 C75 C232 C312 -57.2(17) . . . . ?
C184 C115 C233 C298 -177.7(12) . . . . ?
C39 C33 C234 C313 1(2) . . . . ?
C81 C121 C235 C201 -1(2) . . . . ?
C100 C121 C235 C201 177.2(12) . . . . ?
C95 C201 C235 C121 1(2) . . . . ?
C215 C201 C235 C121 -177.7(12) . . . . ?
C28 C123 C237 C107 -178.9(11) . . . . ?
C140 C123 C237 C107 -3.0(19) . . . . ?
C161 C107 C237 C123 1.0(18) . . . . ?
C57 C107 C237 C123 172.7(11) . . . . ?
C127 C171 C238 C45 179.7(12) . . . . ?
C87 C171 C238 C45 0(2) . . . . ?
C127 C171 C238 C210 3(2) . . . . ?
C87 C171 C238 C210 -176.9(12) . . . . ?
C173 C45 C238 C171 0.2(19) . . . . ?
C173 C45 C238 C210 176.7(13) . . . . ?
C169 C210 C238 C171 -2(2) . . . . ?
C169 C210 C238 C45 -178.7(12) . . . . ?
C135 C128 C239 C267 172.2(12) . . . . ?
C122 C128 C239 C267 0.3(19) . . . . ?
C189 C155 C240 C148 -176.3(11) . . . . ?
C160 C148 C240 C155 -60.9(16) . . . . ?
C246 C44 C242 C274 -57.6(17) . . . . ?
C296 C46 C243 C310 62.7(16) . . . . ?
C293 C105 C244 C292 -173.6(12) . . . . ?
C152 C177 C245 C150 -4(2) . . . . ?
C152 C177 C245 C178 174.5(12) . . . . ?
O3 C150 C245 C177 178.7(13) . . . . ?
C50 C150 C245 C177 3(2) . . . . ?
O3 C150 C245 C178 0(2) . . . . ?
C50 C150 C245 C178 -176.2(13) . . . . ?
N35 C178 C245 C177 -178.6(13) . . . . ?
N35 C178 C245 C150 0(2) . . . . ?
C176 C118 C246 C44 179.1(12) . . . . ?
C242 C44 C246 C118 -173.1(11) . . . . ?
C279 C247 C248 N59 47.1(15) . . . . ?
C207 N59 C248 C247 -104.2(13) . . . . ?
PT7 N59 C248 C247 69.1(13) . . . . ?
C123 C28 C249 C175 -1.5(19) . . . . ?
C132 C175 C249 C28 1(2) . . . . ?
C61 C14 C251 C111 175.1(12) . . . . ?
C61 C14 C251 C205 -1(2) . . . . ?
C285 C111 C251 C14 -177.7(13) . . . . ?
C285 C111 C251 C205 -1.3(19) . . . . ?
C222 C205 C251 C14 0(2) . . . . ?
C202 C205 C251 C14 179.7(12) . . . . ?
C222 C205 C251 C111 -176.6(12) . . . . ?
C202 C205 C251 C111 3.3(19) . . . . ?
C204 C212 C252 C262 -172.4(11) . . . . ?
C291 C241 C253 C224 -176.0(12) . . . . ?
C211 C224 C253 C241 -61.7(16) . . . . ?
C42 C141 C254 C124 2(2) . . . . ?
C145 C141 C254 C124 176.2(12) . . . . ?
C71 C124 C254 C141 -2(2) . . . . ?
C228 C124 C254 C141 -178.7(12) . . . . ?
C205 C202 C255 C285 -1(2) . . . . ?
C270 N54 C256 C104 -108.3(13) . . . . ?
PT8 N54 C256 C104 67.3(13) . . . . ?
C109 C104 C256 N54 58.7(16) . . . . ?
C106 C159 C257 C200 -5(2) . . . . ?
C74 C200 C257 C159 4(2) . . . . ?
C260 C188 C258 C282 -1(2) . . . . ?
C104 C109 C259 C293 -175.9(12) . . . . ?
C196 C223 C260 C188 -3(2) . . . . ?
C258 C188 C260 C223 3(2) . . . . ?
C274 C236 C261 C67 171.1(11) . . . . ?
N19 C67 C261 C236 57.8(15) . . . . ?
C212 C252 C262 C284 179.9(11) . . . . ?
C299 C221 C263 C214 -56.4(16) . . . . ?
C62 C214 C263 C221 -60.5(17) . . . . ?
N29 C113 C264 C305 46.8(15) . . . . ?
C172 C30 C266 C271 177.8(11) . . . . ?
C128 C239 C267 C170 -177.5(11) . . . . ?
C128 C239 C267 C137 -0.1(19) . . . . ?
C164 C170 C267 C239 176.7(14) . . . . ?
C164 C170 C267 C137 -0.6(19) . . . . ?
C69 C137 C267 C239 0.7(19) . . . . ?
C66 C137 C267 C239 -176.2(11) . . . . ?
C69 C137 C267 C170 178.2(11) . . . . ?
C66 C137 C267 C170 1.3(18) . . . . ?
C168 C139 C268 C283 3(2) . . . . ?
C256 N54 C270 C278 174.8(13) . . . . ?
PT8 N54 C270 C278 -0.7(19) . . . . ?
C30 C266 C271 C286 -164.6(12) . . . . ?
N35 C38 C272 C318 46.2(15) . . . . ?
C261 C236 C274 C242 -177.8(12) . . . . ?
C44 C242 C274 C236 -62.7(17) . . . . ?
C314 C275 C276 C292 59.8(17) . . . . ?
C120 C190 C277 C312 170.5(12) . . . . ?
C205 C222 C278 C61 -4(2) . . . . ?
C205 C222 C278 C270 169.7(12) . . . . ?
O79 C61 C278 C222 -176.7(12) . . . . ?
C14 C61 C278 C222 2.8(19) . . . . ?
O79 C61 C278 C270 10(2) . . . . ?
C14 C61 C278 C270 -170.7(12) . . . . ?
N54 C270 C278 C222 -179.2(13) . . . . ?
N54 C270 C278 C61 -5(2) . . . . ?
C248 C247 C279 C289 -176.6(12) . . . . ?
C227 N58 C280 C281 -105.4(14) . . . . ?
PT8 N58 C280 C281 65.0(13) . . . . ?
C314 C250 C281 C280 -172.2(12) . . . . ?
N58 C280 C281 C250 48.0(16) . . . . ?
C193 C217 C282 C258 -179.2(12) . . . . ?
C193 C217 C282 C196 1(2) . . . . ?
C188 C258 C282 C217 178.5(13) . . . . ?
C188 C258 C282 C196 -1.6(19) . . . . ?
C108 C196 C282 C217 -0.4(19) . . . . ?
C223 C196 C282 C217 -178.0(12) . . . . ?
C108 C196 C282 C258 179.8(12) . . . . ?
C223 C196 C282 C258 2.1(19) . . . . ?
C139 C268 C283 C63 -2(2) . . . . ?
C70 C63 C283 C268 -178.1(12) . . . . ?
C203 C63 C283 C268 -1.1(19) . . . . ?
C252 C262 C284 C269 -171.4(12) . . . . ?
C303 C269 C284 C262 59.9(17) . . . . ?
C251 C111 C285 C255 -2(2) . . . . ?
C202 C255 C285 C111 3(2) . . . . ?
C266 C271 C286 C317 62.8(17) . . . . ?
C167 C182 C287 C315 62.5(17) . . . . ?
C311 C273 C289 C279 -165.8(13) . . . . ?
C247 C279 C289 C273 175.9(12) . . . . ?
C320 C198 C290 C125 60.4(17) . . . . ?
C183 C125 C290 C198 57.3(18) . . . . ?
N21 C143 C291 C241 58.9(16) . . . . ?
C253 C241 C291 C143 169.2(12) . . . . ?
C105 C244 C292 C276 179.5(12) . . . . ?
C275 C276 C292 C244 56.3(17) . . . . ?
C109 C259 C293 C105 -62.1(17) . . . . ?
C244 C105 C293 C259 -54.6(17) . . . . ?
C133 C154 C294 C310 -173.5(11) . . . . ?
C231 C199 C295 C303 -175.9(11) . . . . ?
C243 C46 C296 C129 60.1(16) . . . . ?
C211 C129 C296 C46 179.2(11) . . . . ?
C148 C160 C297 C167 -175.0(11) . . . . ?
C182 C167 C297 C160 -179.3(12) . . . . ?
C115 C233 C298 C179 -63.4(17) . . . . ?
C309 C179 C298 C233 -57.0(17) . . . . ?
C263 C221 C299 C317 -175.9(11) . . . . ?
C131 C163 C300 C136 0(2) . . . . ?
C131 C163 C300 C230 174.7(12) . . . . ?
O12 C136 C300 C163 179.0(12) . . . . ?
C209 C136 C300 C163 1.2(18) . . . . ?
O12 C136 C300 C230 5(2) . . . . ?
C209 C136 C300 C230 -172.9(12) . . . . ?
N18 C230 C300 C163 179.3(12) . . . . ?
N18 C230 C300 C136 -6(2) . . . . ?
C308 C288 C301 C208 -3(2) . . . . ?
C209 C208 C301 C288 -179.9(13) . . . . ?
C131 C208 C301 C288 2(2) . . . . ?
C195 C185 C302 C304 -179.1(12) . . . . ?
C149 C185 C302 C304 1(2) . . . . ?
C284 C269 C303 C295 61.8(17) . . . . ?
C199 C295 C303 C269 179.2(12) . . . . ?
C185 C302 C304 C227 176.7(13) . . . . ?
C185 C302 C304 C174 0(2) . . . . ?
N58 C227 C304 C302 175.1(13) . . . . ?
N58 C227 C304 C174 -8(2) . . . . ?
O24 C174 C304 C302 177.4(12) . . . . ?
C94 C174 C304 C302 -1.6(18) . . . . ?
O24 C174 C304 C227 0(2) . . . . ?
C94 C174 C304 C227 -178.5(12) . . . . ?
C113 C264 C305 C316 -176.4(11) . . . . ?
C185 C195 C306 C78 -1(2) . . . . ?
C60 C78 C306 C195 3(2) . . . . ?
C163 C131 C307 C308 173.4(14) . . . . ?
C208 C131 C307 C308 -1(2) . . . . ?
C131 C307 C308 C288 1(2) . . . . ?
C301 C288 C308 C307 1(2) . . . . ?
C298 C179 C309 C265 -172.2(12) . . . . ?
C311 C265 C309 C179 179.3(12) . . . . ?
C154 C294 C310 C243 177.7(11) . . . . ?
C46 C243 C310 C294 -170.7(11) . . . . ?
C289 C273 C311 C265 62.0(17) . . . . ?
C309 C265 C311 C273 56.1(17) . . . . ?
C190 C277 C312 C232 -176.9(11) . . . . ?
C75 C232 C312 C277 -59.9(17) . . . . ?
C103 C99 C313 C234 -1(2) . . . . ?
C33 C234 C313 C99 0(2) . . . . ?
C281 C250 C314 C275 179.9(11) . . . . ?
C276 C275 C314 C250 -168.9(12) . . . . ?
C182 C287 C315 C319 -167.7(12) . . . . ?
C264 C305 C316 C220 177.1(11) . . . . ?
C176 C220 C316 C305 -165.0(12) . . . . ?
C271 C286 C317 C299 58.3(17) . . . . ?
C221 C299 C317 C286 -179.0(12) . . . . ?
C38 C272 C318 C320 -171.7(12) . . . . ?
C55 C194 C319 C315 -176.8(12) . . . . ?
C287 C315 C319 C194 176.8(11) . . . . ?
C290 C198 C320 C318 -170.5(12) . . . . ?
C272 C318 C320 C198 -177.9(11) . . . . ?
C162 C89 C321 C117 -3(2) . . . . ?
C50 C117 C321 C89 -177.0(13) . . . . ?
C152 C117 C321 C89 -0.4(19) . . . . ?
